data_4134908
loop_
_publ_author_name
'Zhang, Dawei'
'Ronson, Tanya K.'
'Xu, Lin'
'Nitschke, Jonathan R.'

_publ_section_title
;
 Transformation Network Culminating in a Heteroleptic
 Cd<sub>6</sub>L<sub>6</sub>L'<sub>2</sub> Twisted Trigonal Prism.
;
_journal_issue 20
_journal_name_full 'Journal of the American Chemical Society'
_journal_page_first 9152
_journal_page_last 9157
_journal_paper_doi 10.1021/jacs.0c03798
_journal_volume 142
_journal_year 2020
_chemical_formula_moiety
;
'C228 H156 N36 O12 Cd4, 8(C F3 S O3), 5.25(C2 H3 N), 
 [+ solvent]'
;
_chemical_formula_sum 'C246.5 H171.75 Cd4 F24 N41.25 O36 S8'
_chemical_formula_weight 5449.57
_space_group_crystal_system triclinic
_space_group_IT_number 2
_space_group_name_Hall '-P 1'
_space_group_name_H-M_alt 'P -1'
_atom_sites_solution_hydrogens mixed
_audit_creation_method SHELXL-2016/6
_cell_angle_alpha 90.316(2)
_cell_angle_beta 93.473(2)
_cell_angle_gamma 99.963(2)
_cell_formula_units_Z 4
_cell_length_a 22.9361(15)
_cell_length_b 23.5657(15)
_cell_length_c 48.429(3)
_cell_measurement_reflns_used 9069
_cell_measurement_temperature 180(2)
_cell_measurement_theta_max 100.974
_cell_measurement_theta_min 4.968
_cell_volume 25731(3)
_computing_cell_refinement 'Bruker APEX3'
_computing_data_collection 'Bruker APEX3'
_computing_data_reduction 'Bruker APEX3'
_computing_structure_refinement 'SHELXL-2016/6 (Sheldrick, 2016)'
_computing_structure_solution 'SHELXT 2014/5 (Sheldrick, 2014)'
_diffrn_ambient_temperature 180(2)
_diffrn_measured_fraction_theta_full 0.990
_diffrn_measured_fraction_theta_max 0.990
_diffrn_measurement_device_type 'Bruker APEX-II CCD'
_diffrn_measurement_method '\f and \w scans'
_diffrn_radiation_monochromator graphite
_diffrn_radiation_source 'sealed tube'
_diffrn_radiation_type CuK\a
_diffrn_radiation_wavelength 1.54178
_diffrn_reflns_av_R_equivalents 0.0378
_diffrn_reflns_av_unetI/netI 0.0564
_diffrn_reflns_Laue_measured_fraction_full 0.990
_diffrn_reflns_Laue_measured_fraction_max 0.990
_diffrn_reflns_limit_h_max 13
_diffrn_reflns_limit_h_min -22
_diffrn_reflns_limit_k_max 23
_diffrn_reflns_limit_k_min -23
_diffrn_reflns_limit_l_max 48
_diffrn_reflns_limit_l_min -48
_diffrn_reflns_number 135883
_diffrn_reflns_point_group_measured_fraction_full 0.990
_diffrn_reflns_point_group_measured_fraction_max 0.990
_diffrn_reflns_theta_full 50.590
_diffrn_reflns_theta_max 50.590
_diffrn_reflns_theta_min 2.213
_exptl_absorpt_coefficient_mu 4.012
_exptl_absorpt_correction_T_max 0.7500
_exptl_absorpt_correction_T_min 0.5827
_exptl_absorpt_correction_type multi-scan
_exptl_absorpt_process_details SADABS
_exptl_crystal_colour yellow
_exptl_crystal_density_diffrn 1.407
_exptl_crystal_description plate
_exptl_crystal_F_000 11054
_exptl_crystal_size_max 0.310
_exptl_crystal_size_mid 0.090
_exptl_crystal_size_min 0.080
_refine_diff_density_max 1.072
_refine_diff_density_min -1.072
_refine_diff_density_rms 0.088
_refine_ls_extinction_method none
_refine_ls_goodness_of_fit_ref 1.007
_refine_ls_hydrogen_treatment constr
_refine_ls_matrix_type full
_refine_ls_number_parameters 6946
_refine_ls_number_reflns 53667
_refine_ls_number_restraints 19588
_refine_ls_restrained_S_all 1.066
_refine_ls_R_factor_all 0.1323
_refine_ls_R_factor_gt 0.0948
_refine_ls_shift/su_max 0.007
_refine_ls_shift/su_mean 0.000
_refine_ls_structure_factor_coef Fsqd
_refine_ls_weighting_details 'w=1/[\s^2^(Fo^2^)+(0.1501P)^2^+132.7472P] where P=(Fo^2^+2Fc^2^)/3'
_refine_ls_weighting_scheme calc
_refine_ls_wR_factor_gt 0.2524
_refine_ls_wR_factor_ref 0.2837
_reflns_Friedel_coverage 0.000
_reflns_number_gt 36504
_reflns_number_total 53667
_reflns_threshold_expression 'I > 2\s(I)'
_cod_data_source_file ja0c03798_si_002.cif
_cod_data_source_block jnb220_sq
_cod_depositor_comments 'Adding full bibliography for 4134907--4134909.cif.'
_cod_original_cell_volume 25730(3)
_cod_original_formula_sum 'C246.50 H171.75 Cd4 F24 N41.25 O36 S8'
_cod_database_code 4134908
_shelx_shelxl_version_number 2016/6
_shelx_space_group_comment
;
The symmetry employed for this shelxl refinement is uniquely defined
by the following loop, which should always be used as a source of
symmetry information in preference to the above space-group names.
They are only intended as comments.
;
_shelx_estimated_absorpt_t_min 0.369
_shelx_estimated_absorpt_t_max 0.740

loop_
_space_group_symop_operation_xyz
'x, y, z'
'-x, -y, -z'

loop_
_atom_site_label
_atom_site_type_symbol
_atom_site_fract_x
_atom_site_fract_y
_atom_site_fract_z
_atom_site_U_iso_or_equiv
_atom_site_adp_type
_atom_site_occupancy
_atom_site_site_symmetry_order
_atom_site_calc_flag
_atom_site_refinement_flags_posn
_atom_site_refinement_flags_adp
_atom_site_refinement_flags_occupancy
_atom_site_disorder_assembly
_atom_site_disorder_group
Cd1 Cd -0.07930(5) 0.25053(4) 0.96280(2) 0.1019(3) Uani 1 1 d . . . . .
Cd2 Cd 0.44538(4) 0.08730(4) 0.88485(2) 0.0847(3) Uani 1 1 d . . . . .
Cd3 Cd 0.37306(4) 0.65625(4) 0.85236(2) 0.0945(3) Uani 1 1 d . . . . .
Cd4 Cd 0.02608(4) 0.27513(3) 0.68863(2) 0.0764(3) Uani 1 1 d . . . . .
Cd5 Cd 0.53710(3) 0.37100(4) 0.62032(2) 0.0818(3) Uani 1 1 d . . . . .
Cd6 Cd 1.00589(4) 0.77674(4) 0.53194(2) 0.0846(3) Uani 1 1 d . . . . .
Cd7 Cd 0.88254(3) 0.77738(4) 0.80865(2) 0.0824(3) Uani 1 1 d . . . . .
Cd8 Cd 0.48263(4) 0.94561(4) 0.61038(2) 0.0884(3) Uani 1 1 d . . . . .
O1 O 0.2241(4) 0.2469(3) 0.95284(17) 0.098(2) Uani 1 1 d D U . . .
O2 O 0.2289(4) 0.4482(3) 0.94075(19) 0.121(3) Uani 1 1 d D U . . .
O3 O 0.3817(5) 0.3627(4) 0.9070(3) 0.162(4) Uani 1 1 d D U . . .
N1 N -0.1399(5) 0.1600(5) 0.9596(2) 0.114(3) Uani 1 1 d D U . . .
N2 N -0.0224(4) 0.1802(4) 0.9512(2) 0.094(3) Uani 1 1 d D U . . .
N3 N 0.0001(4) 0.0710(3) 0.91924(16) 0.103(3) Uani 1 1 d D U . . .
N4 N 0.2810(4) 0.6393(3) 0.87366(17) 0.072(2) Uani 1 1 d D U . . .
N5 N 0.3231(4) 0.7326(4) 0.8433(2) 0.087(3) Uani 1 1 d D U . . .
N6 N 0.1491(4) 0.6398(4) 0.8786(2) 0.090(3) Uani 1 1 d D U . . .
N7 N 0.4827(4) 0.1806(4) 0.87135(19) 0.084(2) Uani 1 1 d D U . . .
N8 N 0.5224(4) 0.0869(4) 0.8552(3) 0.141(4) Uani 1 1 d D U . . .
N9 N 0.5939(6) 0.2794(6) 0.8594(2) 0.214(8) Uani 1 1 d D U . . .
C1 C -0.1978(6) 0.1516(7) 0.9606(4) 0.143(5) Uani 1 1 d D U . . .
H1 H -0.215884 0.182632 0.966464 0.172 Uiso 1 1 calc R U . . .
C2 C -0.2334(7) 0.0998(7) 0.9536(4) 0.156(6) Uani 1 1 d D U . . .
H2 H -0.275016 0.095342 0.955208 0.187 Uiso 1 1 calc R U . . .
C3 C -0.2092(6) 0.0543(7) 0.9443(4) 0.156(6) Uani 1 1 d D U . . .
H3 H -0.233199 0.018287 0.939200 0.187 Uiso 1 1 calc R U . . .
C4 C -0.1484(5) 0.0632(6) 0.9426(3) 0.132(5) Uani 1 1 d D U . . .
H4 H -0.129926 0.033420 0.935719 0.158 Uiso 1 1 calc R U . . .
C5 C -0.1145(5) 0.1154(5) 0.9509(3) 0.109(4) Uani 1 1 d D U . . .
C6 C -0.0490(5) 0.1281(5) 0.9490(2) 0.094(3) Uani 1 1 d D U . . .
C7 C -0.0205(4) 0.0774(4) 0.94419(17) 0.107(4) Uani 1 1 d D U . . .
C8 C -0.0172(6) 0.0390(5) 0.96539(17) 0.183(7) Uani 1 1 d D U . . .
H8 H -0.032093 0.045229 0.982837 0.220 Uiso 1 1 calc R U . . .
C9 C 0.0081(8) -0.0086(5) 0.9605(2) 0.216(8) Uani 1 1 d D U . . .
H9 H 0.010118 -0.036399 0.974520 0.259 Uiso 1 1 calc R U . . .
C10 C 0.0305(7) -0.0159(5) 0.9352(3) 0.178(7) Uani 1 1 d D U . . .
H10 H 0.049115 -0.048003 0.931677 0.213 Uiso 1 1 calc R U . . .
C11 C 0.0255(5) 0.0246(4) 0.91486(19) 0.114(4) Uani 1 1 d D U . . .
H11 H 0.040422 0.019428 0.897319 0.137 Uiso 1 1 calc R U . . .
C12 C 0.0408(5) 0.1943(5) 0.9511(2) 0.086(3) Uani 1 1 d D U . . .
C13 C 0.0761(5) 0.1912(7) 0.9745(2) 0.118(4) Uani 1 1 d D U . . .
H13 H 0.058751 0.176479 0.990933 0.141 Uiso 1 1 calc R U . . .
C14 C 0.1362(5) 0.2090(6) 0.9748(3) 0.117(4) Uani 1 1 d D U . . .
H14 H 0.160058 0.206183 0.991290 0.141 Uiso 1 1 calc R U . . .
C15 C 0.1621(5) 0.2310(5) 0.9515(2) 0.089(3) Uani 1 1 d D U . . .
C16 C 0.1270(5) 0.2343(4) 0.9283(2) 0.087(3) Uani 1 1 d D U . . .
H16 H 0.144575 0.248800 0.911887 0.104 Uiso 1 1 calc R U . . .
C17 C 0.0663(5) 0.2171(5) 0.9278(2) 0.088(3) Uani 1 1 d D U . . .
H17 H 0.042340 0.221107 0.911516 0.106 Uiso 1 1 calc R U . . .
C18 C 0.2486(5) 0.3002(4) 0.9423(2) 0.081(3) Uani 1 1 d D U . . .
C19 C 0.2238(5) 0.3488(4) 0.9456(2) 0.091(3) Uani 1 1 d D U . . .
H19 H 0.188035 0.347430 0.954654 0.109 Uiso 1 1 calc R U . . .
C20 C 0.2530(5) 0.3995(4) 0.9353(2) 0.089(3) Uani 1 1 d D U . . .
C21 C 0.3055(5) 0.4037(4) 0.9228(2) 0.093(3) Uani 1 1 d D U . . .
H21 H 0.325111 0.439535 0.916292 0.112 Uiso 1 1 calc R U . . .
C22 C 0.3288(5) 0.3542(4) 0.9200(3) 0.104(4) Uani 1 1 d D U . . .
C23 C 0.3014(5) 0.3022(4) 0.9295(3) 0.097(4) Uani 1 1 d D U . . .
H23 H 0.318072 0.268417 0.927286 0.116 Uiso 1 1 calc R U . . .
C24 C 0.2438(6) 0.4953(4) 0.9235(2) 0.098(3) Uani 1 1 d D U . . .
C25 C 0.2247(5) 0.4919(4) 0.8959(2) 0.091(3) Uani 1 1 d D U . . .
H25 H 0.202956 0.456846 0.888147 0.110 Uiso 1 1 calc R U . . .
C26 C 0.2371(5) 0.5393(4) 0.8798(2) 0.080(3) Uani 1 1 d D U . . .
H26 H 0.226023 0.536528 0.860543 0.096 Uiso 1 1 calc R U . . .
C27 C 0.2654(5) 0.5906(4) 0.8911(2) 0.074(3) Uani 1 1 d D U . . .
C28 C 0.2834(6) 0.5938(4) 0.9187(2) 0.095(3) Uani 1 1 d D U . . .
H28 H 0.303396 0.629425 0.926594 0.114 Uiso 1 1 calc R U . . .
C29 C 0.2732(6) 0.5466(4) 0.9351(3) 0.105(4) Uani 1 1 d D U . . .
H29 H 0.286070 0.549102 0.954107 0.126 Uiso 1 1 calc R U . . .
C30 C 0.2505(4) 0.6793(4) 0.8724(2) 0.069(2) Uani 1 1 d D U . . .
C31 C 0.2688(4) 0.7291(4) 0.8538(2) 0.073(2) Uani 1 1 d D U . . .
C32 C 0.2321(5) 0.7677(4) 0.8470(2) 0.083(3) Uani 1 1 d D U . . .
H32 H 0.195464 0.765747 0.855388 0.099 Uiso 1 1 calc R U . . .
C33 C 0.2487(6) 0.8094(5) 0.8278(2) 0.095(3) Uani 1 1 d D U . . .
H33 H 0.223388 0.835859 0.822574 0.114 Uiso 1 1 calc R U . . .
C34 C 0.3022(6) 0.8121(5) 0.8165(3) 0.108(4) Uani 1 1 d D U . . .
H34 H 0.314289 0.840205 0.803028 0.129 Uiso 1 1 calc R U . . .
C35 C 0.3390(6) 0.7731(5) 0.8249(3) 0.102(3) Uani 1 1 d D U . . .
H35 H 0.376468 0.775593 0.817235 0.123 Uiso 1 1 calc R U . . .
C36 C 0.1960(4) 0.6779(4) 0.8879(2) 0.071(2) Uani 1 1 d D U . . .
C37 C 0.1968(5) 0.7142(5) 0.9105(2) 0.096(3) Uani 1 1 d D U . . .
H37 H 0.231508 0.740881 0.916178 0.116 Uiso 1 1 calc R U . . .
C38 C 0.1462(6) 0.7107(6) 0.9243(3) 0.111(4) Uani 1 1 d D U . . .
H38 H 0.145172 0.735053 0.939905 0.133 Uiso 1 1 calc R U . . .
C39 C 0.0974(6) 0.6721(6) 0.9157(3) 0.113(4) Uani 1 1 d D U . . .
H39 H 0.061823 0.669724 0.924970 0.136 Uiso 1 1 calc R U . . .
C40 C 0.0999(5) 0.6364(5) 0.8933(3) 0.099(4) Uani 1 1 d D U . . .
H40 H 0.066016 0.608414 0.887859 0.119 Uiso 1 1 calc R U . . .
C41 C 0.4042(6) 0.3148(5) 0.8984(3) 0.119(4) Uani 1 1 d D U . . .
C42 C 0.3911(6) 0.2938(5) 0.8720(3) 0.126(4) Uani 1 1 d D U . . .
H42 H 0.363874 0.309528 0.860091 0.151 Uiso 1 1 calc R U . . .
C43 C 0.4172(5) 0.2501(5) 0.8629(3) 0.105(4) Uani 1 1 d D U . . .
H43 H 0.407565 0.234730 0.844652 0.127 Uiso 1 1 calc R U . . .
C44 C 0.4576(5) 0.2284(4) 0.8800(2) 0.081(3) Uani 1 1 d D U . . .
C45 C 0.4685(6) 0.2482(6) 0.9069(3) 0.114(4) Uani 1 1 d D U . . .
H45 H 0.494176 0.231150 0.919157 0.137 Uiso 1 1 calc R U . . .
C46 C 0.4425(7) 0.2924(6) 0.9161(3) 0.123(4) Uani 1 1 d D U . . .
H46 H 0.451092 0.307088 0.934496 0.147 Uiso 1 1 calc R U . . .
C47 C 0.5248(5) 0.1882(4) 0.8546(2) 0.099(3) Uani 1 1 d D U . . .
C48 C 0.5489(6) 0.1376(4) 0.8454(3) 0.141(5) Uani 1 1 d D U . . .
C49 C 0.5947(7) 0.1429(5) 0.8278(4) 0.201(8) Uani 1 1 d D U . . .
H49 H 0.613446 0.179660 0.822101 0.242 Uiso 1 1 calc R U . . .
C50 C 0.6123(9) 0.0934(6) 0.8188(5) 0.252(10) Uani 1 1 d D U . . .
H50 H 0.641852 0.095408 0.805780 0.302 Uiso 1 1 calc R U . . .
C51 C 0.5866(10) 0.0409(5) 0.8289(5) 0.263(10) Uani 1 1 d D U . . .
H51 H 0.600049 0.006574 0.823790 0.315 Uiso 1 1 calc R U . . .
C52 C 0.5408(7) 0.0390(4) 0.8466(4) 0.205(8) Uani 1 1 d D U . . .
H52 H 0.521764 0.002665 0.852748 0.247 Uiso 1 1 calc R U . . .
C53 C 0.5525(5) 0.2443(4) 0.8437(3) 0.140(5) Uani 1 1 d D U . . .
C54 C 0.5340(5) 0.2567(6) 0.8171(3) 0.222(9) Uani 1 1 d D U . . .
H54 H 0.504261 0.230662 0.806744 0.266 Uiso 1 1 calc R U . . .
C55 C 0.5600(8) 0.3078(7) 0.8059(3) 0.273(11) Uani 1 1 d D U . . .
H55 H 0.549247 0.317045 0.787478 0.328 Uiso 1 1 calc R U . . .
C56 C 0.6017(8) 0.3454(6) 0.8218(4) 0.275(12) Uani 1 1 d D U . . .
H56 H 0.618328 0.381805 0.814846 0.330 Uiso 1 1 calc R U . . .
C57 C 0.6189(7) 0.3293(6) 0.8482(3) 0.255(11) Uani 1 1 d D U . . .
H57 H 0.649356 0.354285 0.858678 0.306 Uiso 1 1 calc R U . . .
O4 O 0.3287(4) 0.2240(3) 0.76664(17) 0.115(3) Uani 1 1 d D U . . .
O5 O 0.4414(3) 0.3906(3) 0.81307(14) 0.0775(19) Uani 1 1 d D U . . .
O6 O 0.3084(3) 0.4103(3) 0.73556(15) 0.086(2) Uani 1 1 d D U . . .
N10 N 0.3988(4) -0.0054(4) 0.88820(19) 0.092(3) Uani 1 1 d D U . . .
N11 N 0.3715(3) 0.0673(3) 0.84759(16) 0.066(2) Uani 1 1 d D U . . .
N12 N 0.3118(5) -0.0312(5) 0.8023(2) 0.114(3) Uani 1 1 d D U . . .
N13 N 0.4145(4) 0.5827(4) 0.87538(19) 0.089(3) Uani 1 1 d D U . . .
N14 N 0.4198(5) 0.6931(5) 0.8931(2) 0.172(6) Uani 1 1 d D U . . .
N15 N 0.4519(6) 0.5085(7) 0.9193(3) 0.168(5) Uani 1 1 d D U . . .
N16 N 0.0672(3) 0.3703(3) 0.70363(16) 0.065(2) Uani 1 1 d D U . . .
N17 N -0.0449(4) 0.3354(4) 0.68339(19) 0.082(2) Uani 1 1 d D U . . .
N18 N 0.0324(4) 0.4942(4) 0.72749(17) 0.081(2) Uani 1 1 d D U . . .
C58 C 0.4076(7) -0.0401(6) 0.9089(3) 0.138(6) Uani 1 1 d D U . . .
H58 H 0.439753 -0.028006 0.922120 0.165 Uiso 1 1 calc R U . . .
C59 C 0.3726(9) -0.0925(7) 0.9122(4) 0.178(8) Uani 1 1 d D U . . .
H59 H 0.379998 -0.115656 0.927582 0.213 Uiso 1 1 calc R U . . .
C60 C 0.3268(9) -0.1111(6) 0.8932(3) 0.171(7) Uani 1 1 d D U . . .
H60 H 0.302752 -0.147811 0.894835 0.206 Uiso 1 1 calc R U . . .
C61 C 0.3161(7) -0.0762(5) 0.8717(3) 0.120(5) Uani 1 1 d D U . . .
H61 H 0.284092 -0.088111 0.858335 0.144 Uiso 1 1 calc R U . . .
C62 C 0.3525(5) -0.0235(4) 0.8696(2) 0.086(3) Uani 1 1 d D U . . .
C63 C 0.3412(4) 0.0165(4) 0.84705(18) 0.066(2) Uani 1 1 d D U . . .
C64 C 0.2955(4) -0.0063(4) 0.8248(2) 0.075(3) Uani 1 1 d D U . . .
C65 C 0.2393(5) -0.0017(6) 0.8288(3) 0.127(5) Uani 1 1 d D U . . .
H65 H 0.228064 0.013499 0.845487 0.152 Uiso 1 1 calc R U . . .
C66 C 0.1989(6) -0.0206(8) 0.8072(3) 0.171(7) Uani 1 1 d D U . . .
H66 H 0.159161 -0.014604 0.808300 0.205 Uiso 1 1 calc R U . . .
C67 C 0.2131(7) -0.0474(7) 0.7842(3) 0.151(6) Uani 1 1 d D U . . .
H67 H 0.183755 -0.061823 0.769960 0.181 Uiso 1 1 calc R U . . .
C68 C 0.2705(7) -0.0528(6) 0.7823(3) 0.127(5) Uani 1 1 d D U . . .
H68 H 0.281776 -0.071994 0.766730 0.153 Uiso 1 1 calc R U . . .
C69 C 0.3598(4) 0.1072(4) 0.82698(18) 0.059(2) Uani 1 1 d D U . . .
C70 C 0.3999(4) 0.1232(4) 0.8071(2) 0.072(3) Uani 1 1 d D U . . .
H70 H 0.434560 0.106168 0.806931 0.086 Uiso 1 1 calc R U . . .
C71 C 0.3908(5) 0.1629(4) 0.7876(2) 0.079(3) Uani 1 1 d D U . . .
H71 H 0.418526 0.173072 0.773944 0.095 Uiso 1 1 calc R U . . .
C72 C 0.3418(5) 0.1877(4) 0.7880(2) 0.078(3) Uani 1 1 d D U . . .
C73 C 0.3019(5) 0.1736(5) 0.8080(2) 0.083(3) Uani 1 1 d D U . . .
H73 H 0.267962 0.191627 0.808318 0.099 Uiso 1 1 calc R U . . .
C74 C 0.3110(4) 0.1338(4) 0.8275(2) 0.072(3) Uani 1 1 d D U . . .
H74 H 0.283569 0.124405 0.841384 0.087 Uiso 1 1 calc R U . . .
C75 C 0.3432(5) 0.2831(4) 0.7706(2) 0.083(3) Uani 1 1 d D U . . .
C76 C 0.3851(5) 0.3081(4) 0.7908(2) 0.080(3) Uani 1 1 d D U . . .
H76 H 0.404732 0.284970 0.803002 0.096 Uiso 1 1 calc R U . . .
C77 C 0.3975(4) 0.3674(4) 0.7930(2) 0.070(3) Uani 1 1 d D U . . .
C78 C 0.3727(4) 0.4017(4) 0.77441(19) 0.070(3) Uani 1 1 d D U . . .
H78 H 0.384168 0.442401 0.775073 0.085 Uiso 1 1 calc R U . . .
C79 C 0.3309(4) 0.3750(4) 0.7549(2) 0.070(3) Uani 1 1 d D U . . .
C80 C 0.3150(5) 0.3160(4) 0.7527(2) 0.075(3) Uani 1 1 d D U . . .
H80 H 0.285453 0.298604 0.739181 0.090 Uiso 1 1 calc R U . . .
C81 C 0.4321(4) 0.4379(4) 0.8282(2) 0.071(3) Uani 1 1 d D U . . .
C82 C 0.3779(4) 0.4441(4) 0.8373(2) 0.078(3) Uani 1 1 d D U . . .
H82 H 0.344358 0.414881 0.833185 0.093 Uiso 1 1 calc R U . . .
C83 C 0.3717(4) 0.4918(4) 0.8523(2) 0.079(3) Uani 1 1 d D U . . .
H83 H 0.333570 0.497395 0.857143 0.095 Uiso 1 1 calc R U . . .
C84 C 0.4210(4) 0.5315(4) 0.8601(2) 0.074(3) Uani 1 1 d D U . . .
C85 C 0.4756(4) 0.5258(4) 0.8509(2) 0.074(3) Uani 1 1 d D U . . .
H85 H 0.509119 0.554762 0.855394 0.088 Uiso 1 1 calc R U . . .
C86 C 0.4816(4) 0.4785(4) 0.8354(2) 0.071(3) Uani 1 1 d D U . . .
H86 H 0.519449 0.473803 0.829688 0.085 Uiso 1 1 calc R U . . .
C87 C 0.4443(5) 0.5976(5) 0.8979(2) 0.112(4) Uani 1 1 d D U . . .
C88 C 0.4405(5) 0.6557(4) 0.9104(2) 0.162(6) Uani 1 1 d D U . . .
C89 C 0.4599(7) 0.6691(6) 0.9375(2) 0.241(9) Uani 1 1 d D U . . .
H89 H 0.474253 0.641419 0.949100 0.289 Uiso 1 1 calc R U . . .
C90 C 0.4581(8) 0.7235(7) 0.9474(3) 0.310(11) Uani 1 1 d D U . . .
H90 H 0.470841 0.733882 0.966044 0.372 Uiso 1 1 calc R U . . .
C91 C 0.4375(9) 0.7630(5) 0.9300(3) 0.322(12) Uani 1 1 d D U . . .
H91 H 0.436869 0.801034 0.936419 0.386 Uiso 1 1 calc R U . . .
C92 C 0.4177(8) 0.7460(5) 0.9030(3) 0.270(10) Uani 1 1 d D U . . .
H92 H 0.402149 0.772678 0.891289 0.324 Uiso 1 1 calc R U . . .
C93 C 0.4807(6) 0.5617(6) 0.9146(3) 0.131(4) Uani 1 1 d D U . . .
C94 C 0.5401(6) 0.5787(7) 0.9186(3) 0.135(5) Uani 1 1 d D U . . .
H94 H 0.558416 0.615448 0.912621 0.162 Uiso 1 1 calc R U . . .
C95 C 0.5733(7) 0.5428(9) 0.9314(4) 0.176(7) Uani 1 1 d D U . . .
H95 H 0.615194 0.553032 0.933865 0.212 Uiso 1 1 calc R U . . .
C96 C 0.5443(9) 0.4921(9) 0.9405(5) 0.216(9) Uani 1 1 d D U . . .
H96 H 0.565078 0.469215 0.952296 0.259 Uiso 1 1 calc R U . . .
C97 C 0.4854(8) 0.4731(8) 0.9329(4) 0.219(8) Uani 1 1 d D U . . .
H97 H 0.467550 0.434934 0.937157 0.262 Uiso 1 1 calc R U . . .
C98 C 0.2474(4) 0.4001(4) 0.72850(19) 0.064(2) Uani 1 1 d D U . . .
C99 C 0.2065(4) 0.3932(4) 0.7483(2) 0.070(3) Uani 1 1 d D U . . .
H99 H 0.219306 0.394234 0.767379 0.084 Uiso 1 1 calc R U . . .
C100 C 0.1472(4) 0.3847(4) 0.74053(18) 0.063(2) Uani 1 1 d D U . . .
H100 H 0.118626 0.379689 0.754132 0.075 Uiso 1 1 calc R U . . .
C101 C 0.1291(4) 0.3835(4) 0.71284(18) 0.061(2) Uani 1 1 d D U . . .
C102 C 0.1705(4) 0.3939(4) 0.6935(2) 0.068(3) Uani 1 1 d D U . . .
H102 H 0.157923 0.394936 0.674480 0.082 Uiso 1 1 calc R U . . .
C103 C 0.2299(4) 0.4028(5) 0.7013(2) 0.073(3) Uani 1 1 d D U . . .
H103 H 0.258544 0.410637 0.687775 0.088 Uiso 1 1 calc R U . . .
C104 C 0.0354(4) 0.4096(4) 0.70061(19) 0.061(2) Uani 1 1 d D U . . .
C105 C -0.0284(4) 0.3913(4) 0.6911(2) 0.072(3) Uani 1 1 d D U . . .
C106 C -0.0680(4) 0.4286(5) 0.6892(3) 0.088(3) Uani 1 1 d D U . . .
H106 H -0.055507 0.468091 0.694234 0.105 Uiso 1 1 calc R U . . .
C107 C -0.1267(5) 0.4087(5) 0.6801(3) 0.107(4) Uani 1 1 d D U . . .
H107 H -0.154572 0.434171 0.678514 0.129 Uiso 1 1 calc R U . . .
C108 C -0.1431(5) 0.3520(5) 0.6734(3) 0.114(4) Uani 1 1 d D U . . .
H108 H -0.183123 0.336886 0.667674 0.137 Uiso 1 1 calc R U . . .
C109 C -0.1011(5) 0.3164(5) 0.6749(3) 0.107(4) Uani 1 1 d D U . . .
H109 H -0.112781 0.276974 0.669673 0.128 Uiso 1 1 calc R U . . .
C110 C 0.0573(4) 0.4717(4) 0.7063(2) 0.070(2) Uani 1 1 d D U . . .
C111 C 0.0993(5) 0.5041(4) 0.6912(2) 0.087(3) Uani 1 1 d D U . . .
H111 H 0.113219 0.487637 0.675427 0.105 Uiso 1 1 calc R U . . .
C112 C 0.1214(5) 0.5608(4) 0.6989(3) 0.102(4) Uani 1 1 d D U . . .
H112 H 0.152245 0.583185 0.689470 0.122 Uiso 1 1 calc R U . . .
C113 C 0.0973(6) 0.5833(5) 0.7206(3) 0.106(4) Uani 1 1 d D U . . .
H113 H 0.111087 0.622116 0.726409 0.127 Uiso 1 1 calc R U . . .
C114 C 0.0532(6) 0.5500(5) 0.7341(3) 0.100(4) Uani 1 1 d D U . . .
H114 H 0.036527 0.567024 0.748907 0.120 Uiso 1 1 calc R U . . .
O7 O 0.0568(4) 0.4893(3) 0.88697(14) 0.108(3) Uani 1 1 d D U . . .
O8 O -0.0559(3) 0.3801(3) 0.81209(15) 0.088(2) Uani 1 1 d D U . . .
O9 O 0.0915(3) 0.5425(3) 0.79455(13) 0.0716(18) Uani 1 1 d D U . . .
N19 N -0.0403(5) 0.2516(4) 1.0080(2) 0.101(3) Uani 1 1 d D U . . .
N20 N -0.0012(5) 0.3307(4) 0.96983(19) 0.095(3) Uani 1 1 d D U . . .
N21 N 0.1299(5) 0.3764(5) 0.9959(3) 0.135(4) Uani 1 1 d D U . . .
N22 N -0.0244(4) 0.2328(3) 0.72612(17) 0.075(2) Uani 1 1 d D U . . .
N23 N -0.0230(5) 0.1821(4) 0.67611(19) 0.099(3) Uani 1 1 d D U . . .
N24 N -0.0558(5) 0.1228(6) 0.7627(3) 0.166(6) Uani 1 1 d D U . . .
N25 N 0.3363(3) 0.6166(3) 0.80855(18) 0.075(2) Uani 1 1 d D U . . .
N26 N 0.4498(4) 0.6588(4) 0.8232(2) 0.096(3) Uani 1 1 d D U . . .
N27 N 0.3767(5) 0.5540(4) 0.7509(2) 0.096(3) Uani 1 1 d D U . . .
C115 C -0.0589(6) 0.2111(6) 1.0263(3) 0.112(4) Uani 1 1 d D U . . .
H115 H -0.092876 0.182672 1.021555 0.135 Uiso 1 1 calc R U . . .
C116 C -0.0298(6) 0.2100(6) 1.0516(3) 0.120(4) Uani 1 1 d D U . . .
H116 H -0.042665 0.180230 1.064183 0.144 Uiso 1 1 calc R U . . .
C117 C 0.0181(7) 0.2519(6) 1.0591(3) 0.119(4) Uani 1 1 d D U . . .
H117 H 0.037964 0.251845 1.076849 0.143 Uiso 1 1 calc R U . . .
C118 C 0.0370(5) 0.2938(5) 1.0405(2) 0.104(3) Uani 1 1 d D U . . .
H118 H 0.070453 0.322868 1.045204 0.124 Uiso 1 1 calc R U . . .
C119 C 0.0068(5) 0.2931(5) 1.0150(2) 0.099(3) Uani 1 1 d D U . . .
C120 C 0.0260(5) 0.3368(4) 0.9938(2) 0.092(3) Uani 1 1 d D U . . .
C121 C 0.0761(5) 0.3844(5) 1.0014(3) 0.106(3) Uani 1 1 d D U . . .
C122 C 0.0682(8) 0.4327(6) 1.0152(4) 0.166(6) Uani 1 1 d D U . . .
H122 H 0.030050 0.437294 1.020410 0.199 Uiso 1 1 calc R U . . .
C123 C 0.1171(8) 0.4748(6) 1.0214(4) 0.182(7) Uani 1 1 d D U . . .
H123 H 0.111695 0.510104 1.029568 0.218 Uiso 1 1 calc R U . . .
C124 C 0.1726(8) 0.4674(6) 1.0161(4) 0.159(6) Uani 1 1 d D U . . .
H124 H 0.206740 0.495056 1.021519 0.191 Uiso 1 1 calc R U . . .
C125 C 0.1762(7) 0.4179(6) 1.0026(4) 0.149(6) Uani 1 1 d D U . . .
H125 H 0.214185 0.412175 0.997594 0.178 Uiso 1 1 calc R U . . .
C126 C 0.0138(6) 0.3710(5) 0.9483(2) 0.094(4) Uani 1 1 d D U . . .
C127 C 0.0599(6) 0.3657(5) 0.9323(2) 0.098(4) Uani 1 1 d D U . . .
H127 H 0.082613 0.336053 0.935623 0.117 Uiso 1 1 calc R U . . .
C128 C 0.0727(6) 0.4042(5) 0.9112(2) 0.099(4) Uani 1 1 d D U . . .
H128 H 0.104388 0.400908 0.899857 0.119 Uiso 1 1 calc R U . . .
C129 C 0.0402(6) 0.4470(5) 0.9064(2) 0.097(3) Uani 1 1 d D U . . .
C130 C -0.0062(7) 0.4520(6) 0.9221(3) 0.121(5) Uani 1 1 d D U . . .
H130 H -0.028837 0.481697 0.918726 0.145 Uiso 1 1 calc R U . . .
C131 C -0.0196(6) 0.4130(5) 0.9429(2) 0.114(5) Uani 1 1 d D U . . .
H131 H -0.052523 0.415280 0.953584 0.137 Uiso 1 1 calc R U . . .
C132 C 0.0445(5) 0.4763(4) 0.85920(18) 0.083(3) Uani 1 1 d D U . . .
C133 C 0.0015(5) 0.4315(4) 0.84921(19) 0.085(3) Uani 1 1 d D U . . .
H133 H -0.019952 0.405973 0.861607 0.102 Uiso 1 1 calc R U . . .
C134 C -0.0101(4) 0.4242(4) 0.82118(19) 0.073(3) Uani 1 1 d D U . . .
C135 C 0.0212(4) 0.4600(4) 0.80285(19) 0.069(3) Uani 1 1 d D U . . .
H135 H 0.013166 0.454649 0.783446 0.082 Uiso 1 1 calc R U . . .
C136 C 0.0643(4) 0.5038(4) 0.81343(18) 0.065(2) Uani 1 1 d D U . . .
C137 C 0.0778(4) 0.5127(4) 0.84153(17) 0.067(3) Uani 1 1 d D U . . .
H137 H 0.108574 0.542597 0.848395 0.080 Uiso 1 1 calc R U . . .
C138 C -0.0453(4) 0.3440(4) 0.7909(2) 0.072(3) Uani 1 1 d D U . . .
C139 C 0.0076(4) 0.3241(4) 0.7894(2) 0.079(3) Uani 1 1 d D U . . .
H139 H 0.039367 0.335758 0.802912 0.095 Uiso 1 1 calc R U . . .
C140 C 0.0137(4) 0.2871(4) 0.7680(2) 0.076(3) Uani 1 1 d D U . . .
H140 H 0.050464 0.274397 0.766391 0.091 Uiso 1 1 calc R U . . .
C141 C -0.0324(4) 0.2685(4) 0.74912(19) 0.067(2) Uani 1 1 d D U . . .
C142 C -0.0848(4) 0.2890(4) 0.7511(2) 0.087(3) Uani 1 1 d D U . . .
H142 H -0.116731 0.276856 0.737766 0.104 Uiso 1 1 calc R U . . .
C143 C -0.0916(5) 0.3266(4) 0.7717(2) 0.082(3) Uani 1 1 d D U . . .
H143 H -0.127892 0.340410 0.772816 0.098 Uiso 1 1 calc R U . . .
C144 C -0.0546(5) 0.1820(4) 0.7230(2) 0.080(3) Uani 1 1 d D U . . .
C145 C -0.0503(6) 0.1505(4) 0.6966(2) 0.098(3) Uani 1 1 d D U . . .
C146 C -0.0751(7) 0.0929(5) 0.6926(3) 0.122(5) Uani 1 1 d D U . . .
H146 H -0.095263 0.071984 0.706964 0.147 Uiso 1 1 calc R U . . .
C147 C -0.0702(9) 0.0663(6) 0.6676(3) 0.153(6) Uani 1 1 d D U . . .
H147 H -0.086884 0.026796 0.664587 0.183 Uiso 1 1 calc R U . . .
C148 C -0.0411(9) 0.0971(6) 0.6471(3) 0.159(7) Uani 1 1 d D U . . .
H148 H -0.036766 0.079316 0.629910 0.191 Uiso 1 1 calc R U . . .
C149 C -0.0179(6) 0.1553(5) 0.6522(2) 0.121(5) Uani 1 1 d D U . . .
H149 H 0.002331 0.176812 0.637991 0.145 Uiso 1 1 calc R U . . .
C150 C -0.0894(5) 0.1493(4) 0.7447(2) 0.090(3) Uani 1 1 d D U . . .
C151 C -0.1495(5) 0.1424(6) 0.7439(3) 0.117(4) Uani 1 1 d D U . . .
H151 H -0.170890 0.158919 0.729580 0.140 Uiso 1 1 calc R U . . .
C152 C -0.1788(7) 0.1107(8) 0.7645(4) 0.155(6) Uani 1 1 d D U . . .
H152 H -0.220857 0.104387 0.764124 0.186 Uiso 1 1 calc R U . . .
C153 C -0.1472(8) 0.0886(9) 0.7851(4) 0.168(7) Uani 1 1 d D U . . .
H153 H -0.166118 0.071007 0.800531 0.202 Uiso 1 1 calc R U . . .
C154 C -0.0864(8) 0.0924(9) 0.7829(4) 0.185(7) Uani 1 1 d D U . . .
H154 H -0.065066 0.073082 0.796188 0.222 Uiso 1 1 calc R U . . .
C155 C 0.1535(4) 0.5592(4) 0.7979(2) 0.061(2) Uani 1 1 d D U . . .
C156 C 0.1759(4) 0.6165(4) 0.7955(2) 0.065(2) Uani 1 1 d D U . . .
H156 H 0.149800 0.643090 0.791901 0.079 Uiso 1 1 calc R U . . .
C157 C 0.2363(4) 0.6358(4) 0.7984(2) 0.069(3) Uani 1 1 d D U . . .
H157 H 0.252206 0.675505 0.796556 0.083 Uiso 1 1 calc R U . . .
C158 C 0.2735(4) 0.5959(4) 0.8039(2) 0.069(3) Uani 1 1 d D U . . .
C159 C 0.2509(4) 0.5388(4) 0.8047(2) 0.070(3) Uani 1 1 d D U . . .
H159 H 0.276714 0.511601 0.807224 0.084 Uiso 1 1 calc R U . . .
C160 C 0.1898(4) 0.5201(4) 0.8018(2) 0.066(2) Uani 1 1 d D U . . .
H160 H 0.173800 0.480206 0.802638 0.079 Uiso 1 1 calc R U . . .
C161 C 0.3731(4) 0.6179(4) 0.7893(2) 0.075(2) Uani 1 1 d D U . . .
C162 C 0.4368(4) 0.6383(5) 0.7971(2) 0.083(3) Uani 1 1 d D U . . .
C163 C 0.4814(4) 0.6350(6) 0.7796(3) 0.102(4) Uani 1 1 d D U . . .
H163 H 0.471974 0.620282 0.761233 0.123 Uiso 1 1 calc R U . . .
C164 C 0.5391(5) 0.6530(7) 0.7887(3) 0.127(5) Uani 1 1 d D U . . .
H164 H 0.569950 0.651993 0.776571 0.153 Uiso 1 1 calc R U . . .
C165 C 0.5525(5) 0.6724(7) 0.8151(3) 0.126(5) Uani 1 1 d D U . . .
H165 H 0.592632 0.682798 0.821969 0.151 Uiso 1 1 calc R U . . .
C166 C 0.5067(5) 0.6769(6) 0.8320(3) 0.115(4) Uani 1 1 d D U . . .
H166 H 0.515767 0.692991 0.850131 0.139 Uiso 1 1 calc R U . . .
C167 C 0.3544(5) 0.5992(4) 0.7603(2) 0.080(3) Uani 1 1 d D U . . .
C168 C 0.3171(5) 0.6268(6) 0.7439(2) 0.103(3) Uani 1 1 d D U . . .
H168 H 0.304603 0.660450 0.750595 0.123 Uiso 1 1 calc R U . . .
C169 C 0.2982(6) 0.6059(6) 0.7179(3) 0.115(4) Uani 1 1 d D U . . .
H169 H 0.271009 0.623412 0.706787 0.138 Uiso 1 1 calc R U . . .
C170 C 0.3192(7) 0.5592(6) 0.7084(3) 0.126(4) Uani 1 1 d D U . . .
H170 H 0.306503 0.543440 0.690479 0.151 Uiso 1 1 calc R U . . .
C171 C 0.3589(7) 0.5354(5) 0.7249(3) 0.115(4) Uani 1 1 d D U . . .
H171 H 0.374719 0.504089 0.717671 0.138 Uiso 1 1 calc R U . . .
O10 O -0.0045(4) 0.1848(5) 0.83032(15) 0.132(4) Uani 1 1 d D U . . .
O11 O 0.1342(3) 0.0988(3) 0.88586(13) 0.079(2) Uani 1 1 d D U . . .
O12 O 0.1450(3) 0.1068(3) 0.78800(13) 0.0707(18) Uani 1 1 d D U . . .
N28 N -0.1560(5) 0.3031(5) 0.9644(2) 0.123(4) Uani 1 1 d D U . . .
N29 N -0.1099(4) 0.2722(4) 0.91741(18) 0.093(3) Uani 1 1 d D U . . .
N30 N -0.1514(8) 0.3813(6) 0.8803(3) 0.187(6) Uani 1 1 d D U . . .
N31 N 0.3742(3) 0.1094(4) 0.91669(18) 0.081(2) Uani 1 1 d D U . . .
N32 N 0.4896(4) 0.1027(6) 0.9281(2) 0.165(6) Uani 1 1 d D U . . .
N33 N 0.3500(9) 0.0600(8) 0.9800(3) 0.211(7) Uani 1 1 d D U . . .
N34 N 0.1160(4) 0.2382(3) 0.69449(15) 0.067(2) Uani 1 1 d D U . . .
N35 N 0.0802(4) 0.2939(4) 0.64945(17) 0.085(2) Uani 1 1 d D U . . .
N36 N 0.2446(4) 0.2290(4) 0.6940(2) 0.092(3) Uani 1 1 d D U . . .
C172 C -0.1779(8) 0.3179(8) 0.9876(3) 0.161(6) Uani 1 1 d D U . . .
H172 H -0.163774 0.304154 1.004688 0.193 Uiso 1 1 calc R U . . .
C173 C -0.2208(9) 0.3528(10) 0.9876(4) 0.184(7) Uani 1 1 d D U . . .
H173 H -0.238474 0.360021 1.004207 0.221 Uiso 1 1 calc R U . . .
C174 C -0.2372(9) 0.3766(9) 0.9633(3) 0.166(6) Uani 1 1 d D U . . .
H174 H -0.264021 0.403225 0.962945 0.199 Uiso 1 1 calc R U . . .
C175 C -0.2142(7) 0.3613(7) 0.9394(3) 0.141(5) Uani 1 1 d D U . . .
H175 H -0.226953 0.375659 0.922193 0.170 Uiso 1 1 calc R U . . .
C176 C -0.1729(6) 0.3255(6) 0.9402(2) 0.114(4) Uani 1 1 d D U . . .
C177 C -0.1480(5) 0.3059(5) 0.9147(2) 0.100(3) Uani 1 1 d D U . . .
C178 C -0.1693(6) 0.3264(6) 0.8877(2) 0.110(4) Uani 1 1 d D U . . .
C179 C -0.2090(8) 0.2902(6) 0.8720(4) 0.183(8) Uani 1 1 d D U . . .
H179 H -0.221935 0.251696 0.877493 0.220 Uiso 1 1 calc R U . . .
C180 C -0.2307(11) 0.3103(8) 0.8476(4) 0.222(9) Uani 1 1 d D U . . .
H180 H -0.260207 0.285726 0.836445 0.267 Uiso 1 1 calc R U . . .
C181 C -0.2108(11) 0.3646(9) 0.8390(4) 0.198(8) Uani 1 1 d D U . . .
H181 H -0.221572 0.376411 0.820926 0.238 Uiso 1 1 calc R U . . .
C182 C -0.1751(10) 0.4014(8) 0.8569(4) 0.192(8) Uani 1 1 d D U . . .
H182 H -0.166673 0.441377 0.853038 0.231 Uiso 1 1 calc R U . . .
C183 C -0.0842(4) 0.2501(4) 0.8946(2) 0.076(3) Uani 1 1 d D U . . .
C184 C -0.1013(5) 0.1938(5) 0.8861(2) 0.085(3) Uani 1 1 d D U . . .
H184 H -0.133130 0.170201 0.894403 0.103 Uiso 1 1 calc R U . . .
C185 C -0.0727(5) 0.1712(5) 0.8655(2) 0.099(3) Uani 1 1 d D U . . .
H185 H -0.083623 0.131831 0.860074 0.119 Uiso 1 1 calc R U . . .
C186 C -0.0284(5) 0.2065(5) 0.8532(2) 0.094(3) Uani 1 1 d D U . . .
C187 C -0.0119(6) 0.2629(6) 0.8610(2) 0.108(4) Uani 1 1 d D U . . .
H187 H 0.018859 0.286896 0.852171 0.129 Uiso 1 1 calc R U . . .
C188 C -0.0399(6) 0.2847(5) 0.8818(2) 0.105(4) Uani 1 1 d D U . . .
H188 H -0.028540 0.323992 0.887393 0.126 Uiso 1 1 calc R U . . .
C189 C 0.0440(5) 0.1575(5) 0.83407(19) 0.082(3) Uani 1 1 d D U . . .
C190 C 0.0651(4) 0.1410(5) 0.85924(19) 0.073(3) Uani 1 1 d D U . . .
H190 H 0.046082 0.146939 0.875639 0.088 Uiso 1 1 calc R U . . .
C191 C 0.1150(4) 0.1152(4) 0.86002(17) 0.064(2) Uani 1 1 d D U . . .
C192 C 0.1417(4) 0.1038(4) 0.83641(16) 0.058(2) Uani 1 1 d D U . . .
H192 H 0.175549 0.085481 0.837205 0.069 Uiso 1 1 calc R U . . .
C193 C 0.1174(4) 0.1199(4) 0.81160(17) 0.059(2) Uani 1 1 d D U . . .
C194 C 0.0681(4) 0.1453(5) 0.80997(18) 0.071(3) Uani 1 1 d D U . . .
H194 H 0.051012 0.154438 0.792556 0.085 Uiso 1 1 calc R U . . .
C195 C 0.1948(4) 0.1014(4) 0.89199(19) 0.063(2) Uani 1 1 d D U . . .
C196 C 0.2341(4) 0.1519(4) 0.8895(2) 0.074(3) Uani 1 1 d D U . . .
H196 H 0.220897 0.185098 0.882204 0.089 Uiso 1 1 calc R U . . .
C197 C 0.2928(4) 0.1538(4) 0.8978(2) 0.078(3) Uani 1 1 d D U . . .
H197 H 0.320235 0.188480 0.896045 0.094 Uiso 1 1 calc R U . . .
C198 C 0.3120(4) 0.1065(4) 0.90843(19) 0.067(2) Uani 1 1 d D U . . .
C199 C 0.2718(4) 0.0558(4) 0.9106(2) 0.082(3) Uani 1 1 d D U . . .
H199 H 0.285011 0.022651 0.917993 0.098 Uiso 1 1 calc R U . . .
C200 C 0.2136(4) 0.0531(4) 0.9022(3) 0.083(3) Uani 1 1 d D U . . .
H200 H 0.186316 0.017995 0.903335 0.100 Uiso 1 1 calc R U . . .
C201 C 0.3918(5) 0.1121(7) 0.9419(2) 0.118(4) Uani 1 1 d D U . . .
C202 C 0.4567(4) 0.1129(7) 0.9491(2) 0.180(7) Uani 1 1 d D U . . .
C203 C 0.4806(5) 0.1296(10) 0.9754(2) 0.264(10) Uani 1 1 d D U . . .
H203 H 0.455909 0.136273 0.989720 0.317 Uiso 1 1 calc R U . . .
C204 C 0.5411(6) 0.1362(11) 0.9803(3) 0.309(11) Uani 1 1 d D U . . .
H204 H 0.558935 0.147935 0.998063 0.371 Uiso 1 1 calc R U . . .
C205 C 0.5758(4) 0.1257(11) 0.9591(3) 0.294(11) Uani 1 1 d D U . . .
H205 H 0.617614 0.129545 0.962263 0.353 Uiso 1 1 calc R U . . .
C206 C 0.5487(4) 0.1095(9) 0.9332(3) 0.229(9) Uani 1 1 d D U . . .
H206 H 0.572602 0.102962 0.918530 0.275 Uiso 1 1 calc R U . . .
C207 C 0.3520(6) 0.1097(8) 0.9655(2) 0.150(5) Uani 1 1 d D U . . .
C208 C 0.3242(9) 0.1541(9) 0.9716(3) 0.213(8) Uani 1 1 d D U . . .
H208 H 0.328566 0.187933 0.960816 0.256 Uiso 1 1 calc R U . . .
C209 C 0.2891(11) 0.1487(12) 0.9944(5) 0.244(9) Uani 1 1 d D U . . .
H209 H 0.272520 0.180095 1.000922 0.293 Uiso 1 1 calc R U . . .
C210 C 0.2796(13) 0.0968(12) 1.0066(6) 0.274(11) Uani 1 1 d D U . . .
H210 H 0.248655 0.088544 1.018924 0.328 Uiso 1 1 calc R U . . .
C211 C 0.3138(12) 0.0553(11) 1.0017(4) 0.255(10) Uani 1 1 d D U . . .
H211 H 0.312226 0.023075 1.013467 0.306 Uiso 1 1 calc R U . . .
C212 C 0.1384(4) 0.1399(4) 0.76460(17) 0.058(2) Uani 1 1 d D U . . .
C213 C 0.1162(5) 0.1129(4) 0.74010(19) 0.071(3) Uani 1 1 d D U . . .
H213 H 0.104595 0.072235 0.739283 0.086 Uiso 1 1 calc R U . . .
C214 C 0.1109(5) 0.1446(4) 0.7169(2) 0.070(3) Uani 1 1 d D U . . .
H214 H 0.096320 0.125758 0.699827 0.085 Uiso 1 1 calc R U . . .
C215 C 0.1265(4) 0.2038(4) 0.71803(17) 0.058(2) Uani 1 1 d D U . . .
C216 C 0.1491(4) 0.2310(4) 0.74263(17) 0.062(2) Uani 1 1 d D U . . .
H216 H 0.159516 0.271800 0.743678 0.074 Uiso 1 1 calc R U . . .
C217 C 0.1562(4) 0.1985(4) 0.76556(19) 0.064(2) Uani 1 1 d D U . . .
H217 H 0.173776 0.216858 0.782307 0.077 Uiso 1 1 calc R U . . .
C218 C 0.1494(4) 0.2426(4) 0.67403(19) 0.072(2) Uani 1 1 d D U . . .
C219 C 0.1341(5) 0.2779(5) 0.6501(2) 0.081(3) Uani 1 1 d D U . . .
C220 C 0.1740(5) 0.2962(5) 0.6303(2) 0.098(3) Uani 1 1 d D U . . .
H220 H 0.211253 0.283666 0.630623 0.118 Uiso 1 1 calc R U . . .
C221 C 0.1588(6) 0.3328(6) 0.6100(3) 0.114(4) Uani 1 1 d D U . . .
H221 H 0.185223 0.345488 0.596067 0.137 Uiso 1 1 calc R U . . .
C222 C 0.1056(7) 0.3504(6) 0.6102(3) 0.119(4) Uani 1 1 d D U . . .
H222 H 0.095241 0.376982 0.596888 0.142 Uiso 1 1 calc R U . . .
C223 C 0.0667(6) 0.3299(5) 0.6297(2) 0.103(4) Uani 1 1 d D U . . .
H223 H 0.029091 0.341624 0.629256 0.124 Uiso 1 1 calc R U . . .
C224 C 0.2029(5) 0.2149(5) 0.6738(2) 0.086(3) Uani 1 1 d D U . . .
C225 C 0.2083(7) 0.1750(6) 0.6541(3) 0.140(5) Uani 1 1 d D U . . .
H225 H 0.178076 0.165553 0.639722 0.168 Uiso 1 1 calc R U . . .
C226 C 0.2570(8) 0.1481(8) 0.6549(4) 0.166(6) Uani 1 1 d D U . . .
H226 H 0.261398 0.120835 0.641028 0.199 Uiso 1 1 calc R U . . .
C227 C 0.2985(7) 0.1616(7) 0.6761(3) 0.137(5) Uani 1 1 d D U . . .
H227 H 0.331788 0.142607 0.677758 0.164 Uiso 1 1 calc R U . . .
C228 C 0.2919(6) 0.2024(6) 0.6947(3) 0.120(4) Uani 1 1 d D U . . .
H228 H 0.322185 0.212808 0.709025 0.144 Uiso 1 1 calc R U . . .
O13 O 0.9489(3) 0.6797(3) 0.67781(15) 0.101(3) Uani 1 1 d D U . . .
O14 O 0.8542(4) 0.5539(3) 0.60559(13) 0.099(3) Uani 1 1 d D U . . .
O15 O 0.7886(3) 0.5296(3) 0.69700(13) 0.079(2) Uani 1 1 d D U . . .
N37 N 0.9258(4) 0.8729(3) 0.81851(17) 0.090(3) Uani 1 1 d D U . . .
N38 N 0.9380(3) 0.8162(3) 0.77111(17) 0.071(2) Uani 1 1 d D U . . .
N39 N 0.9757(4) 0.9365(4) 0.7369(2) 0.105(3) Uani 1 1 d D U . . .
N40 N 0.9253(4) 0.7038(4) 0.52111(16) 0.078(2) Uani 1 1 d D U . . .
N41 N 0.9829(4) 0.7772(4) 0.48472(16) 0.138(5) Uani 1 1 d D U . . .
N42 N 0.8044(5) 0.6493(5) 0.4913(2) 0.168(5) Uani 1 1 d D U . . .
N43 N 0.5608(3) 0.4135(3) 0.66595(17) 0.069(2) Uani 1 1 d D U . . .
N44 N 0.4554(3) 0.3521(4) 0.64704(18) 0.082(2) Uani 1 1 d D U . . .
N45 N 0.5055(6) 0.4775(5) 0.7147(2) 0.121(4) Uani 1 1 d D U . . .
C231 C 0.9185(5) 0.9023(4) 0.84152(18) 0.110(4) Uani 1 1 d D U . . .
H231 H 0.894661 0.882844 0.855095 0.132 Uiso 1 1 calc R U . . .
C232 C 0.9439(7) 0.9592(4) 0.8465(2) 0.145(6) Uani 1 1 d D U . . .
H232 H 0.936046 0.978924 0.862685 0.174 Uiso 1 1 calc R U . . .
C233 C 0.9807(7) 0.9865(4) 0.8276(2) 0.143(6) Uani 1 1 d D U . . .
H233 H 1.001297 1.024683 0.831097 0.172 Uiso 1 1 calc R U . . .
C234 C 0.9875(6) 0.9580(4) 0.8033(2) 0.118(4) Uani 1 1 d D U . . .
H234 H 1.011385 0.976906 0.789517 0.142 Uiso 1 1 calc R U . . .
C235 C 0.9590(5) 0.9014(3) 0.79924(16) 0.081(3) Uani 1 1 d D U . . .
C236 C 0.9649(4) 0.8685(4) 0.77358(19) 0.070(2) Uani 1 1 d D U . . .
C237 C 0.9999(4) 0.8979(4) 0.7515(2) 0.075(2) Uani 1 1 d D U . . .
C238 C 1.0545(4) 0.8865(5) 0.7467(3) 0.101(4) Uani 1 1 d D U . . .
H238 H 1.071064 0.858916 0.757439 0.121 Uiso 1 1 calc R U . . .
C239 C 1.0855(6) 0.9154(6) 0.7261(3) 0.114(4) Uani 1 1 d D U . . .
H239 H 1.124026 0.908212 0.722831 0.136 Uiso 1 1 calc R U . . .
C240 C 1.0612(6) 0.9543(5) 0.7103(3) 0.108(4) Uani 1 1 d D U . . .
H240 H 1.081223 0.974016 0.695646 0.130 Uiso 1 1 calc R U . . .
C241 C 1.0068(6) 0.9632(6) 0.7169(3) 0.121(4) Uani 1 1 d D U . . .
H241 H 0.989549 0.990774 0.706482 0.146 Uiso 1 1 calc R U . . .
C242 C 0.9412(4) 0.7820(4) 0.74675(19) 0.064(2) Uani 1 1 d D U . . .
C243 C 0.9809(5) 0.7437(5) 0.7471(2) 0.081(3) Uani 1 1 d D U . . .
H243 H 1.007396 0.741585 0.762737 0.097 Uiso 1 1 calc R U . . .
C244 C 0.9811(5) 0.7085(5) 0.7240(2) 0.089(3) Uani 1 1 d D U . . .
H244 H 1.007612 0.681697 0.723989 0.107 Uiso 1 1 calc R U . . .
C245 C 0.9435(5) 0.7122(4) 0.7013(2) 0.079(3) Uani 1 1 d D U . . .
C246 C 0.9042(5) 0.7493(5) 0.7011(2) 0.086(3) Uani 1 1 d D U . . .
H246 H 0.877724 0.751103 0.685398 0.103 Uiso 1 1 calc R U . . .
C247 C 0.9034(4) 0.7843(5) 0.7240(2) 0.079(3) Uani 1 1 d D U . . .
H247 H 0.876165 0.810419 0.723865 0.094 Uiso 1 1 calc R U . . .
C248 C 0.9034(4) 0.6353(4) 0.66961(19) 0.076(3) Uani 1 1 d D U . . .
C249 C 0.9007(4) 0.6193(4) 0.64189(18) 0.076(3) Uani 1 1 d D U . . .
H249 H 0.927821 0.639000 0.629615 0.092 Uiso 1 1 calc R U . . .
C250 C 0.8579(5) 0.5744(4) 0.63285(17) 0.074(3) Uani 1 1 d D U . . .
C251 C 0.8189(4) 0.5433(4) 0.65008(17) 0.070(3) Uani 1 1 d D U . . .
H251 H 0.789881 0.511834 0.643270 0.083 Uiso 1 1 calc R U . . .
C252 C 0.8240(4) 0.5598(4) 0.67759(18) 0.069(3) Uani 1 1 d D U . . .
C253 C 0.8657(4) 0.6066(4) 0.6879(2) 0.073(3) Uani 1 1 d D U . . .
H253 H 0.867853 0.618161 0.706832 0.087 Uiso 1 1 calc R U . . .
C254 C 0.8722(5) 0.5926(4) 0.58491(19) 0.073(3) Uani 1 1 d D U . . .
C255 C 0.8442(5) 0.6384(4) 0.5797(2) 0.084(3) Uani 1 1 d D U . . .
H255 H 0.813753 0.645540 0.590953 0.101 Uiso 1 1 calc R U . . .
C256 C 0.8601(5) 0.6740(5) 0.5581(2) 0.086(3) Uani 1 1 d D U . . .
H256 H 0.840851 0.706075 0.554602 0.103 Uiso 1 1 calc R U . . .
C257 C 0.9036(4) 0.6635(4) 0.54178(18) 0.065(2) Uani 1 1 d D U . . .
C258 C 0.9300(5) 0.6167(4) 0.5469(2) 0.075(3) Uani 1 1 d D U . . .
H258 H 0.959502 0.608876 0.535159 0.090 Uiso 1 1 calc R U . . .
C259 C 0.9153(5) 0.5806(5) 0.5685(2) 0.076(3) Uani 1 1 d D U . . .
H259 H 0.934285 0.548381 0.571987 0.092 Uiso 1 1 calc R U . . .
C260 C 0.9057(5) 0.6976(5) 0.4960(2) 0.092(3) Uani 1 1 d D U . . .
C261 C 0.9330(5) 0.7414(4) 0.47555(18) 0.127(5) Uani 1 1 d D U . . .
C262 C 0.9038(5) 0.7467(5) 0.4501(2) 0.162(7) Uani 1 1 d D U . . .
H262 H 0.868670 0.720679 0.444438 0.195 Uiso 1 1 calc R U . . .
C263 C 0.9270(7) 0.7906(6) 0.4333(2) 0.215(9) Uani 1 1 d D U . . .
H263 H 0.908130 0.795145 0.415617 0.258 Uiso 1 1 calc R U . . .
C264 C 0.9780(7) 0.8280(6) 0.4422(2) 0.218(10) Uani 1 1 d D U . . .
H264 H 0.994312 0.858838 0.430874 0.261 Uiso 1 1 calc R U . . .
C265 C 1.0049(5) 0.8199(5) 0.4680(2) 0.174(7) Uani 1 1 d D U . . .
H265 H 1.040138 0.845407 0.474059 0.209 Uiso 1 1 calc R U . . .
C266 C 0.8602(4) 0.6492(4) 0.48437(19) 0.112(4) Uani 1 1 d D U . . .
C267 C 0.8761(5) 0.6093(5) 0.4666(2) 0.131(5) Uani 1 1 d D U . . .
H267 H 0.916197 0.611160 0.462247 0.157 Uiso 1 1 calc R U . . .
C268 C 0.8321(6) 0.5668(5) 0.4555(2) 0.168(6) Uani 1 1 d D U . . .
H268 H 0.841488 0.538338 0.443325 0.202 Uiso 1 1 calc R U . . .
C269 C 0.7742(6) 0.5656(5) 0.4621(3) 0.198(8) Uani 1 1 d D U . . .
H269 H 0.743397 0.536504 0.454531 0.237 Uiso 1 1 calc R U . . .
C270 C 0.7616(4) 0.6076(6) 0.4799(3) 0.206(8) Uani 1 1 d D U . . .
H270 H 0.721655 0.607034 0.484286 0.247 Uiso 1 1 calc R U . . .
C271 C 0.7318(4) 0.5018(4) 0.6878(2) 0.065(2) Uani 1 1 d D U . . .
C272 C 0.6890(4) 0.5314(4) 0.6777(2) 0.076(3) Uani 1 1 d D U . . .
H272 H 0.698133 0.571952 0.675630 0.091 Uiso 1 1 calc R U . . .
C273 C 0.6324(4) 0.5024(4) 0.6705(2) 0.076(3) Uani 1 1 d D U . . .
H273 H 0.602980 0.522742 0.663038 0.092 Uiso 1 1 calc R U . . .
C274 C 0.6188(4) 0.4440(4) 0.6743(2) 0.063(2) Uani 1 1 d D U . . .
C275 C 0.6621(4) 0.4147(4) 0.6845(2) 0.072(3) Uani 1 1 d D U . . .
H275 H 0.652899 0.374145 0.686575 0.087 Uiso 1 1 calc R U . . .
C276 C 0.7190(4) 0.4434(4) 0.6917(2) 0.073(3) Uani 1 1 d D U . . .
H276 H 0.748427 0.423075 0.699248 0.088 Uiso 1 1 calc R U . . .
C277 C 0.5198(4) 0.4066(4) 0.68280(19) 0.073(2) Uani 1 1 d D U . . .
C278 C 0.4604(4) 0.3739(5) 0.6730(2) 0.079(3) Uani 1 1 d D U . . .
C279 C 0.4125(4) 0.3669(5) 0.6897(2) 0.092(3) Uani 1 1 d D U . . .
H279 H 0.416954 0.382051 0.708076 0.110 Uiso 1 1 calc R U . . .
C280 C 0.3587(5) 0.3377(6) 0.6793(3) 0.105(4) Uani 1 1 d D U . . .
H280 H 0.324913 0.333577 0.689998 0.126 Uiso 1 1 calc R U . . .
C281 C 0.3544(5) 0.3145(7) 0.6531(3) 0.117(4) Uani 1 1 d D U . . .
H281 H 0.318162 0.292140 0.645968 0.140 Uiso 1 1 calc R U . . .
C282 C 0.4026(4) 0.3236(6) 0.6373(2) 0.102(4) Uani 1 1 d D U . . .
H282 H 0.398349 0.309288 0.618739 0.123 Uiso 1 1 calc R U . . .
C283 C 0.5271(5) 0.4298(5) 0.7113(2) 0.081(3) Uani 1 1 d D U . . .
C284 C 0.5548(8) 0.4048(7) 0.7325(2) 0.138(5) Uani 1 1 d D U . . .
H284 H 0.570095 0.370447 0.729389 0.165 Uiso 1 1 calc R U . . .
C285 C 0.5603(10) 0.4304(8) 0.7586(3) 0.170(7) Uani 1 1 d D U . . .
H285 H 0.580933 0.414832 0.773482 0.203 Uiso 1 1 calc R U . . .
C286 C 0.5355(7) 0.4784(7) 0.7626(3) 0.136(5) Uani 1 1 d D U . . .
H286 H 0.535696 0.495136 0.780476 0.164 Uiso 1 1 calc R U . . .
C287 C 0.5106(8) 0.5013(7) 0.7400(3) 0.140(5) Uani 1 1 d D U . . .
H287 H 0.496000 0.536304 0.742377 0.168 Uiso 1 1 calc R U . . .
O16 O 0.6989(3) 0.7922(3) 0.5320(2) 0.105(3) Uani 1 1 d D U . . .
O17 O 0.5256(3) 0.6758(3) 0.56254(18) 0.093(2) Uani 1 1 d D U . . .
O18 O 0.6861(3) 0.5879(3) 0.53698(15) 0.083(2) Uani 1 1 d D U . . .
N46 N 1.0664(4) 0.8644(4) 0.5398(2) 0.093(3) Uani 1 1 d D U . . .
N47 N 0.9461(3) 0.8486(4) 0.53845(19) 0.078(2) Uani 1 1 d D U . . .
N48 N 0.9308(6) 0.9664(5) 0.5696(2) 0.119(4) Uani 1 1 d D U . . .
N49 N 0.4484(3) 0.8495(3) 0.62157(17) 0.072(2) Uani 1 1 d D U . . .
N50 N 0.4137(4) 0.9427(4) 0.64374(19) 0.089(3) Uani 1 1 d D U . . .
N51 N 0.3985(4) 0.7502(4) 0.6607(2) 0.105(3) Uani 1 1 d D U . . .
N52 N 0.6338(3) 0.3972(3) 0.60402(17) 0.067(2) Uani 1 1 d D U . . .
N53 N 0.5964(4) 0.3048(4) 0.6349(2) 0.092(3) Uani 1 1 d D U . . .
N54 N 0.7733(4) 0.4063(4) 0.6165(2) 0.093(3) Uani 1 1 d D U . . .
C291 C 1.1252(5) 0.8707(6) 0.5438(3) 0.123(5) Uani 1 1 d D U . . .
H291 H 1.144133 0.839138 0.539700 0.147 Uiso 1 1 calc R U . . .
C292 C 1.1596(6) 0.9218(7) 0.5536(4) 0.147(6) Uani 1 1 d D U . . .
H292 H 1.201280 0.924713 0.556989 0.176 Uiso 1 1 calc R U . . .
C293 C 1.1324(5) 0.9683(6) 0.5583(4) 0.150(6) Uani 1 1 d D U . . .
H293 H 1.155087 1.003806 0.564992 0.180 Uiso 1 1 calc R U . . .
C294 C 1.0718(5) 0.9628(5) 0.5534(3) 0.121(5) Uani 1 1 d D U . . .
H294 H 1.052574 0.995030 0.555579 0.145 Uiso 1 1 calc R U . . .
C295 C 1.0396(4) 0.9101(5) 0.5451(3) 0.090(3) Uani 1 1 d D U . . .
C296 C 0.9733(4) 0.8992(4) 0.5426(2) 0.075(3) Uani 1 1 d D U . . .
C297 C 0.9445(5) 0.9507(4) 0.5443(2) 0.082(3) Uani 1 1 d D U . . .
C298 C 0.9310(6) 0.9792(5) 0.5211(3) 0.107(4) Uani 1 1 d D U . . .
H298 H 0.940247 0.967117 0.503328 0.128 Uiso 1 1 calc R U . . .
C299 C 0.9033(7) 1.0264(6) 0.5242(3) 0.120(4) Uani 1 1 d D U . . .
H299 H 0.892952 1.046820 0.508315 0.144 Uiso 1 1 calc R U . . .
C300 C 0.8907(6) 1.0442(6) 0.5494(3) 0.122(4) Uani 1 1 d D U . . .
H300 H 0.872298 1.076931 0.551525 0.147 Uiso 1 1 calc R U . . .
C301 C 0.9053(6) 1.0135(6) 0.5717(3) 0.118(4) Uani 1 1 d D U . . .
H301 H 0.897130 1.025903 0.589499 0.141 Uiso 1 1 calc R U . . .
C302 C 0.8827(4) 0.8361(4) 0.5368(2) 0.070(2) Uani 1 1 d D U . . .
C303 C 0.8509(4) 0.8260(6) 0.5116(2) 0.099(4) Uani 1 1 d D U . . .
H303 H 0.871327 0.829546 0.495000 0.119 Uiso 1 1 calc R U . . .
C304 C 0.7902(4) 0.8108(7) 0.5101(2) 0.108(4) Uani 1 1 d D U . . .
H304 H 0.768529 0.805483 0.492693 0.129 Uiso 1 1 calc R U . . .
C305 C 0.7613(4) 0.8035(5) 0.5339(2) 0.084(3) Uani 1 1 d D U . . .
C306 C 0.7920(5) 0.8117(5) 0.5588(2) 0.090(3) Uani 1 1 d D U . . .
H306 H 0.771472 0.806406 0.575299 0.108 Uiso 1 1 calc R U . . .
C307 C 0.8526(5) 0.8276(5) 0.5603(2) 0.083(3) Uani 1 1 d D U . . .
H307 H 0.873723 0.832778 0.577841 0.100 Uiso 1 1 calc R U . . .
C308 C 0.6710(4) 0.7383(4) 0.5394(3) 0.083(3) Uani 1 1 d D U . . .
C309 C 0.6153(4) 0.7358(4) 0.5487(2) 0.078(3) Uani 1 1 d D U . . .
H309 H 0.599167 0.769820 0.551205 0.093 Uiso 1 1 calc R U . . .
C310 C 0.5835(4) 0.6826(4) 0.5543(2) 0.073(3) Uani 1 1 d D U . . .
C311 C 0.6050(4) 0.6323(4) 0.5507(2) 0.068(3) Uani 1 1 d D U . . .
H311 H 0.581998 0.595825 0.554299 0.082 Uiso 1 1 calc R U . . .
C312 C 0.6613(4) 0.6371(4) 0.5418(2) 0.067(2) Uani 1 1 d D U . . .
C313 C 0.6957(4) 0.6894(4) 0.5359(2) 0.077(3) Uani 1 1 d D U . . .
H313 H 0.734492 0.691588 0.529716 0.093 Uiso 1 1 calc R U . . .
C314 C 0.5079(4) 0.7202(4) 0.5773(2) 0.073(3) Uani 1 1 d D U . . .
C315 C 0.4589(4) 0.7406(5) 0.5673(2) 0.088(3) Uani 1 1 d D U . . .
H315 H 0.438826 0.725929 0.550287 0.105 Uiso 1 1 calc R U . . .
C316 C 0.4386(5) 0.7827(5) 0.5820(2) 0.083(3) Uani 1 1 d D U . . .
H316 H 0.404680 0.797296 0.575002 0.100 Uiso 1 1 calc R U . . .
C317 C 0.4667(4) 0.8037(4) 0.6066(2) 0.068(2) Uani 1 1 d D U . . .
C318 C 0.5163(4) 0.7823(4) 0.6166(2) 0.081(3) Uani 1 1 d D U . . .
H318 H 0.536244 0.796372 0.633692 0.097 Uiso 1 1 calc R U . . .
C319 C 0.5362(4) 0.7407(5) 0.6018(2) 0.082(3) Uani 1 1 d D U . . .
H319 H 0.570167 0.725971 0.608728 0.099 Uiso 1 1 calc R U . . .
C320 C 0.4058(4) 0.8401(4) 0.6376(2) 0.068(2) Uani 1 1 d D U . . .
C321 C 0.3894(5) 0.8901(4) 0.6525(2) 0.077(3) Uani 1 1 d D U . . .
C322 C 0.3533(5) 0.8825(5) 0.6746(2) 0.090(3) Uani 1 1 d D U . . .
H322 H 0.336474 0.844934 0.680195 0.108 Uiso 1 1 calc R U . . .
C323 C 0.3426(7) 0.9308(5) 0.6882(3) 0.120(5) Uani 1 1 d D U . . .
H323 H 0.317379 0.926882 0.703203 0.144 Uiso 1 1 calc R U . . .
C324 C 0.3681(8) 0.9843(6) 0.6801(3) 0.135(5) Uani 1 1 d D U . . .
H324 H 0.361822 1.017826 0.689675 0.162 Uiso 1 1 calc R U . . .
C325 C 0.4034(7) 0.9888(5) 0.6576(3) 0.117(4) Uani 1 1 d D U . . .
H325 H 0.420984 1.026087 0.651948 0.141 Uiso 1 1 calc R U . . .
C326 C 0.3719(4) 0.7814(4) 0.6426(2) 0.073(3) Uani 1 1 d D U . . .
C327 C 0.3180(6) 0.7621(6) 0.6285(3) 0.126(5) Uani 1 1 d D U . . .
H327 H 0.300456 0.785943 0.615955 0.151 Uiso 1 1 calc R U . . .
C328 C 0.2911(7) 0.7069(6) 0.6336(4) 0.139(6) Uani 1 1 d D U . . .
H328 H 0.253179 0.692519 0.624783 0.167 Uiso 1 1 calc R U . . .
C329 C 0.3175(6) 0.6721(6) 0.6509(3) 0.123(4) Uani 1 1 d D U . . .
H329 H 0.300547 0.632791 0.652979 0.147 Uiso 1 1 calc R U . . .
C330 C 0.3699(5) 0.6962(5) 0.6653(3) 0.122(5) Uani 1 1 d D U . . .
H330 H 0.386522 0.673973 0.679062 0.147 Uiso 1 1 calc R U . . .
C331 C 0.6719(4) 0.5412(4) 0.5540(2) 0.068(2) Uani 1 1 d D U . . .
C332 C 0.6459(5) 0.4892(4) 0.5426(2) 0.077(3) Uani 1 1 d D U . . .
H332 H 0.635864 0.486108 0.523267 0.092 Uiso 1 1 calc R U . . .
C333 C 0.6338(5) 0.4411(4) 0.5588(2) 0.077(3) Uani 1 1 d D U . . .
H333 H 0.615078 0.405213 0.550819 0.092 Uiso 1 1 calc R U . . .
C334 C 0.6493(4) 0.4459(4) 0.58672(19) 0.061(2) Uani 1 1 d D U . . .
C335 C 0.6748(4) 0.4983(4) 0.5982(2) 0.070(3) Uani 1 1 d D U . . .
H335 H 0.684972 0.501511 0.617543 0.085 Uiso 1 1 calc R U . . .
C336 C 0.6858(4) 0.5465(4) 0.5818(2) 0.073(3) Uani 1 1 d D U . . .
H336 H 0.702825 0.582879 0.589878 0.087 Uiso 1 1 calc R U . . .
C337 C 0.6711(4) 0.3646(4) 0.6104(2) 0.069(2) Uani 1 1 d D U . . .
C338 C 0.6538(4) 0.3151(4) 0.6287(2) 0.081(3) Uani 1 1 d D U . . .
C339 C 0.6942(5) 0.2825(5) 0.6391(3) 0.105(4) Uani 1 1 d D U . . .
H339 H 0.733957 0.289841 0.633734 0.127 Uiso 1 1 calc R U . . .
C340 C 0.6766(7) 0.2395(6) 0.6573(3) 0.135(5) Uani 1 1 d D U . . .
H340 H 0.703913 0.216657 0.664747 0.162 Uiso 1 1 calc R U . . .
C341 C 0.6194(7) 0.2301(6) 0.6645(4) 0.147(6) Uani 1 1 d D U . . .
H341 H 0.606220 0.200391 0.677031 0.177 Uiso 1 1 calc R U . . .
C342 C 0.5808(6) 0.2637(6) 0.6535(3) 0.130(5) Uani 1 1 d D U . . .
H342 H 0.541438 0.257634 0.659336 0.156 Uiso 1 1 calc R U . . .
C343 C 0.7319(4) 0.3732(5) 0.6003(2) 0.080(3) Uani 1 1 d D U . . .
C344 C 0.7442(5) 0.3542(8) 0.5749(3) 0.145(6) Uani 1 1 d D U . . .
H344 H 0.713165 0.333669 0.562981 0.174 Uiso 1 1 calc R U . . .
C345 C 0.8021(6) 0.3649(9) 0.5665(3) 0.170(7) Uani 1 1 d D U . . .
H345 H 0.811675 0.350595 0.549266 0.204 Uiso 1 1 calc R U . . .
C346 C 0.8444(5) 0.3966(7) 0.5839(3) 0.127(5) Uani 1 1 d D U . . .
H346 H 0.884526 0.404598 0.579179 0.152 Uiso 1 1 calc R U . . .
C347 C 0.8284(5) 0.4164(6) 0.6081(3) 0.103(4) Uani 1 1 d D U . . .
H347 H 0.858377 0.439035 0.619881 0.124 Uiso 1 1 calc R U . . .
O19 O 0.7761(3) 0.9439(3) 0.70206(15) 0.087(2) Uani 1 1 d D U . . .
O20 O 0.7888(3) 0.9553(4) 0.60403(16) 0.105(3) Uani 1 1 d D U . . .
O21 O 0.9390(3) 0.8868(3) 0.66034(14) 0.084(2) Uani 1 1 d D U . . .
N55 N 0.8145(4) 0.7498(5) 0.84183(19) 0.099(3) Uani 1 1 d D U . . .
N56 N 0.7917(4) 0.8100(4) 0.79581(16) 0.073(2) Uani 1 1 d D U . . .
N57 N 0.6526(3) 0.7910(4) 0.79173(17) 0.105(3) Uani 1 1 d D U . . .
N58 N 0.5462(3) 0.9260(4) 0.57498(18) 0.076(2) Uani 1 1 d D U . . .
N59 N 0.4278(4) 0.9251(4) 0.5686(2) 0.089(3) Uani 1 1 d D U . . .
N60 N 0.5729(6) 0.8615(4) 0.5215(2) 0.115(3) Uani 1 1 d D U . . .
N61 N 1.0247(4) 0.7594(4) 0.57946(16) 0.074(2) Uani 1 1 d D U . . .
N62 N 1.0707(4) 0.7118(4) 0.53666(16) 0.079(2) Uani 1 1 d D U . . .
N63 N 1.0531(4) 0.6799(5) 0.6287(2) 0.097(3) Uani 1 1 d D U . . .
C351 C 0.8245(7) 0.7158(7) 0.8631(3) 0.134(5) Uani 1 1 d D U . . .
H351 H 0.863403 0.707902 0.866740 0.160 Uiso 1 1 calc R U . . .
C352 C 0.7805(7) 0.6918(8) 0.8798(3) 0.159(6) Uani 1 1 d D U . . .
H352 H 0.788695 0.666345 0.894145 0.191 Uiso 1 1 calc R U . . .
C353 C 0.7249(7) 0.7052(8) 0.8756(3) 0.152(6) Uani 1 1 d D U . . .
H353 H 0.694548 0.691261 0.887556 0.182 Uiso 1 1 calc R U . . .
C354 C 0.7139(6) 0.7393(7) 0.8535(3) 0.122(4) Uani 1 1 d D U . . .
H354 H 0.675158 0.747421 0.849606 0.146 Uiso 1 1 calc R U . . .
C355 C 0.7596(5) 0.7618(5) 0.8369(2) 0.093(3) Uani 1 1 d D U . . .
C356 C 0.7514(4) 0.7987(5) 0.81284(19) 0.077(3) Uani 1 1 d D U . . .
C357 C 0.6933(3) 0.8181(4) 0.81064(19) 0.111(3) Uani 1 1 d D U . . .
C358 C 0.6838(4) 0.8624(5) 0.8276(2) 0.148(4) Uani 1 1 d D U . . .
H358 H 0.713941 0.880674 0.840589 0.178 Uiso 1 1 calc R U . . .
C359 C 0.6293(5) 0.8794(5) 0.8251(3) 0.159(4) Uani 1 1 d D U . . .
H359 H 0.620865 0.909077 0.836750 0.190 Uiso 1 1 calc R U . . .
C360 C 0.5869(4) 0.8531(5) 0.8054(3) 0.147(4) Uani 1 1 d D U . . .
H360 H 0.549411 0.865020 0.803104 0.176 Uiso 1 1 calc R U . . .
C361 C 0.5999(3) 0.8088(5) 0.7891(2) 0.122(3) Uani 1 1 d D U . . .
H361 H 0.570673 0.790564 0.775625 0.146 Uiso 1 1 calc R U . . .
C362 C 0.7859(4) 0.8445(4) 0.77187(18) 0.065(2) Uani 1 1 d D U . . .
C363 C 0.8053(5) 0.9027(4) 0.7730(2) 0.083(3) Uani 1 1 d D U . . .
H363 H 0.820058 0.921058 0.790197 0.100 Uiso 1 1 calc R U . . .
C364 C 0.8037(5) 0.9346(5) 0.7496(2) 0.090(3) Uani 1 1 d D U . . .
H364 H 0.818618 0.974835 0.750389 0.108 Uiso 1 1 calc R U . . .
C365 C 0.7806(4) 0.9089(4) 0.72504(19) 0.071(2) Uani 1 1 d D U . . .
C366 C 0.7610(4) 0.8514(4) 0.7238(2) 0.075(3) Uani 1 1 d D U . . .
H366 H 0.745400 0.833398 0.706680 0.090 Uiso 1 1 calc R U . . .
C367 C 0.7634(4) 0.8188(4) 0.74705(19) 0.072(3) Uani 1 1 d D U . . .
H367 H 0.749627 0.778411 0.746001 0.087 Uiso 1 1 calc R U . . .
C368 C 0.8040(4) 0.9324(5) 0.67878(19) 0.072(3) Uani 1 1 d D U . . .
C369 C 0.7791(4) 0.9450(5) 0.65316(19) 0.084(3) Uani 1 1 d D U . . .
H369 H 0.742543 0.958843 0.651794 0.101 Uiso 1 1 calc R U . . .
C370 C 0.8082(4) 0.9372(5) 0.6299(2) 0.083(3) Uani 1 1 d D U . . .
C371 C 0.8616(4) 0.9180(5) 0.6311(2) 0.078(3) Uani 1 1 d D U . . .
H371 H 0.881887 0.913898 0.614843 0.094 Uiso 1 1 calc R U . . .
C372 C 0.8846(4) 0.9047(5) 0.65681(19) 0.068(3) Uani 1 1 d D U . . .
C373 C 0.8577(4) 0.9125(4) 0.68083(19) 0.069(3) Uani 1 1 d D U . . .
H373 H 0.875265 0.904544 0.698315 0.082 Uiso 1 1 calc R U . . .
C374 C 0.7278(4) 0.9470(5) 0.5973(2) 0.085(3) Uani 1 1 d D U . . .
C375 C 0.6934(4) 0.8939(5) 0.5987(2) 0.084(3) Uani 1 1 d D U . . .
H375 H 0.710275 0.862118 0.605366 0.101 Uiso 1 1 calc R U . . .
C376 C 0.6341(4) 0.8867(4) 0.5905(2) 0.079(3) Uani 1 1 d D U . . .
H376 H 0.609977 0.849896 0.591718 0.094 Uiso 1 1 calc R U . . .
C377 C 0.6096(4) 0.9318(4) 0.5806(2) 0.075(3) Uani 1 1 d D U . . .
C378 C 0.6452(4) 0.9852(5) 0.5785(3) 0.102(4) Uani 1 1 d D U . . .
H378 H 0.628575 1.016944 0.571518 0.122 Uiso 1 1 calc R U . . .
C379 C 0.7050(4) 0.9924(5) 0.5865(3) 0.102(4) Uani 1 1 d D U . . .
H379 H 0.729882 1.028659 0.584558 0.123 Uiso 1 1 calc R U . . .
C380 C 0.5228(4) 0.9180(4) 0.55059(19) 0.073(2) Uani 1 1 d D U . . .
C381 C 0.4562(4) 0.9127(5) 0.5465(2) 0.082(3) Uani 1 1 d D U . . .
C382 C 0.4261(5) 0.8922(6) 0.5219(2) 0.100(4) Uani 1 1 d D U . . .
H382 H 0.447113 0.882872 0.506647 0.120 Uiso 1 1 calc R U . . .
C383 C 0.3649(5) 0.8854(7) 0.5199(3) 0.126(5) Uani 1 1 d D U . . .
H383 H 0.343275 0.872225 0.503060 0.152 Uiso 1 1 calc R U . . .
C384 C 0.3358(6) 0.8978(7) 0.5424(3) 0.129(5) Uani 1 1 d D U . . .
H384 H 0.293690 0.891920 0.541581 0.155 Uiso 1 1 calc R U . . .
C385 C 0.3685(5) 0.9190(6) 0.5666(3) 0.109(4) Uani 1 1 d D U . . .
H385 H 0.348421 0.929388 0.581963 0.130 Uiso 1 1 calc R U . . .
C386 C 0.5549(5) 0.9125(4) 0.52534(19) 0.076(3) Uani 1 1 d D U . . .
C387 C 0.5612(6) 0.9559(5) 0.5065(2) 0.101(4) Uani 1 1 d D U . . .
H387 H 0.545524 0.990122 0.509242 0.121 Uiso 1 1 calc R U . . .
C388 C 0.5908(7) 0.9481(6) 0.4838(3) 0.119(4) Uani 1 1 d D U . . .
H388 H 0.597683 0.978535 0.470953 0.143 Uiso 1 1 calc R U . . .
C389 C 0.6107(6) 0.8989(6) 0.4786(3) 0.121(4) Uani 1 1 d D U . . .
H389 H 0.630006 0.893749 0.462206 0.145 Uiso 1 1 calc R U . . .
C390 C 0.6019(7) 0.8562(6) 0.4981(3) 0.122(4) Uani 1 1 d D U . . .
H390 H 0.616711 0.821604 0.495040 0.146 Uiso 1 1 calc R U . . .
C391 C 0.9578(4) 0.8547(4) 0.6392(2) 0.073(3) Uani 1 1 d D U . . .
C392 C 0.9252(4) 0.8039(4) 0.6294(2) 0.080(3) Uani 1 1 d D U . . .
H392 H 0.887213 0.790332 0.636069 0.096 Uiso 1 1 calc R U . . .
C393 C 0.9473(4) 0.7724(4) 0.6100(2) 0.079(3) Uani 1 1 d D U . . .
H393 H 0.924074 0.737636 0.602715 0.095 Uiso 1 1 calc R U . . .
C394 C 1.0028(4) 0.7909(4) 0.6008(2) 0.071(3) Uani 1 1 d D U . . .
C395 C 1.0351(5) 0.8428(5) 0.6104(3) 0.097(4) Uani 1 1 d D U . . .
H395 H 1.072683 0.856711 0.603469 0.116 Uiso 1 1 calc R U . . .
C396 C 1.0131(5) 0.8745(5) 0.6300(2) 0.098(4) Uani 1 1 d D U . . .
H396 H 1.035844 0.909694 0.637080 0.118 Uiso 1 1 calc R U . . .
C397 C 1.0627(4) 0.7266(4) 0.58537(17) 0.063(2) Uani 1 1 d D U . . .
C398 C 1.0854(4) 0.6959(4) 0.56260(18) 0.070(2) Uani 1 1 d D U . . .
C399 C 1.1172(5) 0.6519(5) 0.5677(2) 0.089(3) Uani 1 1 d D U . . .
H399 H 1.126948 0.641774 0.586136 0.107 Uiso 1 1 calc R U . . .
C400 C 1.1348(7) 0.6229(6) 0.5456(2) 0.117(4) Uani 1 1 d D U . . .
H400 H 1.156326 0.592284 0.548488 0.140 Uiso 1 1 calc R U . . .
C401 C 1.1201(7) 0.6397(6) 0.5197(3) 0.126(5) Uani 1 1 d D U . . .
H401 H 1.131942 0.620580 0.504170 0.151 Uiso 1 1 calc R U . . .
C402 C 1.0884(6) 0.6839(5) 0.5153(2) 0.103(4) Uani 1 1 d D U . . .
H402 H 1.078934 0.694726 0.496968 0.124 Uiso 1 1 calc R U . . .
C403 C 1.0866(4) 0.7184(4) 0.61371(18) 0.071(2) Uani 1 1 d D U . . .
C404 C 1.1399(6) 0.7491(6) 0.6237(3) 0.124(5) Uani 1 1 d D U . . .
H404 H 1.163068 0.775371 0.612131 0.149 Uiso 1 1 calc R U . . .
C405 C 1.1597(7) 0.7415(7) 0.6509(3) 0.139(6) Uani 1 1 d D U . . .
H405 H 1.196612 0.762104 0.658310 0.167 Uiso 1 1 calc R U . . .
C406 C 1.1246(6) 0.7034(6) 0.6667(3) 0.115(4) Uani 1 1 d D U . . .
H406 H 1.135525 0.698847 0.685681 0.137 Uiso 1 1 calc R U . . .
C407 C 1.0733(6) 0.6721(7) 0.6547(2) 0.116(4) Uani 1 1 d D U . . .
H407 H 1.051065 0.643273 0.665349 0.139 Uiso 1 1 calc R U . . .
O22 O 0.6314(3) 0.6124(3) 0.73662(17) 0.091(2) Uani 1 1 d D U . . .
O23 O 0.4881(4) 0.6448(4) 0.6656(2) 0.121(3) Uani 1 1 d D U . . .
O24 O 0.5864(4) 0.8004(3) 0.72284(16) 0.108(3) Uani 1 1 d D U . . .
N64 N 0.9557(3) 0.7242(4) 0.82043(18) 0.075(2) Uani 1 1 d D U . . .
N65 N 0.8557(3) 0.6815(3) 0.78976(16) 0.065(2) Uani 1 1 d D U . . .
N66 N 0.8985(5) 0.5807(4) 0.75804(19) 0.098(3) Uani 1 1 d D U . . .
N67 N 0.4956(3) 0.4491(3) 0.60145(17) 0.072(2) Uani 1 1 d D U . . .
N68 N 0.4998(5) 0.3500(4) 0.5746(2) 0.103(3) Uani 1 1 d D U . . .
N69 N 0.4775(5) 0.5167(6) 0.5422(2) 0.125(4) Uani 1 1 d D U . . .
N70 N 0.5597(4) 0.9690(4) 0.64573(18) 0.088(3) Uani 1 1 d D U . . .
N71 N 0.5255(4) 1.0404(3) 0.6064(2) 0.116(3) Uani 1 1 d D U . . .
N72 N 0.6031(5) 1.0745(5) 0.6912(2) 0.164(5) Uani 1 1 d D U . . .
C411 C 1.0061(4) 0.7468(5) 0.8345(3) 0.099(4) Uani 1 1 d D U . . .
H411 H 1.010844 0.784979 0.841695 0.119 Uiso 1 1 calc R U . . .
C412 C 1.0513(5) 0.7160(5) 0.8388(3) 0.108(4) Uani 1 1 d D U . . .
H412 H 1.086183 0.732547 0.849535 0.129 Uiso 1 1 calc R U . . .
C413 C 1.0466(4) 0.6620(5) 0.8279(3) 0.094(4) Uani 1 1 d D U . . .
H413 H 1.078084 0.640906 0.830739 0.113 Uiso 1 1 calc R U . . .
C414 C 0.9953(4) 0.6385(4) 0.8127(2) 0.072(3) Uani 1 1 d D U . . .
H414 H 0.990954 0.601159 0.804472 0.086 Uiso 1 1 calc R U . . .
C415 C 0.9504(4) 0.6705(4) 0.8098(2) 0.063(2) Uani 1 1 d D U . . .
C416 C 0.8926(4) 0.6475(4) 0.79424(19) 0.063(2) Uani 1 1 d D U . . .
C417 C 0.8836(4) 0.5869(4) 0.78379(19) 0.068(2) Uani 1 1 d D U . . .
C418 C 0.8645(8) 0.5410(5) 0.7996(3) 0.128(5) Uani 1 1 d D U . . .
H418 H 0.854497 0.546355 0.818065 0.154 Uiso 1 1 calc R U . . .
C419 C 0.8598(9) 0.4865(5) 0.7884(3) 0.143(6) Uani 1 1 d D U . . .
H419 H 0.846118 0.453619 0.799054 0.171 Uiso 1 1 calc R U . . .
C420 C 0.8752(6) 0.4802(5) 0.7620(3) 0.105(4) Uani 1 1 d D U . . .
H420 H 0.873087 0.442984 0.753932 0.126 Uiso 1 1 calc R U . . .
C421 C 0.8932(6) 0.5276(5) 0.7476(3) 0.100(4) Uani 1 1 d D U . . .
H421 H 0.902681 0.523132 0.729025 0.120 Uiso 1 1 calc R U . . .
C422 C 0.7987(4) 0.6617(4) 0.77568(19) 0.066(2) Uani 1 1 d D U . . .
C423 C 0.7511(4) 0.6386(5) 0.7907(2) 0.088(3) Uani 1 1 d D U . . .
H423 H 0.756534 0.633318 0.810021 0.106 Uiso 1 1 calc R U . . .
C424 C 0.6955(4) 0.6232(6) 0.7774(2) 0.091(3) Uani 1 1 d D U . . .
H424 H 0.662782 0.606366 0.787463 0.109 Uiso 1 1 calc R U . . .
C425 C 0.6881(4) 0.6323(4) 0.7496(2) 0.075(3) Uani 1 1 d D U . . .
C426 C 0.7353(4) 0.6549(5) 0.7346(2) 0.082(3) Uani 1 1 d D U . . .
H426 H 0.729510 0.660468 0.715320 0.098 Uiso 1 1 calc R U . . .
C427 C 0.7912(4) 0.6697(5) 0.7477(2) 0.076(3) Uani 1 1 d D U . . .
H427 H 0.824042 0.685328 0.737445 0.091 Uiso 1 1 calc R U . . .
C428 C 0.6044(4) 0.6514(4) 0.7214(2) 0.076(3) Uani 1 1 d D U . . .
C429 C 0.5629(4) 0.6276(4) 0.7005(2) 0.080(3) Uani 1 1 d D U . . .
H429 H 0.556203 0.587533 0.696234 0.096 Uiso 1 1 calc R U . . .
C430 C 0.5320(5) 0.6643(4) 0.6862(2) 0.086(3) Uani 1 1 d D U . . .
C432 C 0.5383(5) 0.7220(4) 0.6927(2) 0.088(3) Uani 1 1 d D U . . .
H432 H 0.515001 0.746129 0.683155 0.106 Uiso 1 1 calc R U . . .
C433 C 0.5798(5) 0.7433(4) 0.7137(2) 0.084(3) Uani 1 1 d D U . . .
C434 C 0.6121(4) 0.7088(4) 0.7285(2) 0.078(3) Uani 1 1 d D U . . .
H434 H 0.639289 0.724246 0.743314 0.094 Uiso 1 1 calc R U . . .
C435 C 0.4932(5) 0.5954(4) 0.6503(2) 0.089(3) Uani 1 1 d D U . . .
C436 C 0.5367(5) 0.5965(5) 0.6319(3) 0.095(3) Uani 1 1 d D U . . .
H436 H 0.566260 0.629796 0.630568 0.114 Uiso 1 1 calc R U . . .
C437 C 0.5369(5) 0.5485(4) 0.6155(2) 0.085(3) Uani 1 1 d D U . . .
H437 H 0.566736 0.548648 0.602672 0.102 Uiso 1 1 calc R U . . .
C438 C 0.4942(4) 0.5007(4) 0.61751(19) 0.069(2) Uani 1 1 d D U . . .
C439 C 0.4509(4) 0.5002(5) 0.6363(2) 0.081(3) Uani 1 1 d D U . . .
H439 H 0.421621 0.466650 0.637838 0.098 Uiso 1 1 calc R U . . .
C440 C 0.4499(5) 0.5474(4) 0.6527(2) 0.088(3) Uani 1 1 d D U . . .
H440 H 0.420036 0.547193 0.665522 0.105 Uiso 1 1 calc R U . . .
C441 C 0.4730(5) 0.4450(4) 0.5766(2) 0.082(3) Uani 1 1 d D U . . .
C442 C 0.4750(6) 0.3910(5) 0.5607(2) 0.100(3) Uani 1 1 d D U . . .
C443 C 0.4518(7) 0.3827(6) 0.5336(2) 0.131(5) Uani 1 1 d D U . . .
H443 H 0.433572 0.411311 0.524527 0.157 Uiso 1 1 calc R U . . .
C444 C 0.4557(10) 0.3322(7) 0.5202(3) 0.175(7) Uani 1 1 d D U . . .
H444 H 0.440708 0.326114 0.501466 0.210 Uiso 1 1 calc R U . . .
C445 C 0.4811(8) 0.2904(8) 0.5336(3) 0.172(7) Uani 1 1 d D U . . .
H445 H 0.483579 0.255061 0.524557 0.206 Uiso 1 1 calc R U . . .
C446 C 0.5031(8) 0.3019(6) 0.5608(3) 0.143(5) Uani 1 1 d D U . . .
H446 H 0.521506 0.273632 0.570026 0.172 Uiso 1 1 calc R U . . .
C447 C 0.4456(5) 0.4906(5) 0.5620(2) 0.086(3) Uani 1 1 d D U . . .
C448 C 0.3909(5) 0.5014(6) 0.5682(3) 0.111(4) Uani 1 1 d D U . . .
H448 H 0.369591 0.479638 0.581950 0.134 Uiso 1 1 calc R U . . .
C449 C 0.3670(6) 0.5439(6) 0.5544(3) 0.127(5) Uani 1 1 d D U . . .
H449 H 0.329676 0.552626 0.558758 0.152 Uiso 1 1 calc R U . . .
C450 C 0.3984(6) 0.5727(6) 0.5346(3) 0.122(4) Uani 1 1 d D U . . .
H450 H 0.383406 0.602441 0.524796 0.146 Uiso 1 1 calc R U . . .
C451 C 0.4530(6) 0.5588(7) 0.5287(3) 0.137(5) Uani 1 1 d D U . . .
H451 H 0.474222 0.579420 0.514566 0.164 Uiso 1 1 calc R U . . .
C452 C 0.5801(5) 0.8421(4) 0.7033(2) 0.082(3) Uani 1 1 d D U . . .
C453 C 0.6147(5) 0.8495(5) 0.6813(2) 0.093(3) Uani 1 1 d D U . . .
H453 H 0.642442 0.824649 0.678681 0.112 Uiso 1 1 calc R U . . .
C454 C 0.6097(5) 0.8928(5) 0.6629(2) 0.089(3) Uani 1 1 d D U . . .
H454 H 0.634492 0.898397 0.647777 0.107 Uiso 1 1 calc R U . . .
C455 C 0.5685(5) 0.9282(4) 0.6664(2) 0.077(3) Uani 1 1 d D U . . .
C456 C 0.5346(5) 0.9205(5) 0.6890(2) 0.082(3) Uani 1 1 d D U . . .
H456 H 0.506281 0.944829 0.691576 0.099 Uiso 1 1 calc R U . . .
C457 C 0.5409(5) 0.8780(5) 0.7078(2) 0.084(3) Uani 1 1 d D U . . .
H457 H 0.518352 0.873905 0.723746 0.101 Uiso 1 1 calc R U . . .
C458 C 0.5848(5) 1.0214(4) 0.6469(2) 0.089(3) Uani 1 1 d D U . . .
C459 C 0.5731(5) 1.0604(4) 0.62356(18) 0.110(4) Uani 1 1 d D U . . .
C460 C 0.6101(5) 1.1123(4) 0.6199(3) 0.161(6) Uani 1 1 d D U . . .
H460 H 0.643234 1.125036 0.632519 0.193 Uiso 1 1 calc R U . . .
C461 C 0.5978(6) 1.1449(4) 0.5976(3) 0.201(9) Uani 1 1 d D U . . .
H461 H 0.622744 1.180662 0.594481 0.241 Uiso 1 1 calc R U . . .
C462 C 0.5492(7) 1.1257(5) 0.5797(3) 0.192(8) Uani 1 1 d D U . . .
H462 H 0.540051 1.147887 0.564228 0.230 Uiso 1 1 calc R U . . .
C463 C 0.5138(5) 1.0731(5) 0.5847(2) 0.150(6) Uani 1 1 d D U . . .
H463 H 0.480216 1.059810 0.572468 0.181 Uiso 1 1 calc R U . . .
C464 C 0.6243(4) 1.0471(4) 0.6707(2) 0.119(4) Uani 1 1 d D U . . .
C465 C 0.6832(5) 1.0433(5) 0.6690(3) 0.193(7) Uani 1 1 d D U . . .
H465 H 0.696125 1.023533 0.654047 0.232 Uiso 1 1 calc R U . . .
C466 C 0.7228(4) 1.0689(7) 0.6898(4) 0.250(9) Uani 1 1 d D U . . .
H466 H 0.763758 1.066882 0.689409 0.300 Uiso 1 1 calc R U . . .
C467 C 0.7025(6) 1.0977(7) 0.7112(3) 0.258(10) Uani 1 1 d D U . . .
H467 H 0.729414 1.115892 0.725544 0.310 Uiso 1 1 calc R U . . .
C468 C 0.6425(7) 1.0997(6) 0.7114(2) 0.216(8) Uani 1 1 d D U . . .
H468 H 0.628622 1.119320 0.726167 0.259 Uiso 1 1 calc R U . . .
S1A S 0.1755(2) 0.3633(2) 0.83407(11) 0.1049(14) Uani 0.791(5) 1 d D U P A 1
F1A F 0.2377(6) 0.3112(6) 0.8685(3) 0.161(4) Uani 0.791(5) 1 d D U P A 1
F2A F 0.2528(6) 0.2977(6) 0.8259(3) 0.157(4) Uani 0.791(5) 1 d D U P A 1
F3A F 0.1745(6) 0.2530(5) 0.8404(3) 0.158(4) Uani 0.791(5) 1 d D U P A 1
O1A O 0.1354(6) 0.3624(6) 0.8548(3) 0.144(4) Uani 0.791(5) 1 d D U P A 1
O2A O 0.2267(5) 0.4100(5) 0.8368(3) 0.129(4) Uani 0.791(5) 1 d D U P A 1
O3A O 0.1496(6) 0.3493(7) 0.8071(3) 0.138(4) Uani 0.791(5) 1 d D U P A 1
C1A C 0.2154(7) 0.2994(7) 0.8427(3) 0.122(3) Uani 0.791(5) 1 d D U P A 1
S1U S 0.2079(9) 0.3340(9) 0.8195(4) 0.123(3) Uani 0.209(5) 1 d D U P A 2
F1U F 0.1429(14) 0.2657(16) 0.8576(8) 0.133(7) Uiso 0.209(5) 1 d D U P A 2
F2U F 0.1975(19) 0.3392(16) 0.8764(7) 0.145(6) Uiso 0.209(5) 1 d D U P A 2
F3U F 0.2380(17) 0.2703(19) 0.8604(9) 0.159(6) Uiso 0.209(5) 1 d D U P A 2
C1U C 0.1938(15) 0.3006(14) 0.8566(5) 0.126(4) Uiso 0.209(5) 1 d D U P A 2
O1U O 0.1521(15) 0.3150(18) 0.8031(8) 0.111(7) Uiso 0.209(5) 1 d D U P A 2
O2U O 0.2306(19) 0.3926(12) 0.8215(9) 0.116(7) Uiso 0.209(5) 1 d D U P A 2
O3U O 0.2510(18) 0.304(2) 0.8088(9) 0.140(7) Uiso 0.209(5) 1 d D U P A 2
S1B S 0.7364(5) 0.7637(4) 0.6449(2) 0.134(2) Uani 0.477(3) 1 d D U P B 1
F1B F 0.6829(10) 0.6783(10) 0.6105(4) 0.151(4) Uani 0.477(3) 1 d D U P B 1
F2B F 0.6702(8) 0.6622(8) 0.6534(4) 0.149(4) Uani 0.477(3) 1 d D U P B 1
F3B F 0.7573(9) 0.6598(9) 0.6417(4) 0.147(4) Uani 0.477(3) 1 d D U P B 1
O1B O 0.7809(9) 0.7770(10) 0.6260(5) 0.145(4) Uani 0.477(3) 1 d D U P B 1
O2B O 0.6832(9) 0.7848(10) 0.6390(5) 0.140(4) Uani 0.477(3) 1 d D U P B 1
O3B O 0.7638(11) 0.7596(11) 0.6730(4) 0.150(4) Uani 0.477(3) 1 d D U P B 1
C1B C 0.7084(10) 0.6805(9) 0.6357(5) 0.137(3) Uani 0.477(3) 1 d D U P B 1
S1J S 0.7119(6) 0.7154(6) 0.6211(3) 0.136(3) Uani 0.348(3) 1 d D U P C 2
F1J F 0.7744(11) 0.6902(10) 0.6663(5) 0.142(6) Uiso 0.348(3) 1 d D U P C 2
F2J F 0.7780(12) 0.7823(10) 0.6596(6) 0.151(6) Uiso 0.348(3) 1 d D U P C 2
F3J F 0.6983(11) 0.7249(12) 0.6768(5) 0.143(5) Uiso 0.348(3) 1 d D U P C 2
C1J C 0.7439(11) 0.7319(11) 0.6612(5) 0.139(4) Uiso 0.348(3) 1 d D U P C 2
O1J O 0.7697(11) 0.7263(14) 0.6104(6) 0.137(6) Uiso 0.348(3) 1 d D U P C 2
O2J O 0.6749(14) 0.6594(11) 0.6259(7) 0.145(5) Uiso 0.348(3) 1 d D U P C 2
O3J O 0.6786(12) 0.7589(12) 0.6162(6) 0.139(5) Uiso 0.348(3) 1 d D U P C 2
S1JJ S 0.6842(11) 0.7259(11) 0.6544(5) 0.136(3) Uani 0.174(3) 1 d D U P D 3
F1JJ F 0.7954(15) 0.705(2) 0.6393(9) 0.143(6) Uiso 0.174(3) 1 d D U P D 3
F2JJ F 0.734(2) 0.708(2) 0.6039(7) 0.135(6) Uiso 0.174(3) 1 d D U P D 3
F3JJ F 0.724(2) 0.6362(15) 0.6308(10) 0.146(5) Uiso 0.174(3) 1 d D U P D 3
C1JJ C 0.7400(15) 0.6936(16) 0.6301(7) 0.138(4) Uiso 0.174(3) 1 d D U P D 3
O1JJ O 0.653(2) 0.757(2) 0.6359(10) 0.134(6) Uiso 0.174(3) 1 d D U P D 3
O2JJ O 0.724(2) 0.763(2) 0.6742(10) 0.143(6) Uiso 0.174(3) 1 d D U P D 3
O3JJ O 0.657(2) 0.6771(19) 0.6677(11) 0.146(7) Uiso 0.174(3) 1 d D U P D 3
S1C S 0.9121(5) 0.5913(5) 0.8774(3) 0.157(4) Uani 0.453(8) 1 d D U P E 1
F1C F 0.8663(10) 0.5193(8) 0.9141(5) 0.147(8) Uiso 0.453(8) 1 d D U P E 1
F2C F 0.8600(10) 0.6122(9) 0.9206(4) 0.121(7) Uiso 0.453(8) 1 d D U P E 1
F3C F 0.9480(10) 0.5801(11) 0.9282(5) 0.184(9) Uiso 0.453(8) 1 d D U P E 1
O1C O 0.9504(6) 0.5584(6) 0.8688(3) 0.063(4) Uiso 0.453(8) 1 d D U P E 1
O2C O 0.9412(15) 0.6536(9) 0.8829(6) 0.137(9) Uiso 0.453(8) 1 d D U P E 1
O3C O 0.8571(9) 0.5914(10) 0.8612(4) 0.106(7) Uiso 0.453(8) 1 d D U P E 1
C1C C 0.8960(10) 0.5739(9) 0.9157(4) 0.096(5) Uiso 0.453(8) 1 d D U P E 1
S1L S 0.8623(6) 0.5678(7) 0.8962(3) 0.103(4) Uani 0.249(7) 1 d D U P F 2
F1L F 0.9787(13) 0.5999(15) 0.9127(7) 0.104(11) Uiso 0.249(7) 1 d D U P F 2
F2L F 0.9276(19) 0.6693(16) 0.9163(9) 0.221(13) Uiso 0.249(7) 1 d D U P F 2
F3L F 0.9540(18) 0.6510(17) 0.8776(7) 0.132(11) Uiso 0.249(7) 1 d D U P F 2
C1L C 0.9380(12) 0.6255(13) 0.9003(7) 0.143(7) Uiso 0.249(7) 1 d D U P F 2
O1L O 0.8372(17) 0.5824(18) 0.8685(6) 0.107(10) Uiso 0.249(7) 1 d D U P F 2
O2L O 0.873(2) 0.5131(12) 0.8977(10) 0.146(12) Uiso 0.249(7) 1 d D U P F 2
O3L O 0.8322(16) 0.5910(17) 0.9169(7) 0.124(11) Uiso 0.249(7) 1 d D U P F 2
S1CC S 0.9172(7) 0.6071(8) 0.9014(4) 0.135(4) Uani 0.262(8) 1 d D U P G 3
C1CC C 0.8713(13) 0.5334(12) 0.8825(6) 0.128(7) Uiso 0.262(8) 1 d D U P G 3
F1CC F 0.9119(15) 0.5145(16) 0.8688(7) 0.178(12) Uiso 0.262(8) 1 d D U P G 3
F2CC F 0.8292(13) 0.5489(15) 0.8661(6) 0.127(8) Uiso 0.262(8) 1 d D U P G 3
F3CC F 0.8464(16) 0.5024(14) 0.9023(7) 0.148(11) Uiso 0.262(8) 1 d D U P G 3
O1CC O 0.8712(15) 0.6288(17) 0.9145(8) 0.118(10) Uiso 0.262(8) 1 d D U P G 3
O2CC O 0.9660(12) 0.5873(14) 0.9156(7) 0.062(8) Uiso 0.262(8) 1 d D U P G 3
O3CC O 0.935(2) 0.642(2) 0.8779(8) 0.153(12) Uiso 0.262(8) 1 d D U P G 3
S1D S 0.6197(4) 0.2267(4) 0.53690(16) 0.126(3) Uani 0.586(8) 1 d D U P H 1
F1D F 0.6449(7) 0.2500(7) 0.4845(3) 0.149(5) Uani 0.586(8) 1 d D U P H 1
F2D F 0.7037(7) 0.3016(8) 0.5135(4) 0.164(5) Uani 0.586(8) 1 d D U P H 1
F3D F 0.6135(8) 0.3174(7) 0.5070(4) 0.156(5) Uani 0.586(8) 1 d D U P H 1
O1D O 0.6623(8) 0.1905(8) 0.5390(4) 0.145(5) Uani 0.586(8) 1 d D U P H 1
O2D O 0.5598(7) 0.2010(8) 0.5262(4) 0.122(4) Uani 0.586(8) 1 d D U P H 1
O3D O 0.6170(8) 0.2662(7) 0.5597(3) 0.135(5) Uani 0.586(8) 1 d D U P H 1
C1D C 0.6477(9) 0.2793(9) 0.5082(4) 0.137(4) Uani 0.586(8) 1 d D U P H 1
S1DD S 0.6141(11) 0.262(2) 0.5270(10) 0.134(4) Uiso 0.105(7) 1 d D U P I 2
F1DD F 0.707(3) 0.237(3) 0.4965(11) 0.154(7) Uiso 0.105(7) 1 d D U P I 2
F2DD F 0.710(3) 0.201(3) 0.5377(15) 0.146(11) Uiso 0.105(7) 1 d D U P I 2
F3DD F 0.740(2) 0.290(3) 0.5310(17) 0.166(11) Uiso 0.105(7) 1 d D U P I 2
C1DD C 0.6984(16) 0.245(2) 0.5229(11) 0.137(5) Uiso 0.105(7) 1 d D U P I 2
O1DD O 0.6192(16) 0.286(4) 0.5538(13) 0.129(8) Uiso 0.105(7) 1 d D U P I 2
O2DD O 0.607(3) 0.298(4) 0.5042(16) 0.149(7) Uiso 0.105(7) 1 d D U P I 2
O3DD O 0.579(3) 0.205(3) 0.524(2) 0.124(8) Uiso 0.105(7) 1 d D U P I 2
S1F S 1.2443(6) 0.7918(8) 0.7325(3) 0.088(4) Uani 0.304(10) 1 d D U P J 1
F1F F 1.1436(11) 0.7194(9) 0.7464(6) 0.116(8) Uiso 0.304(10) 1 d D U P J 1
F2F F 1.1623(9) 0.8044(10) 0.7672(4) 0.069(6) Uiso 0.304(10) 1 d D U P J 1
F3F F 1.1316(10) 0.7927(12) 0.7219(5) 0.092(7) Uiso 0.304(10) 1 d D U P J 1
O1F O 1.2441(13) 0.7547(13) 0.7088(5) 0.099(8) Uiso 0.304(10) 1 d D U P J 1
O2F O 1.2449(15) 0.8510(10) 0.7280(7) 0.128(10) Uiso 0.304(10) 1 d D U P J 1
O3F O 1.2776(14) 0.7762(15) 0.7564(6) 0.105(9) Uiso 0.304(10) 1 d D U P J 1
C1F C 1.1599(11) 0.7741(11) 0.7442(5) 0.111(7) Uiso 0.304(10) 1 d D U P J 1
S1W S 1.2352(5) 0.7567(6) 0.7323(2) 0.098(3) Uani 0.412(10) 1 d D U P K 2
F3W F 1.1239(8) 0.7681(10) 0.7289(4) 0.118(7) Uiso 0.412(10) 1 d D U P K 2
F2W F 1.1530(9) 0.7388(10) 0.7680(5) 0.138(7) Uiso 0.412(10) 1 d D U P K 2
F1W F 1.1832(10) 0.8303(9) 0.7586(5) 0.132(7) Uiso 0.412(10) 1 d D U P K 2
C1W C 1.1634(10) 0.7775(10) 0.7502(5) 0.115(8) Uiso 0.412(10) 1 d D U P K 2
O1W O 1.2104(10) 0.7007(8) 0.7213(4) 0.114(7) Uiso 0.412(10) 1 d D U P K 2
O2W O 1.2445(11) 0.8050(10) 0.7136(6) 0.121(8) Uiso 0.412(10) 1 d D U P K 2
O3W O 1.2702(8) 0.7520(9) 0.7577(3) 0.073(6) Uiso 0.412(10) 1 d D U P K 2
S1FF S 1.1861(9) 0.7620(9) 0.7460(4) 0.107(5) Uani 0.188(8) 1 d D U P L 3
F1FF F 1.2803(18) 0.8495(13) 0.7367(8) 0.124(11) Uiso 0.188(8) 1 d D U P L 3
F3FF F 1.2606(12) 0.7831(15) 0.7050(5) 0.059(8) Uiso 0.188(8) 1 d D U P L 3
O2FF O 1.153(2) 0.795(2) 0.7248(10) 0.140(14) Uiso 0.188(8) 1 d D U P L 3
C1FF C 1.2667(13) 0.7938(14) 0.7324(6) 0.104(8) Uiso 0.188(8) 1 d D U P L 3
F2FF F 1.3032(16) 0.7673(19) 0.7473(8) 0.138(11) Uiso 0.188(8) 1 d D U P L 3
O1FF O 1.178(2) 0.780(2) 0.7720(7) 0.124(12) Uiso 0.188(8) 1 d D U P L 3
O3FF O 1.178(2) 0.7044(12) 0.7383(9) 0.105(10) Uiso 0.188(8) 1 d D U P L 3
S1G S 0.0905(3) 0.0870(3) 0.60917(16) 0.129(3) Uani 0.612(7) 1 d D U P M 1
F1G F 0.0513(10) 0.0232(11) 0.6519(5) 0.247(11) Uiso 0.612(7) 1 d D U P M 1
F2G F 0.1448(11) 0.0526(12) 0.6552(5) 0.277(13) Uiso 0.612(7) 1 d D U P M 1
F3G F 0.1122(9) -0.0123(8) 0.6245(4) 0.207(8) Uiso 0.612(7) 1 d D U P M 1
O1G O 0.0392(8) 0.0619(9) 0.5949(4) 0.167(7) Uiso 0.612(7) 1 d D U P M 1
O2G O 0.1460(8) 0.0928(8) 0.5969(4) 0.152(7) Uiso 0.612(7) 1 d D U P M 1
O3G O 0.0830(7) 0.1361(7) 0.6264(3) 0.139(6) Uiso 0.612(7) 1 d D U P M 1
C1G C 0.1001(11) 0.0312(10) 0.6395(4) 0.172(12) Uiso 0.612(7) 1 d D U P M 1
S1H S 0.1050(7) -0.1319(7) 0.8838(3) 0.105(3) Uani 0.290(3) 1 d D U P N 1
F1H F 0.0647(12) -0.1150(13) 0.8333(6) 0.130(7) Uiso 0.290(3) 1 d D U P N 1
F2H F 0.0931(13) -0.0374(10) 0.8551(6) 0.117(6) Uiso 0.290(3) 1 d D U P N 1
F3H F 0.1620(11) -0.0831(14) 0.8413(6) 0.155(7) Uiso 0.290(3) 1 d D U P N 1
O1H O 0.1344(17) -0.0912(14) 0.9052(6) 0.116(6) Uiso 0.290(3) 1 d D U P N 1
O2H O 0.1308(13) -0.1821(11) 0.8791(6) 0.111(6) Uiso 0.290(3) 1 d D U P N 1
O3H O 0.0433(10) -0.1483(14) 0.8870(7) 0.109(6) Uiso 0.290(3) 1 d D U P N 1
C1H C 0.1077(11) -0.0884(11) 0.8500(5) 0.112(3) Uiso 0.290(3) 1 d D U P N 1
S1E S 0.0917(4) -0.1091(4) 0.8712(2) 0.108(2) Uani 0.451(3) 1 d D U P O 2
F1E F 0.2022(8) -0.0998(8) 0.8891(4) 0.133(5) Uiso 0.451(3) 1 d D U P O 2
F2E F 0.1474(8) -0.1778(8) 0.9038(4) 0.140(5) Uiso 0.451(3) 1 d D U P O 2
F3E F 0.1439(10) -0.0957(9) 0.9236(4) 0.151(7) Uiso 0.451(3) 1 d D U P O 2
C1E C 0.1542(9) -0.1212(10) 0.9017(4) 0.115(4) Uiso 0.451(3) 1 d D U P O 2
O1E O 0.1114(9) -0.1381(9) 0.8481(4) 0.120(4) Uiso 0.451(3) 1 d D U P O 2
O2E O 0.0359(8) -0.1308(10) 0.8805(5) 0.120(5) Uiso 0.451(3) 1 d D U P O 2
O3E O 0.1013(8) -0.0460(7) 0.8716(4) 0.092(5) Uiso 0.451(3) 1 d D U P O 2
S1HH S 0.1237(7) -0.1333(7) 0.8826(4) 0.102(3) Uani 0.259(3) 1 d D U P P 3
O1HH O 0.0782(14) -0.1859(12) 0.8846(7) 0.116(5) Uiso 0.259(3) 1 d D U P P 3
C1HH C 0.0859(13) -0.0861(11) 0.8546(6) 0.115(4) Uiso 0.259(3) 1 d D U P P 3
F1HH F 0.0402(12) -0.0723(14) 0.8655(6) 0.140(6) Uiso 0.259(3) 1 d D U P P 3
F2HH F 0.0880(15) -0.1155(14) 0.8312(6) 0.124(7) Uiso 0.259(3) 1 d D U P P 3
F3HH F 0.1260(14) -0.0371(11) 0.8545(7) 0.124(7) Uiso 0.259(3) 1 d D U P P 3
O2HH O 0.1721(12) -0.1407(15) 0.8686(7) 0.125(6) Uiso 0.259(3) 1 d D U P P 3
O3HH O 0.129(2) -0.1043(17) 0.9091(6) 0.118(6) Uiso 0.259(3) 1 d D U P P 3
S1I S 0.4580(7) 1.1651(6) 0.6949(3) 0.210(5) Uani 0.506(10) 1 d D U P Q 1
F1I F 0.5349(12) 1.2583(13) 0.7149(7) 0.232(9) Uiso 0.506(10) 1 d D U P Q 1
F2I F 0.4459(12) 1.2461(13) 0.7300(6) 0.227(9) Uiso 0.506(10) 1 d D U P Q 1
F3I F 0.5147(13) 1.2007(14) 0.7476(5) 0.254(10) Uiso 0.506(10) 1 d D U P Q 1
O1I O 0.4380(13) 1.2070(12) 0.6746(6) 0.210(9) Uiso 0.506(10) 1 d D U P Q 1
O2I O 0.4991(13) 1.1388(13) 0.6821(7) 0.220(9) Uiso 0.506(10) 1 d D U P Q 1
O3I O 0.4088(12) 1.1285(12) 0.7066(7) 0.213(9) Uiso 0.506(10) 1 d D U P Q 1
C1I C 0.4919(12) 1.2201(12) 0.7252(5) 0.220(6) Uiso 0.506(10) 1 d D U P Q 1
S1II S 0.4775(11) 1.2405(9) 0.7122(6) 0.218(5) Uani 0.292(9) 1 d D U P R 3
O1II O 0.442(2) 1.241(2) 0.6883(8) 0.200(9) Uiso 0.292(9) 1 d D U P R 3
C1II C 0.4741(17) 1.1528(12) 0.7181(8) 0.215(7) Uiso 0.292(9) 1 d D U P R 3
O2II O 0.5409(14) 1.252(2) 0.7076(13) 0.236(10) Uiso 0.292(9) 1 d D U P R 3
F3II F 0.4194(16) 1.1314(16) 0.7228(10) 0.213(9) Uiso 0.292(9) 1 d D U P R 3
O3II O 0.466(3) 1.258(2) 0.7387(8) 0.239(10) Uiso 0.292(9) 1 d D U P R 3
F1II F 0.493(3) 1.127(2) 0.6975(10) 0.30(3) Uiso 0.292(9) 1 d D U P R 3
F2II F 0.5126(18) 1.1480(18) 0.7389(9) 0.224(17) Uiso 0.292(9) 1 d D U P R 3
S1K S 0.4577(5) 0.9460(5) 0.7762(3) 0.181(4) Uani 0.563(8) 1 d D U P S 1
F1K F 0.5055(10) 1.0597(10) 0.7699(5) 0.213(7) Uiso 0.563(8) 1 d D U P S 1
F2K F 0.4112(9) 1.0320(9) 0.7538(4) 0.186(6) Uiso 0.563(8) 1 d D U P S 1
F3K F 0.4806(9) 1.0110(9) 0.7319(4) 0.185(6) Uiso 0.563(8) 1 d D U P S 1
O1K O 0.4477(12) 0.9610(12) 0.8038(4) 0.204(8) Uiso 0.563(8) 1 d D U P S 1
O2K O 0.4045(10) 0.9147(11) 0.7604(5) 0.205(8) Uiso 0.563(8) 1 d D U P S 1
O3K O 0.5122(10) 0.9277(12) 0.7719(6) 0.215(7) Uiso 0.563(8) 1 d D U P S 1
C1K C 0.4647(11) 1.0227(10) 0.7563(5) 0.197(6) Uiso 0.563(8) 1 d D U P S 1
S1Z S 0.4710(16) 0.9929(16) 0.7640(8) 0.186(5) Uani 0.145(6) 1 d D U P T 2
F1Z F 0.546(2) 1.090(3) 0.7454(16) 0.225(15) Uiso 0.145(6) 1 d D U P T 2
F2Z F 0.469(4) 1.112(2) 0.7616(14) 0.227(15) Uiso 0.145(6) 1 d D U P T 2
F3Z F 0.464(3) 1.073(3) 0.7208(10) 0.183(14) Uiso 0.145(6) 1 d D U P T 2
C1Z C 0.488(2) 1.0737(17) 0.7461(10) 0.201(8) Uiso 0.145(6) 1 d D U P T 2
O2Z O 0.533(2) 0.985(3) 0.7666(17) 0.207(8) Uiso 0.145(6) 1 d D U P T 2
O1Z O 0.451(4) 1.006(3) 0.7897(10) 0.202(8) Uiso 0.145(6) 1 d D U P T 2
O3Z O 0.436(3) 0.961(2) 0.7425(13) 0.198(8) Uiso 0.145(6) 1 d D U P T 2
S1M S 0.1992(2) 0.5305(2) 0.62086(14) 0.1223(17) Uani 0.783(6) 1 d D U P U 1
F1M F 0.2739(8) 0.4688(7) 0.6456(3) 0.194(4) Uani 0.783(6) 1 d D U P U 1
F2M F 0.3127(5) 0.5409(6) 0.6213(3) 0.154(4) Uani 0.783(6) 1 d D U P U 1
F3M F 0.2649(5) 0.4574(5) 0.6028(3) 0.144(3) Uani 0.783(6) 1 d D U P U 1
O1M O 0.2061(6) 0.5618(7) 0.6462(3) 0.153(4) Uani 0.783(6) 1 d D U P U 1
O2M O 0.1540(6) 0.4779(6) 0.6227(4) 0.151(4) Uani 0.783(6) 1 d D U P U 1
O3M O 0.2034(7) 0.5575(7) 0.5967(3) 0.160(4) Uani 0.783(6) 1 d D U P U 1
C1M C 0.2738(8) 0.4945(8) 0.6227(4) 0.144(3) Uani 0.783(6) 1 d D U P U 1
S1T S 0.2530(9) 0.4971(10) 0.6242(5) 0.145(4) Uani 0.217(6) 1 d D U P U 2
F1T F 0.1887(16) 0.5855(12) 0.6234(9) 0.131(6) Uiso 0.217(6) 1 d D U P U 2
F2T F 0.1476(15) 0.5057(17) 0.5992(7) 0.140(6) Uiso 0.217(6) 1 d D U P U 2
F3T F 0.1464(16) 0.4989(18) 0.6416(8) 0.154(6) Uiso 0.217(6) 1 d D U P U 2
C1T C 0.1760(13) 0.5294(13) 0.6223(7) 0.137(5) Uiso 0.217(6) 1 d D U P U 2
O2T O 0.2945(18) 0.532(2) 0.6413(10) 0.158(6) Uiso 0.217(6) 1 d D U P U 2
O1T O 0.258(2) 0.489(2) 0.5949(7) 0.144(7) Uiso 0.217(6) 1 d D U P U 2
O3T O 0.229(2) 0.4432(15) 0.6378(10) 0.157(6) Uiso 0.217(6) 1 d D U P U 2
S1N S 0.9865(5) 0.4476(6) 0.5277(3) 0.201(6) Uani 0.5 1 d D U P V -1
F1N F 0.9723(12) 0.4743(13) 0.4712(5) 0.224(10) Uani 0.5 1 d D U P V -1
F2N F 1.0607(9) 0.5011(12) 0.4897(6) 0.246(11) Uani 0.5 1 d D U P V -1
F3N F 0.9918(15) 0.5499(10) 0.4974(7) 0.258(11) Uani 0.5 1 d D U P V -1
O1N O 0.9986(11) 0.3931(10) 0.5182(6) 0.207(10) Uani 0.5 1 d D U P V -1
O2N O 1.0294(15) 0.4771(16) 0.5490(7) 0.282(15) Uani 0.5 1 d D U P V -1
O3N O 0.9270(10) 0.4483(16) 0.5335(7) 0.258(14) Uani 0.5 1 d D U P V -1
C1N C 1.0031(11) 0.4974(10) 0.4940(5) 0.194(9) Uani 0.5 1 d D U P V -1
N1S N -0.2837(9) 0.4861(9) 0.7580(5) 0.100(6) Uiso 0.5 1 d . U P W 1
C1S C -0.2902(13) 0.4780(13) 0.7855(7) 0.113(9) Uiso 0.5 1 d . U P W 1
C2S C -0.2975(10) 0.4693(12) 0.8071(7) 0.113(9) Uiso 0.5 1 d . U P W 1
H2S1 H -0.336216 0.477807 0.811532 0.170 Uiso 0.5 1 d R U P W 1
H2S2 H -0.266187 0.493490 0.818640 0.170 Uiso 0.5 1 d R U P W 1
H2S3 H -0.296218 0.428597 0.810601 0.170 Uiso 0.5 1 d R U P W 1
S1O S -0.3172(13) 0.4929(11) 0.8372(6) 0.210(7) Uani 0.236(7) 1 d D U P X 2
F1O F -0.361(2) 0.5920(19) 0.8430(10) 0.210(10) Uiso 0.236(7) 1 d D U P X 2
F2O F -0.373(2) 0.541(2) 0.8775(9) 0.222(10) Uiso 0.236(7) 1 d D U P X 2
F3O F -0.2870(19) 0.582(2) 0.8745(9) 0.215(10) Uiso 0.236(7) 1 d D U P X 2
C1O C -0.3351(18) 0.5588(15) 0.8594(8) 0.212(8) Uiso 0.236(7) 1 d D U P X 2
O1O O -0.363(2) 0.483(2) 0.8152(9) 0.216(12) Uiso 0.236(7) 1 d D U P X 2
O2O O -0.2599(17) 0.511(2) 0.8282(11) 0.201(12) Uiso 0.236(7) 1 d D U P X 2
O3O O -0.325(3) 0.4487(18) 0.8577(10) 0.223(11) Uiso 0.236(7) 1 d D U P X 2
S1Y S -0.3559(12) 0.5533(13) 0.8478(6) 0.203(7) Uani 0.211(7) 1 d D U P Y 3
C1Y C -0.2936(17) 0.5222(18) 0.8717(8) 0.217(8) Uiso 0.211(7) 1 d D U P Y 3
F1Y F -0.2408(17) 0.553(2) 0.8689(12) 0.233(12) Uiso 0.211(7) 1 d D U P Y 3
F2Y F -0.302(3) 0.522(3) 0.8982(8) 0.240(13) Uiso 0.211(7) 1 d D U P Y 3
F3Y F -0.291(2) 0.4685(18) 0.8658(12) 0.226(11) Uiso 0.211(7) 1 d D U P Y 3
O1Y O -0.373(3) 0.514(2) 0.8257(10) 0.222(10) Uiso 0.211(7) 1 d D U P Y 3
O2Y O -0.323(2) 0.6082(18) 0.8393(13) 0.217(11) Uiso 0.211(7) 1 d D U P Y 3
O3Y O -0.396(2) 0.561(3) 0.8669(11) 0.224(11) Uiso 0.211(7) 1 d D U P Y 3
S1P S -0.2919(10) 0.3127(9) 0.7675(4) 0.216(4) Uani 0.360(3) 1 d D U P Z 1
F1P F -0.3256(14) 0.2293(14) 0.7277(7) 0.218(8) Uiso 0.360(3) 1 d D U P Z 1
F2P F -0.2327(14) 0.2414(15) 0.7388(8) 0.203(7) Uiso 0.360(3) 1 d D U P Z 1
F3P F -0.2710(16) 0.3030(15) 0.7123(6) 0.213(7) Uiso 0.360(3) 1 d D U P Z 1
O1P O -0.2346(15) 0.3371(19) 0.7793(8) 0.214(7) Uiso 0.360(3) 1 d D U P Z 1
O2P O -0.3233(19) 0.2666(16) 0.7832(8) 0.228(9) Uiso 0.360(3) 1 d D U P Z 1
O3P O -0.3288(19) 0.3517(17) 0.7577(9) 0.216(8) Uiso 0.360(3) 1 d D U P Z 1
C1P C -0.2775(14) 0.2679(13) 0.7335(6) 0.214(5) Uiso 0.360(3) 1 d D U P Z 1
S1V S -0.2742(8) 0.3220(7) 0.7483(4) 0.201(4) Uani 0.416(3) 1 d D U P A 2
F1V F -0.3017(16) 0.2564(15) 0.7917(6) 0.240(8) Uiso 0.416(3) 1 d D U P A 2
F2V F -0.2423(13) 0.2244(13) 0.7617(7) 0.220(7) Uiso 0.416(3) 1 d D U P A 2
F3V F -0.3375(14) 0.2137(13) 0.7557(7) 0.235(9) Uiso 0.416(3) 1 d D U P A 2
O1V O -0.2476(16) 0.3100(17) 0.7233(6) 0.206(7) Uiso 0.416(3) 1 d D U P A 2
C1V C -0.2899(14) 0.2451(11) 0.7663(6) 0.219(5) Uiso 0.416(3) 1 d D U P A 2
O2V O -0.2303(15) 0.3584(14) 0.7658(8) 0.218(7) Uiso 0.416(3) 1 d D U P A 2
O3V O -0.3324(13) 0.3372(16) 0.7447(8) 0.217(7) Uiso 0.416(3) 1 d D U P A 2
S1VV S -0.2492(10) 0.2977(11) 0.7426(5) 0.198(4) Uani 0.225(3) 1 d D U P B 3
F1VV F -0.358(2) 0.294(3) 0.7132(9) 0.240(11) Uiso 0.225(3) 1 d D U P B 3
C1VV C -0.3380(13) 0.2860(18) 0.7389(9) 0.222(5) Uiso 0.225(3) 1 d D U P B 3
F2VV F -0.360(2) 0.319(2) 0.7561(11) 0.221(9) Uiso 0.225(3) 1 d D U P B 3
F3VV F -0.360(2) 0.2326(19) 0.7452(13) 0.221(11) Uiso 0.225(3) 1 d D U P B 3
O1VV O -0.224(2) 0.3540(16) 0.7363(14) 0.213(8) Uiso 0.225(3) 1 d D U P B 3
O2VV O -0.236(2) 0.254(2) 0.7231(12) 0.216(8) Uiso 0.225(3) 1 d D U P B 3
O3VV O -0.234(2) 0.277(3) 0.7700(9) 0.224(6) Uiso 0.225(3) 1 d D U P B 3
S1Q S 0.2754(10) -0.1739(9) 0.9728(5) 0.188(5) Uani 0.326(8) 1 d D U P C 1
O3Q O 0.2169(12) -0.1978(15) 0.9761(8) 0.166(8) Uiso 0.326(8) 1 d D U P C 1
O2Q O 0.3133(17) -0.1359(17) 0.9927(8) 0.201(7) Uiso 0.326(8) 1 d D U P C 1
C1Q C 0.3232(12) -0.2377(12) 0.9678(6) 0.200(5) Uiso 0.326(8) 1 d D U P C 1
F3Q F 0.3077(16) -0.2923(12) 0.9740(8) 0.198(8) Uiso 0.326(8) 1 d D U P C 1
F1Q F 0.3330(17) -0.2376(16) 0.9409(6) 0.211(9) Uiso 0.326(8) 1 d D U P C 1
F2Q F 0.3777(14) -0.2304(17) 0.9812(8) 0.232(10) Uiso 0.326(8) 1 d D U P C 1
O1Q O 0.2774(19) -0.1497(18) 0.9448(7) 0.217(7) Uiso 0.326(8) 1 d D U P C 1
S1QQ S 0.2852(11) -0.2394(13) 0.9679(5) 0.189(4) Uani 0.207(7) 1 d D U P D 2
F1QQ F 0.318(2) -0.1634(17) 1.0104(10) 0.208(9) Uiso 0.207(7) 1 d D U P D 2
O1QQ O 0.2284(17) -0.221(3) 0.9741(12) 0.185(7) Uiso 0.207(7) 1 d D U P D 2
F2QQ F 0.309(2) -0.2477(19) 1.0241(8) 0.185(13) Uiso 0.207(7) 1 d D U P D 2
F3QQ F 0.3867(13) -0.212(3) 1.0042(11) 0.231(12) Uiso 0.207(7) 1 d D U P D 2
C1QQ C 0.3281(12) -0.2159(15) 1.0037(6) 0.205(5) Uiso 0.207(7) 1 d D U P D 2
O2QQ O 0.283(3) -0.2992(16) 0.9651(12) 0.204(10) Uiso 0.207(7) 1 d D U P D 2
O3QQ O 0.314(3) -0.201(3) 0.9480(9) 0.197(7) Uiso 0.207(7) 1 d D U P D 2
S1X S 0.2980(8) -0.1883(8) 0.9786(4) 0.191(4) Uani 0.362(8) 1 d D U P E 3
C1X C 0.2875(14) -0.1013(11) 0.9721(7) 0.201(7) Uiso 0.362(8) 1 d D U P E 3
F2X F 0.2578(14) -0.0840(14) 0.9506(6) 0.218(11) Uiso 0.362(8) 1 d D U P E 3
F1X F 0.2672(15) -0.0759(14) 0.9922(6) 0.216(11) Uiso 0.362(8) 1 d D U P E 3
F3X F 0.3433(13) -0.0730(14) 0.9700(8) 0.229(12) Uiso 0.362(8) 1 d D U P E 3
O1X O 0.2920(17) -0.2042(16) 1.0028(6) 0.202(7) Uiso 0.362(8) 1 d D U P E 3
O2X O 0.2984(18) -0.2001(17) 0.9484(6) 0.195(7) Uiso 0.362(8) 1 d D U P E 3
O3X O 0.3677(10) -0.1658(17) 0.9785(6) 0.223(7) Uiso 0.362(8) 1 d D U P E 3
S1R S 0.5472(19) -0.082(2) 0.9374(11) 0.571(10) Uani 0.445(18) 1 d D U P F 1
F1R F 0.664(2) -0.045(3) 0.924(2) 0.571(12) Uiso 0.445(18) 1 d D U P F 1
F2R F 0.606(4) 0.002(4) 0.9017(16) 0.574(11) Uiso 0.445(18) 1 d D U P F 1
F3R F 0.627(4) 0.019(3) 0.9454(18) 0.579(15) Uiso 0.445(18) 1 d D U P F 1
O1R O 0.520(3) -0.100(4) 0.9116(14) 0.574(13) Uiso 0.445(18) 1 d D U P F 1
O2R O 0.578(3) -0.121(3) 0.9516(19) 0.572(13) Uiso 0.445(18) 1 d D U P F 1
O3R O 0.519(3) -0.048(3) 0.9553(18) 0.569(14) Uiso 0.445(18) 1 d D U P F 1
C1R C 0.617(2) -0.021(2) 0.9257(13) 0.577(9) Uiso 0.445(18) 1 d D U P F 1
S1RR S 0.605(3) -0.049(2) 0.9088(14) 0.524(9) Uani 0.244(15) 1 d D U P G 2
F1RR F 0.577(8) -0.144(4) 0.943(2) 0.572(14) Uiso 0.244(15) 1 d D U P G 2
F2RR F 0.541(6) -0.164(4) 0.902(3) 0.58(2) Uiso 0.244(15) 1 d D U P G 2
F3RR F 0.633(6) -0.163(3) 0.912(3) 0.55(3) Uiso 0.244(15) 1 d D U P G 2
O1RR O 0.626(8) -0.050(5) 0.8818(19) 0.587(12) Uiso 0.244(15) 1 d D U P G 2
O2RR O 0.550(4) -0.033(5) 0.912(4) 0.579(10) Uiso 0.244(15) 1 d D U P G 2
O3RR O 0.650(6) -0.030(4) 0.930(3) 0.582(11) Uiso 0.244(15) 1 d D U P G 2
C1RR C 0.588(4) -0.137(3) 0.9167(19) 0.571(16) Uiso 0.244(15) 1 d D U P G 2
S1AA S 0.5979(14) -0.0121(15) 0.9057(6) 0.518(8) Uani 0.339(17) 1 d D U P H 3
C1AA C 0.597(2) -0.051(3) 0.9428(8) 0.579(9) Uiso 0.339(17) 1 d D U P H 3
O1AA O 0.647(2) 0.034(3) 0.9076(17) 0.52(3) Uiso 0.339(17) 1 d D U P H 3
F3AA F 0.639(4) -0.082(5) 0.9453(18) 0.57(3) Uiso 0.339(17) 1 d D U P H 3
O2AA O 0.5401(16) 0.004(2) 0.9028(10) 0.220(19) Uiso 0.339(17) 1 d D U P H 3
F2AA F 0.546(3) -0.087(4) 0.9443(16) 0.48(3) Uiso 0.339(17) 1 d D U P H 3
F1AA F 0.603(5) -0.014(4) 0.9638(9) 0.52(4) Uiso 0.339(17) 1 d D U P H 3
O3AA O 0.608(4) -0.057(3) 0.8876(13) 0.59(3) Uiso 0.339(17) 1 d D U P H 3
S1S S 0.2822(11) 0.2203(10) 0.5749(5) 0.245(6) Uani 0.395(9) 1 d D U P I 1
F1S F 0.3836(13) 0.2788(18) 0.5616(8) 0.252(8) Uiso 0.395(9) 1 d D U P I 1
F2S F 0.3148(15) 0.2977(14) 0.5320(6) 0.205(9) Uiso 0.395(9) 1 d D U P I 1
F3S F 0.3378(18) 0.3391(13) 0.5717(8) 0.241(10) Uiso 0.395(9) 1 d D U P I 1
C1SS C 0.3280(14) 0.2887(12) 0.5581(6) 0.244(6) Uiso 0.395(9) 1 d D U P I 1
O2S O 0.2239(14) 0.2091(19) 0.5626(9) 0.249(8) Uiso 0.395(9) 1 d D U P I 1
O1S O 0.3119(19) 0.1711(15) 0.5678(10) 0.259(8) Uiso 0.395(9) 1 d D U P I 1
O3S O 0.292(2) 0.2303(19) 0.6036(6) 0.239(8) Uiso 0.395(9) 1 d D U P I 1
S1ZZ S 0.2698(11) 0.2711(11) 0.5759(5) 0.238(6) Uani 0.341(9) 1 d D U P J 2
C1ZZ C 0.3224(15) 0.2306(15) 0.5518(7) 0.246(6) Uiso 0.341(9) 1 d D U P J 2
F2ZZ F 0.3270(17) 0.2620(17) 0.5299(6) 0.217(10) Uiso 0.341(9) 1 d D U P J 2
F3ZZ F 0.3715(15) 0.227(2) 0.5667(8) 0.247(8) Uiso 0.341(9) 1 d D U P J 2
F1ZZ F 0.2948(19) 0.1772(14) 0.5469(9) 0.257(10) Uiso 0.341(9) 1 d D U P J 2
O1ZZ O 0.2260(17) 0.284(2) 0.5590(9) 0.255(9) Uiso 0.341(9) 1 d D U P J 2
O2ZZ O 0.272(2) 0.239(2) 0.5994(8) 0.246(8) Uiso 0.341(9) 1 d D U P J 2
O3ZZ O 0.315(2) 0.3271(16) 0.5785(11) 0.250(8) Uiso 0.341(9) 1 d D U P J 2
S1BB S 0.328(2) 0.250(2) 0.5707(10) 0.228(6) Uani 0.126(8) 1 d D U P K 3
F2BB F 0.242(4) 0.323(4) 0.574(2) 0.249(10) Uiso 0.126(8) 1 d D U P K 3
C1BB C 0.249(2) 0.277(3) 0.5598(15) 0.252(6) Uiso 0.126(8) 1 d D U P K 3
F1BB F 0.205(2) 0.234(4) 0.562(2) 0.254(9) Uiso 0.126(8) 1 d D U P K 3
F3BB F 0.250(4) 0.293(4) 0.5336(15) 0.242(13) Uiso 0.126(8) 1 d D U P K 3
O1BB O 0.317(4) 0.217(5) 0.5939(19) 0.254(8) Uiso 0.126(8) 1 d D U P K 3
O2BB O 0.365(3) 0.307(3) 0.574(2) 0.249(9) Uiso 0.126(8) 1 d D U P K 3
O3BB O 0.338(4) 0.223(5) 0.5456(16) 0.250(8) Uiso 0.126(8) 1 d D U P K 3
N2S N 0.7704(11) 0.2264(10) 0.4406(5) 0.201(8) Uani 1 1 d . U . . .
C3S C 0.7478(10) 0.2653(11) 0.4415(5) 0.160(7) Uani 1 1 d . U . . .
C4S C 0.7195(11) 0.3217(11) 0.4390(5) 0.204(9) Uani 1 1 d . U . . .
H4S1 H 0.750796 0.354990 0.436567 0.306 Uiso 1 1 calc R U . . .
H4S2 H 0.699472 0.327244 0.455872 0.306 Uiso 1 1 calc R U . . .
H4S3 H 0.690702 0.317898 0.423028 0.306 Uiso 1 1 calc R U . . .
N3S N 0.9841(8) 0.4325(9) 0.6226(5) 0.196(8) Uani 1 1 d . U . . .
C5S C 1.0042(8) 0.4790(10) 0.6198(4) 0.136(6) Uani 1 1 d . U . . .
C6S C 1.0327(9) 0.5364(9) 0.6164(5) 0.182(9) Uani 1 1 d . U . . .
N4S N 0.7514(6) 0.4266(6) 0.4928(3) 0.136(5) Uani 1 1 d . U . . .
C7S C 0.7733(7) 0.4585(7) 0.5094(3) 0.119(5) Uani 1 1 d . U . . .
C8S C 0.8018(6) 0.4985(8) 0.5306(3) 0.139(6) Uani 1 1 d . U . . .
H8S1 H 0.795013 0.537372 0.526006 0.209 Uiso 1 1 calc R U . . .
H8S2 H 0.844492 0.497935 0.531869 0.209 Uiso 1 1 calc R U . . .
H8S3 H 0.785282 0.487407 0.548364 0.209 Uiso 1 1 calc R U . . .
N5S N 0.7045(9) 1.0190(10) 0.7869(5) 0.228(10) Uani 1 1 d . U . . .
C9S C 0.6795(9) 0.9898(10) 0.7700(6) 0.197(10) Uani 1 1 d . U . . .
C10S C 0.6528(8) 0.9511(10) 0.7484(5) 0.200(10) Uani 1 1 d . U . . .
H10A H 0.666247 0.966027 0.730596 0.301 Uiso 1 1 calc R U . . .
H10B H 0.609555 0.947309 0.748299 0.301 Uiso 1 1 calc R U . . .
H10C H 0.664176 0.913284 0.751398 0.301 Uiso 1 1 calc R U . . .
N6S N 0.0718(9) 0.5951(8) 0.9824(4) 0.191(7) Uani 1 1 d . U . . .
C11S C 0.1004(7) 0.5724(7) 0.9687(4) 0.127(5) Uani 1 1 d . U . . .
C12S C 0.1299(9) 0.5432(9) 0.9508(4) 0.181(8) Uani 1 1 d . U . . .
H12A H 0.123300 0.502119 0.955210 0.271 Uiso 1 1 calc R U . . .
H12B H 0.172499 0.558642 0.952680 0.271 Uiso 1 1 calc R U . . .
H12C H 0.114912 0.547964 0.931686 0.271 Uiso 1 1 calc R U . . .
N7S N 0.2216(6) 0.0061(5) 0.7089(3) 0.126(4) Uani 1 1 d . U . . .
C13S C 0.2448(6) 0.0410(6) 0.7241(3) 0.091(4) Uani 1 1 d . U . . .
C14S C 0.2732(6) 0.0860(6) 0.7429(3) 0.112(4) Uani 1 1 d . U . . .
H14A H 0.261577 0.122580 0.737341 0.168 Uiso 1 1 calc R U . . .
H14B H 0.316299 0.089286 0.742661 0.168 Uiso 1 1 calc R U . . .
H14C H 0.260977 0.076885 0.761690 0.168 Uiso 1 1 calc R U . . .
N8S N 0.4459(7) 0.7726(9) 0.7784(4) 0.174(7) Uani 1 1 d . U . . .
C15S C 0.4284(7) 0.7772(8) 0.7576(5) 0.127(6) Uani 1 1 d . U . . .
C16S C 0.4067(8) 0.7788(9) 0.7293(4) 0.175(8) Uani 1 1 d . U . . .
H16A H 0.435962 0.768150 0.717259 0.262 Uiso 1 1 calc R U . . .
H16B H 0.399884 0.817780 0.725007 0.262 Uiso 1 1 calc R U . . .
H16C H 0.369336 0.751532 0.726395 0.262 Uiso 1 1 calc R U . . .
C20S C -0.2399(15) 0.1577(14) 0.8336(7) 0.132(11) Uiso 0.5 1 d . U P . .
H20A H -0.249536 0.175580 0.850718 0.197 Uiso 0.5 1 calc R U P . .
H20B H -0.226913 0.121079 0.837963 0.197 Uiso 0.5 1 calc R U P . .
H20C H -0.275172 0.150576 0.820790 0.197 Uiso 0.5 1 calc R U P . .
C19S C -0.2012(16) 0.1890(12) 0.8233(7) 0.129(10) Uiso 0.5 1 d . U P . .
N10S N -0.1592(13) 0.2328(13) 0.8139(6) 0.143(9) Uiso 0.5 1 d . U P . .
N11S N 0.6303(13) 0.3781(13) 0.9178(6) 0.142(8) Uiso 0.5 1 d D U P . .
C21S C 0.617(3) 0.345(2) 0.9351(10) 0.135(10) Uiso 0.264(14) 1 d D U P L 1
C22S C 0.600(3) 0.314(2) 0.9600(10) 0.137(16) Uiso 0.264(14) 1 d D U P L 1
H22A H 0.613056 0.338901 0.976274 0.205 Uiso 0.264(14) 1 calc R U P L 1
H22B H 0.618706 0.279751 0.961120 0.205 Uiso 0.264(14) 1 calc R U P L 1
H22C H 0.556746 0.302427 0.959313 0.205 Uiso 0.264(14) 1 calc R U P L 1
C22A C 0.5465(19) 0.4097(18) 0.8841(5) 0.092(14) Uiso 0.236(14) 1 d . U P L 2
H22D H 0.525936 0.437845 0.892586 0.137 Uiso 0.236(14) 1 calc R U P L 2
H22E H 0.517780 0.375400 0.878237 0.137 Uiso 0.236(14) 1 calc R U P L 2
H22F H 0.566348 0.426787 0.867979 0.137 Uiso 0.236(14) 1 calc R U P L 2
C21A C 0.593(3) 0.393(2) 0.9052(9) 0.127(10) Uiso 0.236(14) 1 d . U P L 2
N12S N 0.2491(10) 0.8965(10) 0.6160(4) 0.111(7) Uiso 0.5 1 d D U P . .
C24S C 0.1902(12) 0.8979(13) 0.6602(5) 0.118(9) Uiso 0.5 1 d D U P . .
H24A H 0.217068 0.891686 0.676010 0.177 Uiso 0.5 1 calc R U P . .
H24B H 0.156229 0.866264 0.658855 0.177 Uiso 0.5 1 calc R U P . .
H24C H 0.176278 0.934460 0.662808 0.177 Uiso 0.5 1 calc R U P . .
C23S C 0.2219(12) 0.8998(13) 0.6347(5) 0.111(9) Uiso 0.5 1 d D U P . .
N13S N 0.7470(16) 1.0505(15) 0.5115(7) 0.200(13) Uiso 0.540(16) 1 d D U P M 1
C25S C 0.7417(18) 1.0003(15) 0.5137(8) 0.172(9) Uiso 0.540(16) 1 d D U P M 1
C26S C 0.739(3) 0.9442(15) 0.5266(6) 0.180(12) Uiso 0.540(16) 1 d D U P M 1
H26A H 0.748546 0.916421 0.513288 0.269 Uiso 0.540(16) 1 calc R U P M 1
H26B H 0.698324 0.930973 0.532375 0.269 Uiso 0.540(16) 1 calc R U P M 1
H26C H 0.766773 0.947400 0.542801 0.269 Uiso 0.540(16) 1 calc R U P M 1
N13A N 0.755(3) 0.9497(18) 0.5229(8) 0.178(11) Uiso 0.460(16) 1 d D U P M 2
C25A C 0.757(2) 0.951(2) 0.4987(9) 0.179(10) Uiso 0.460(16) 1 d D U P M 2
C26A C 0.768(2) 0.934(2) 0.4708(8) 0.216(17) Uiso 0.460(16) 1 d D U P M 2
H26D H 0.744150 0.952360 0.457309 0.324 Uiso 0.460(16) 1 d R U P M 2
H26E H 0.759027 0.892276 0.468360 0.324 Uiso 0.460(16) 1 d R U P M 2
H26F H 0.810462 0.947588 0.468063 0.324 Uiso 0.460(16) 1 d R U P M 2
N14S N 0.4755(10) 0.2442(11) 0.6135(4) 0.174(12) Uiso 0.5 1 d D U P . .
C28S C 0.4101(19) 0.1437(14) 0.6193(10) 0.22(2) Uiso 0.5 1 d D U P . .
H28A H 0.438396 0.119313 0.625950 0.324 Uiso 0.5 1 d R U P . .
H28B H 0.391458 0.129016 0.601371 0.324 Uiso 0.5 1 d R U P . .
H28C H 0.379557 0.143281 0.632669 0.324 Uiso 0.5 1 d R U P . .
C27S C 0.440(2) 0.2017(16) 0.6158(12) 0.23(2) Uiso 0.5 1 d D U P . .

loop_
_atom_site_aniso_label
_atom_site_aniso_U_11
_atom_site_aniso_U_22
_atom_site_aniso_U_33
_atom_site_aniso_U_23
_atom_site_aniso_U_13
_atom_site_aniso_U_12
Cd1 0.1308(8) 0.1036(7) 0.0905(7) 0.0194(5) 0.0483(6) 0.0594(6)
Cd2 0.0868(6) 0.0660(5) 0.1002(7) -0.0156(5) -0.0057(5) 0.0145(4)
Cd3 0.0720(6) 0.0805(6) 0.1311(8) -0.0202(6) 0.0007(5) 0.0158(5)
Cd4 0.0802(5) 0.0595(5) 0.0873(6) -0.0074(4) -0.0034(4) 0.0093(4)
Cd5 0.0615(5) 0.0996(7) 0.0857(6) 0.0100(5) 0.0104(4) 0.0159(4)
Cd6 0.0904(6) 0.0886(6) 0.0749(6) -0.0048(5) -0.0099(5) 0.0210(5)
Cd7 0.0580(5) 0.0818(6) 0.1101(7) -0.0147(5) 0.0045(4) 0.0210(4)
Cd8 0.0937(6) 0.0817(6) 0.0856(6) -0.0022(5) 0.0115(5) 0.0015(5)
O1 0.118(5) 0.074(4) 0.115(6) 0.017(4) 0.018(5) 0.047(4)
O2 0.177(8) 0.069(4) 0.141(7) 0.015(5) 0.068(6) 0.067(5)
O3 0.137(8) 0.070(5) 0.298(13) 0.021(6) 0.085(8) 0.043(5)
N1 0.118(7) 0.114(7) 0.122(9) 0.017(6) 0.050(7) 0.041(6)
N2 0.119(5) 0.095(5) 0.084(6) 0.027(6) 0.039(5) 0.052(5)
N3 0.127(8) 0.090(7) 0.101(6) 0.008(6) 0.046(6) 0.027(6)
N4 0.073(5) 0.057(4) 0.090(6) -0.012(4) -0.007(4) 0.024(4)
N5 0.091(6) 0.058(6) 0.105(7) -0.021(4) -0.009(5) -0.001(5)
N6 0.079(5) 0.082(6) 0.109(7) -0.029(5) 0.002(5) 0.014(4)
N7 0.072(6) 0.077(6) 0.100(7) -0.026(5) 0.011(4) 0.003(4)
N8 0.083(8) 0.134(7) 0.207(13) -0.086(8) 0.007(7) 0.021(6)
N9 0.230(17) 0.177(13) 0.195(14) 0.034(11) -0.004(11) -0.072(11)
C1 0.117(8) 0.147(11) 0.177(14) 0.025(11) 0.060(11) 0.037(8)
C2 0.115(10) 0.152(12) 0.210(17) 0.024(12) 0.063(11) 0.032(7)
C3 0.130(8) 0.144(11) 0.202(16) 0.023(11) 0.056(11) 0.028(8)
C4 0.131(8) 0.121(9) 0.154(13) 0.006(9) 0.050(10) 0.037(7)
C5 0.125(6) 0.114(8) 0.101(9) 0.018(8) 0.041(8) 0.043(5)
C6 0.123(6) 0.099(6) 0.072(7) 0.022(6) 0.035(7) 0.047(5)
C7 0.142(9) 0.102(7) 0.092(7) 0.020(6) 0.045(8) 0.055(7)
C8 0.297(19) 0.189(14) 0.120(10) 0.066(9) 0.088(12) 0.172(14)
C9 0.35(2) 0.200(15) 0.161(13) 0.071(12) 0.103(15) 0.195(15)
C10 0.254(18) 0.157(14) 0.165(13) 0.036(10) 0.084(13) 0.129(13)
C11 0.127(10) 0.090(9) 0.133(10) 0.001(7) 0.063(9) 0.023(7)
C12 0.119(6) 0.075(7) 0.079(6) 0.012(6) 0.031(5) 0.052(6)
C13 0.127(6) 0.156(12) 0.088(7) 0.041(9) 0.033(6) 0.062(9)
C14 0.125(6) 0.145(12) 0.098(8) 0.048(8) 0.018(6) 0.062(9)
C15 0.115(5) 0.068(7) 0.096(7) 0.019(6) 0.022(5) 0.047(6)
C16 0.120(6) 0.071(7) 0.078(6) 0.011(6) 0.026(5) 0.034(7)
C17 0.117(6) 0.081(8) 0.071(6) 0.001(6) 0.021(5) 0.027(7)
C18 0.113(7) 0.064(5) 0.073(7) 0.001(5) 0.001(6) 0.039(5)
C19 0.133(9) 0.071(5) 0.082(8) 0.008(6) 0.025(7) 0.049(6)
C20 0.133(9) 0.057(5) 0.088(8) -0.004(5) 0.017(6) 0.044(6)
C21 0.131(9) 0.058(6) 0.101(9) -0.006(6) 0.019(7) 0.042(6)
C22 0.115(8) 0.056(6) 0.152(11) 0.003(7) 0.025(7) 0.039(5)
C23 0.112(8) 0.060(5) 0.130(10) 0.003(6) 0.015(7) 0.042(6)
C24 0.136(10) 0.058(5) 0.116(7) -0.002(5) 0.034(7) 0.050(6)
C25 0.106(9) 0.054(5) 0.119(7) -0.018(5) 0.028(7) 0.020(6)
C26 0.081(7) 0.067(5) 0.095(7) -0.016(4) 0.016(6) 0.012(5)
C27 0.076(7) 0.055(5) 0.096(6) -0.009(4) 0.003(5) 0.025(5)
C28 0.134(10) 0.056(6) 0.100(6) -0.010(5) -0.014(7) 0.033(6)
C29 0.146(11) 0.073(6) 0.104(8) -0.001(5) -0.007(7) 0.047(6)
C30 0.074(5) 0.046(5) 0.085(7) -0.023(4) -0.017(4) 0.016(4)
C31 0.087(6) 0.042(5) 0.085(7) -0.023(4) -0.021(5) 0.005(4)
C32 0.110(7) 0.063(7) 0.075(7) -0.015(5) -0.021(6) 0.024(5)
C33 0.140(9) 0.056(7) 0.085(9) -0.013(5) -0.023(7) 0.012(7)
C34 0.145(10) 0.067(8) 0.103(10) -0.014(6) -0.006(7) 0.002(7)
C35 0.118(9) 0.060(7) 0.117(10) -0.017(6) 0.000(7) -0.014(6)
C36 0.082(5) 0.049(6) 0.088(7) -0.013(4) -0.010(4) 0.029(4)
C37 0.111(8) 0.083(8) 0.099(8) -0.032(6) -0.007(6) 0.033(6)
C38 0.134(9) 0.103(10) 0.104(9) -0.031(7) 0.010(7) 0.044(7)
C39 0.119(9) 0.110(10) 0.119(10) -0.013(7) 0.027(8) 0.038(7)
C40 0.080(6) 0.100(9) 0.120(9) -0.016(6) 0.004(6) 0.024(6)
C41 0.113(10) 0.063(7) 0.194(11) 0.019(7) 0.044(8) 0.037(7)
C42 0.109(10) 0.069(8) 0.199(11) 0.029(8) -0.012(9) 0.020(7)
C43 0.116(9) 0.064(7) 0.129(9) 0.014(6) -0.021(7) 0.006(6)
C44 0.075(7) 0.069(7) 0.098(7) -0.003(5) 0.011(5) 0.012(5)
C45 0.133(11) 0.112(10) 0.112(8) -0.031(7) -0.013(8) 0.069(8)
C46 0.157(12) 0.090(9) 0.136(10) -0.017(7) 0.025(8) 0.056(8)
C47 0.067(7) 0.130(7) 0.098(8) -0.021(6) 0.007(5) 0.010(5)
C48 0.084(9) 0.161(8) 0.175(13) -0.082(10) 0.019(7) 0.010(8)
C49 0.119(12) 0.208(13) 0.268(19) -0.129(13) 0.077(11) -0.017(11)
C50 0.177(17) 0.232(16) 0.35(2) -0.135(18) 0.113(15) 0.018(15)
C51 0.186(18) 0.217(14) 0.40(3) -0.126(19) 0.127(16) 0.036(15)
C52 0.132(13) 0.161(9) 0.33(2) -0.122(13) 0.065(13) 0.028(10)
C53 0.073(9) 0.175(9) 0.167(12) 0.038(9) 0.022(7) 0.000(7)
C54 0.121(13) 0.30(2) 0.205(14) 0.115(13) -0.009(11) -0.057(13)
C55 0.186(19) 0.33(2) 0.264(19) 0.154(16) -0.021(15) -0.070(16)
C56 0.21(2) 0.28(2) 0.29(2) 0.130(17) -0.009(17) -0.070(16)
C57 0.25(2) 0.229(18) 0.237(19) 0.076(15) 0.007(16) -0.095(15)
O4 0.178(8) 0.055(4) 0.097(6) 0.003(4) -0.056(5) 0.005(4)
O5 0.080(5) 0.060(4) 0.091(5) -0.011(3) -0.030(3) 0.018(3)
O6 0.073(4) 0.075(5) 0.097(5) 0.033(4) -0.026(4) -0.012(4)
N10 0.118(7) 0.068(6) 0.083(6) 0.003(4) -0.012(5) 0.002(5)
N11 0.076(5) 0.048(4) 0.075(5) -0.006(3) 0.008(4) 0.009(3)
N12 0.143(8) 0.118(9) 0.075(6) -0.016(6) 0.003(5) 0.011(7)
N13 0.070(6) 0.098(6) 0.097(6) -0.027(5) -0.007(4) 0.019(5)
N14 0.127(10) 0.164(10) 0.228(13) -0.122(9) -0.074(9) 0.068(9)
N15 0.155(10) 0.214(12) 0.128(11) 0.017(10) -0.040(9) 0.028(8)
N16 0.068(4) 0.056(4) 0.068(5) -0.001(4) -0.006(4) 0.008(4)
N17 0.075(5) 0.078(5) 0.089(7) 0.000(5) -0.015(5) 0.010(4)
N18 0.110(7) 0.070(5) 0.064(5) -0.002(4) -0.005(4) 0.023(5)
C58 0.185(13) 0.086(9) 0.124(10) 0.026(7) -0.053(9) -0.007(8)
C59 0.259(18) 0.105(10) 0.136(13) 0.052(9) -0.067(11) -0.037(10)
C60 0.252(17) 0.094(10) 0.131(12) 0.047(8) -0.056(10) -0.053(10)
C61 0.176(12) 0.066(7) 0.094(9) 0.015(6) -0.023(8) -0.037(7)
C62 0.111(8) 0.055(5) 0.082(7) 0.004(5) -0.003(5) -0.007(5)
C63 0.084(6) 0.045(4) 0.069(5) -0.008(4) 0.012(4) 0.011(4)
C64 0.093(6) 0.039(5) 0.090(6) -0.005(5) -0.006(5) 0.011(5)
C65 0.088(6) 0.098(9) 0.192(12) -0.068(9) -0.019(7) 0.022(7)
C66 0.115(9) 0.138(13) 0.253(16) -0.068(12) -0.065(9) 0.036(10)
C67 0.180(10) 0.082(10) 0.175(12) -0.023(9) -0.078(11) 0.009(10)
C68 0.188(12) 0.097(10) 0.086(8) -0.008(7) -0.024(8) 0.006(10)
C69 0.072(6) 0.038(5) 0.067(6) -0.013(4) 0.004(4) 0.006(4)
C70 0.077(6) 0.061(7) 0.080(7) -0.002(4) 0.015(5) 0.016(5)
C71 0.093(7) 0.064(7) 0.075(7) 0.003(5) 0.002(5) -0.002(5)
C72 0.108(7) 0.049(6) 0.070(6) -0.005(4) -0.024(5) 0.006(5)
C73 0.093(7) 0.073(7) 0.085(7) -0.015(5) -0.017(5) 0.030(6)
C74 0.075(6) 0.071(7) 0.073(7) -0.010(5) 0.006(5) 0.020(5)
C75 0.106(8) 0.054(4) 0.080(7) 0.011(5) -0.025(5) 0.003(5)
C76 0.094(8) 0.058(4) 0.084(7) 0.004(5) -0.023(5) 0.012(5)
C77 0.071(6) 0.059(5) 0.078(6) -0.001(4) -0.016(4) 0.011(5)
C78 0.068(6) 0.055(5) 0.085(7) 0.009(5) -0.014(4) 0.007(5)
C79 0.066(6) 0.061(5) 0.078(6) 0.021(5) -0.010(4) 0.001(4)
C80 0.089(7) 0.064(4) 0.064(6) 0.013(5) -0.016(5) -0.004(5)
C81 0.073(5) 0.056(5) 0.083(7) -0.001(4) -0.015(5) 0.015(4)
C82 0.063(5) 0.060(6) 0.104(8) 0.006(5) -0.010(5) 0.002(5)
C83 0.063(5) 0.072(6) 0.102(8) 0.002(5) 0.001(6) 0.011(4)
C84 0.069(5) 0.070(6) 0.084(7) -0.007(5) -0.010(5) 0.020(4)
C85 0.065(5) 0.071(6) 0.084(7) -0.012(5) -0.012(5) 0.014(5)
C86 0.064(5) 0.066(6) 0.080(7) -0.009(5) -0.002(5) 0.008(4)
C87 0.086(8) 0.152(8) 0.099(8) -0.047(6) -0.014(6) 0.034(7)
C88 0.112(10) 0.203(11) 0.176(11) -0.116(9) -0.057(9) 0.069(10)
C89 0.231(17) 0.316(18) 0.204(13) -0.179(12) -0.094(14) 0.171(16)
C90 0.32(2) 0.36(2) 0.287(18) -0.239(15) -0.153(18) 0.224(18)
C91 0.35(2) 0.319(19) 0.33(2) -0.242(16) -0.165(19) 0.216(19)
C92 0.27(2) 0.232(13) 0.323(19) -0.198(13) -0.157(17) 0.156(15)
C93 0.106(8) 0.189(10) 0.104(9) -0.026(9) -0.015(8) 0.050(7)
C94 0.108(8) 0.201(13) 0.103(10) -0.037(9) -0.022(8) 0.054(8)
C95 0.145(12) 0.264(19) 0.134(15) -0.020(13) -0.040(11) 0.090(11)
C96 0.211(16) 0.28(2) 0.163(17) 0.041(16) -0.071(15) 0.094(14)
C97 0.223(16) 0.250(16) 0.176(17) 0.048(15) -0.068(15) 0.049(13)
C98 0.067(4) 0.045(5) 0.076(5) 0.013(5) -0.011(4) 0.000(5)
C99 0.084(5) 0.055(6) 0.065(6) -0.001(5) -0.009(4) -0.001(5)
C100 0.079(5) 0.042(5) 0.062(5) -0.009(5) -0.005(4) 0.000(5)
C101 0.068(4) 0.048(6) 0.065(5) -0.003(5) -0.005(4) 0.009(5)
C102 0.072(5) 0.071(7) 0.061(5) 0.007(5) -0.007(4) 0.010(5)
C103 0.068(5) 0.077(7) 0.071(5) 0.012(6) -0.004(4) 0.006(6)
C104 0.068(4) 0.063(4) 0.052(6) 0.002(4) -0.002(4) 0.013(3)
C105 0.067(5) 0.071(5) 0.075(7) 0.001(5) -0.006(5) 0.012(4)
C106 0.073(5) 0.087(7) 0.107(9) 0.000(7) -0.002(6) 0.024(5)
C107 0.072(6) 0.107(7) 0.144(11) 0.011(8) -0.012(7) 0.026(6)
C108 0.075(7) 0.112(8) 0.148(12) 0.007(9) -0.040(8) 0.011(6)
C109 0.085(7) 0.090(7) 0.137(11) 0.002(8) -0.033(7) 0.003(5)
C110 0.080(7) 0.063(4) 0.066(6) -0.003(4) -0.012(4) 0.011(4)
C111 0.086(8) 0.066(5) 0.114(9) 0.006(6) 0.015(6) 0.021(5)
C112 0.094(8) 0.062(6) 0.148(11) 0.017(6) -0.004(7) 0.016(5)
C113 0.120(10) 0.063(7) 0.129(11) -0.009(6) -0.028(7) 0.015(6)
C114 0.147(11) 0.066(6) 0.088(8) -0.005(6) -0.015(7) 0.030(6)
O7 0.186(8) 0.072(5) 0.056(4) -0.004(3) 0.019(4) -0.006(5)
O8 0.088(5) 0.079(5) 0.089(5) -0.018(4) 0.034(4) -0.019(3)
O9 0.068(3) 0.075(4) 0.062(4) 0.008(3) -0.005(3) -0.012(3)
N19 0.122(8) 0.109(8) 0.089(6) 0.033(5) 0.055(5) 0.049(5)
N20 0.132(8) 0.090(6) 0.082(5) 0.020(5) 0.051(5) 0.054(6)
N21 0.146(8) 0.105(8) 0.159(11) -0.033(8) 0.045(9) 0.023(6)
N22 0.070(5) 0.053(5) 0.098(6) -0.013(4) -0.004(4) 0.003(4)
N23 0.126(8) 0.074(6) 0.086(6) -0.017(4) -0.021(6) -0.003(6)
N24 0.144(9) 0.156(12) 0.185(12) 0.094(9) -0.044(8) 0.007(9)
N25 0.065(4) 0.060(5) 0.098(6) -0.004(5) 0.003(4) 0.007(4)
N26 0.070(5) 0.084(7) 0.129(7) -0.007(6) 0.000(5) 0.001(5)
N27 0.124(8) 0.056(6) 0.104(6) 0.005(5) 0.027(6) -0.001(5)
C115 0.127(10) 0.123(9) 0.099(8) 0.040(7) 0.054(7) 0.037(7)
C116 0.147(12) 0.131(11) 0.097(8) 0.047(9) 0.053(8) 0.044(7)
C117 0.153(12) 0.130(11) 0.089(8) 0.035(7) 0.043(7) 0.048(7)
C118 0.123(9) 0.109(9) 0.097(7) 0.034(6) 0.045(6) 0.056(6)
C119 0.124(9) 0.102(8) 0.090(6) 0.029(6) 0.055(6) 0.051(5)
C120 0.126(8) 0.090(7) 0.079(6) 0.020(5) 0.055(6) 0.055(5)
C121 0.160(8) 0.082(7) 0.089(8) 0.008(6) 0.051(7) 0.041(5)
C122 0.217(13) 0.097(10) 0.199(16) -0.027(10) 0.081(13) 0.049(8)
C123 0.249(16) 0.083(10) 0.225(18) -0.035(11) 0.070(15) 0.040(9)
C124 0.229(14) 0.093(9) 0.154(14) -0.019(9) 0.059(13) 0.008(10)
C125 0.168(10) 0.107(10) 0.169(14) -0.035(10) 0.051(11) 0.008(8)
C126 0.140(9) 0.087(8) 0.072(6) 0.014(5) 0.048(6) 0.055(7)
C127 0.139(10) 0.073(7) 0.095(8) 0.006(5) 0.059(7) 0.039(7)
C128 0.142(10) 0.070(7) 0.088(8) -0.002(5) 0.049(7) 0.009(6)
C129 0.158(10) 0.066(7) 0.067(6) -0.002(5) 0.031(6) 0.013(6)
C130 0.184(12) 0.108(10) 0.090(9) 0.032(7) 0.048(8) 0.064(9)
C131 0.173(12) 0.110(10) 0.086(9) 0.030(6) 0.062(8) 0.082(8)
C132 0.128(9) 0.056(6) 0.061(4) -0.003(4) 0.018(5) -0.001(5)
C133 0.118(8) 0.064(7) 0.066(5) -0.003(5) 0.033(5) -0.009(5)
C134 0.089(7) 0.054(6) 0.073(5) -0.007(4) 0.024(5) -0.006(4)
C135 0.071(6) 0.068(6) 0.060(5) -0.004(4) 0.013(5) -0.007(4)
C136 0.068(6) 0.061(6) 0.062(4) 0.004(4) 0.006(4) 0.001(4)
C137 0.088(7) 0.050(6) 0.059(4) -0.003(4) 0.005(5) 0.003(5)
C138 0.074(5) 0.058(6) 0.079(6) -0.007(4) 0.021(4) -0.010(5)
C139 0.075(6) 0.084(8) 0.073(7) -0.011(5) 0.003(5) -0.001(5)
C140 0.067(6) 0.072(7) 0.087(7) -0.010(5) -0.001(5) 0.008(5)
C141 0.071(5) 0.043(5) 0.080(6) -0.001(4) 0.004(4) -0.006(4)
C142 0.068(6) 0.071(7) 0.115(8) -0.028(6) -0.013(6) 0.002(5)
C143 0.076(6) 0.062(7) 0.104(8) -0.014(5) 0.003(5) 0.004(5)
C144 0.091(7) 0.055(5) 0.087(6) -0.005(4) -0.020(5) 0.003(5)
C145 0.131(10) 0.069(6) 0.085(6) -0.011(4) -0.026(6) 0.007(6)
C146 0.180(13) 0.068(6) 0.107(8) -0.013(6) -0.010(9) -0.006(7)
C147 0.252(17) 0.079(8) 0.106(10) -0.020(6) -0.016(10) -0.022(10)
C148 0.253(18) 0.096(8) 0.108(10) -0.030(7) 0.004(10) -0.023(10)
C149 0.185(13) 0.086(7) 0.076(7) -0.016(6) -0.019(8) -0.009(8)
C150 0.096(6) 0.072(7) 0.094(7) 0.012(5) -0.022(5) -0.001(6)
C151 0.101(6) 0.120(11) 0.131(11) 0.037(8) 0.012(7) 0.021(8)
C152 0.140(10) 0.161(15) 0.162(14) 0.059(11) 0.035(9) 0.009(11)
C153 0.206(13) 0.155(15) 0.126(12) 0.040(10) -0.002(11) -0.015(14)
C154 0.198(12) 0.164(15) 0.180(15) 0.099(12) -0.036(12) 0.007(14)
C155 0.063(4) 0.056(5) 0.059(6) -0.003(5) 0.001(5) -0.004(3)
C156 0.065(4) 0.055(4) 0.072(7) 0.002(5) -0.003(5) 0.001(4)
C157 0.065(4) 0.049(5) 0.088(7) -0.006(5) 0.000(5) -0.002(4)
C158 0.063(4) 0.056(5) 0.083(7) -0.004(5) 0.010(5) 0.000(4)
C159 0.075(5) 0.050(4) 0.083(7) -0.009(5) 0.004(6) 0.011(4)
C160 0.077(5) 0.047(5) 0.069(7) -0.004(5) 0.008(5) -0.003(4)
C161 0.064(4) 0.046(6) 0.112(6) -0.001(5) 0.009(4) 0.000(5)
C162 0.066(4) 0.061(7) 0.121(7) 0.007(6) 0.010(4) 0.003(5)
C163 0.070(5) 0.108(9) 0.126(8) 0.010(8) 0.016(5) 0.005(7)
C164 0.070(5) 0.163(13) 0.144(10) 0.006(10) 0.020(7) 0.003(8)
C165 0.068(7) 0.158(13) 0.145(10) 0.006(10) 0.004(6) 0.001(8)
C166 0.074(6) 0.121(10) 0.144(10) -0.010(9) 0.002(6) -0.004(7)
C167 0.076(7) 0.061(6) 0.100(6) 0.007(5) 0.016(5) -0.002(5)
C168 0.084(8) 0.107(9) 0.117(8) 0.029(7) 0.014(6) 0.011(6)
C169 0.076(8) 0.142(12) 0.120(9) 0.030(8) 0.001(7) -0.001(7)
C170 0.129(12) 0.123(11) 0.114(10) 0.018(8) 0.022(7) -0.016(8)
C171 0.170(13) 0.073(8) 0.098(8) 0.005(6) 0.034(8) 0.002(7)
O10 0.130(7) 0.235(10) 0.067(5) 0.008(5) 0.020(4) 0.126(7)
O11 0.074(4) 0.107(6) 0.064(4) 0.030(4) 0.022(3) 0.030(4)
O12 0.095(5) 0.063(4) 0.066(4) 0.008(3) 0.025(3) 0.040(4)
N28 0.131(9) 0.138(10) 0.121(7) -0.002(7) 0.048(7) 0.072(7)
N29 0.111(7) 0.092(7) 0.091(6) 0.016(5) 0.033(5) 0.053(5)
N30 0.212(14) 0.143(9) 0.197(13) 0.072(9) -0.026(11) 0.014(9)
N31 0.081(5) 0.076(6) 0.084(5) -0.011(5) -0.008(4) 0.015(4)
N32 0.106(7) 0.261(16) 0.138(9) -0.069(11) -0.035(6) 0.074(10)
N33 0.242(17) 0.283(17) 0.118(12) 0.032(11) 0.019(10) 0.069(14)
N34 0.076(5) 0.061(5) 0.059(4) -0.002(4) 0.005(4) 0.002(4)
N35 0.117(6) 0.080(6) 0.057(5) -0.006(4) -0.008(5) 0.017(5)
N36 0.074(6) 0.098(7) 0.103(7) 0.019(5) 0.014(4) 0.009(5)
C172 0.177(14) 0.205(16) 0.134(8) -0.007(11) 0.063(10) 0.107(11)
C173 0.201(16) 0.232(18) 0.160(11) -0.023(13) 0.060(13) 0.132(13)
C174 0.176(15) 0.177(16) 0.174(12) -0.029(12) 0.042(12) 0.102(11)
C175 0.142(12) 0.151(13) 0.156(10) -0.005(10) 0.038(10) 0.088(9)
C176 0.117(10) 0.108(10) 0.134(7) 0.005(8) 0.046(8) 0.053(7)
C177 0.104(8) 0.090(8) 0.120(6) 0.017(6) 0.037(6) 0.048(6)
C178 0.105(9) 0.108(8) 0.133(7) 0.023(7) 0.021(6) 0.055(7)
C179 0.243(19) 0.101(10) 0.203(15) 0.010(10) -0.071(12) 0.053(10)
C180 0.28(2) 0.150(13) 0.227(17) 0.026(12) -0.104(15) 0.044(14)
C181 0.24(2) 0.172(15) 0.185(16) 0.042(12) -0.028(13) 0.060(15)
C182 0.23(2) 0.149(14) 0.196(17) 0.076(11) -0.022(13) 0.024(13)
C183 0.078(7) 0.077(6) 0.085(7) 0.018(5) 0.023(5) 0.037(5)
C184 0.090(8) 0.087(6) 0.085(8) 0.007(6) 0.027(6) 0.020(6)
C185 0.127(10) 0.104(8) 0.081(8) 0.005(6) 0.022(6) 0.056(6)
C186 0.104(8) 0.140(8) 0.063(7) 0.020(6) 0.025(6) 0.081(7)
C187 0.104(9) 0.150(8) 0.076(8) 0.017(7) 0.030(6) 0.030(8)
C188 0.133(10) 0.094(7) 0.088(8) 0.010(6) 0.042(7) 0.007(7)
C189 0.081(7) 0.117(9) 0.062(5) 0.008(6) 0.015(5) 0.055(6)
C190 0.084(7) 0.089(8) 0.057(5) 0.005(5) 0.017(5) 0.039(5)
C191 0.071(6) 0.071(6) 0.055(4) 0.013(5) 0.015(4) 0.023(5)
C192 0.066(6) 0.049(6) 0.062(4) 0.004(5) 0.015(4) 0.020(5)
C193 0.073(6) 0.052(6) 0.056(4) 0.002(4) 0.015(4) 0.020(4)
C194 0.070(6) 0.095(8) 0.056(5) 0.007(5) 0.012(5) 0.032(5)
C195 0.072(4) 0.067(5) 0.057(6) 0.013(5) 0.018(4) 0.023(4)
C196 0.090(5) 0.059(5) 0.079(7) 0.013(5) 0.020(6) 0.023(4)
C197 0.089(5) 0.059(6) 0.089(8) 0.003(5) 0.010(6) 0.017(5)
C198 0.076(5) 0.060(5) 0.067(6) -0.007(5) 0.007(5) 0.020(4)
C199 0.085(5) 0.060(5) 0.102(8) 0.010(6) 0.000(6) 0.021(4)
C200 0.080(5) 0.055(6) 0.114(9) 0.018(6) 0.002(6) 0.010(5)
C201 0.107(7) 0.159(11) 0.090(6) -0.034(8) -0.022(5) 0.035(8)
C202 0.123(7) 0.303(18) 0.120(10) -0.083(12) -0.045(6) 0.075(11)
C203 0.150(11) 0.49(3) 0.156(12) -0.145(17) -0.075(9) 0.088(18)
C204 0.152(12) 0.58(3) 0.200(15) -0.17(2) -0.089(11) 0.113(19)
C205 0.147(12) 0.53(3) 0.214(17) -0.16(2) -0.080(10) 0.107(19)
C206 0.116(8) 0.39(2) 0.192(14) -0.115(17) -0.058(9) 0.097(14)
C207 0.143(10) 0.252(15) 0.069(7) -0.018(8) -0.027(6) 0.080(11)
C208 0.235(18) 0.354(19) 0.094(11) -0.018(13) 0.003(10) 0.177(15)
C209 0.217(18) 0.41(2) 0.146(17) 0.009(17) 0.034(12) 0.170(19)
C210 0.27(2) 0.41(3) 0.165(19) 0.008(18) 0.033(16) 0.12(2)
C211 0.29(2) 0.36(2) 0.140(16) 0.046(16) 0.051(13) 0.099(18)
C212 0.064(6) 0.058(4) 0.058(4) 0.003(4) 0.020(4) 0.025(5)
C213 0.095(8) 0.052(5) 0.070(5) -0.003(4) 0.008(5) 0.018(5)
C214 0.091(7) 0.059(4) 0.060(5) -0.009(4) 0.001(5) 0.012(5)
C215 0.062(6) 0.057(4) 0.057(4) -0.003(4) 0.010(4) 0.014(5)
C216 0.071(6) 0.050(5) 0.064(5) -0.003(4) 0.005(5) 0.008(5)
C217 0.071(6) 0.061(4) 0.063(5) -0.004(4) -0.001(5) 0.019(5)
C218 0.070(6) 0.074(7) 0.066(6) 0.000(5) 0.006(4) -0.005(5)
C219 0.106(7) 0.071(7) 0.061(6) -0.002(5) 0.002(5) 0.001(6)
C220 0.113(8) 0.102(9) 0.069(7) 0.009(6) 0.003(6) -0.011(7)
C221 0.148(10) 0.112(11) 0.071(8) 0.014(6) -0.008(8) -0.008(8)
C222 0.169(11) 0.096(10) 0.083(9) 0.013(7) -0.015(8) 0.010(9)
C223 0.153(10) 0.081(9) 0.074(8) 0.000(6) -0.017(6) 0.026(7)
C224 0.089(6) 0.089(8) 0.082(7) 0.006(5) 0.023(5) 0.010(5)
C225 0.141(11) 0.160(13) 0.131(11) -0.039(9) 0.017(8) 0.056(9)
C226 0.176(14) 0.189(15) 0.158(14) -0.017(11) 0.043(9) 0.091(12)
C227 0.127(11) 0.150(13) 0.154(13) 0.044(9) 0.058(8) 0.065(10)
C228 0.096(8) 0.128(11) 0.145(11) 0.037(8) 0.031(7) 0.034(7)
O13 0.094(5) 0.103(6) 0.086(5) -0.040(4) 0.033(4) -0.043(4)
O14 0.150(7) 0.072(5) 0.058(4) -0.013(3) 0.019(4) -0.029(5)
O15 0.079(4) 0.093(5) 0.053(4) -0.003(4) 0.003(3) -0.023(3)
N37 0.101(7) 0.087(6) 0.086(6) -0.025(4) -0.010(5) 0.032(5)
N38 0.060(5) 0.065(4) 0.087(5) -0.026(4) -0.001(4) 0.012(4)
N39 0.081(6) 0.094(8) 0.138(9) 0.025(6) -0.015(5) 0.012(5)
N40 0.093(6) 0.077(6) 0.065(4) 0.002(4) 0.004(4) 0.019(5)
N41 0.182(11) 0.131(10) 0.071(7) 0.011(6) -0.005(6) -0.051(7)
N42 0.135(8) 0.211(13) 0.131(10) -0.039(9) 0.014(8) -0.046(8)
N43 0.060(4) 0.071(5) 0.076(5) 0.010(4) 0.008(4) 0.009(4)
N44 0.059(4) 0.099(7) 0.087(5) 0.018(5) 0.003(4) 0.007(4)
N45 0.160(10) 0.106(8) 0.105(7) -0.004(6) 0.014(7) 0.045(7)
C231 0.141(11) 0.101(8) 0.094(8) -0.032(6) -0.003(7) 0.040(7)
C232 0.220(16) 0.101(9) 0.118(11) -0.044(8) 0.017(9) 0.034(9)
C233 0.225(16) 0.085(9) 0.115(10) -0.041(7) 0.002(9) 0.016(9)
C234 0.161(12) 0.074(6) 0.115(9) -0.037(6) -0.003(8) 0.013(7)
C235 0.091(8) 0.065(6) 0.089(6) -0.019(5) -0.017(5) 0.029(5)
C236 0.063(6) 0.059(5) 0.088(6) -0.016(4) -0.012(4) 0.019(4)
C237 0.066(6) 0.063(6) 0.093(6) -0.015(4) -0.015(4) 0.008(4)
C238 0.086(7) 0.103(9) 0.121(10) 0.006(7) 0.015(6) 0.031(7)
C239 0.092(8) 0.119(11) 0.127(11) 0.000(7) 0.017(7) 0.007(7)
C240 0.108(8) 0.089(9) 0.114(10) -0.008(6) -0.005(7) -0.018(7)
C241 0.104(9) 0.105(10) 0.146(12) 0.032(8) -0.013(7) -0.001(8)
C242 0.048(5) 0.063(6) 0.078(6) -0.020(5) 0.006(4) 0.002(4)
C243 0.073(7) 0.084(7) 0.086(7) -0.034(5) -0.014(5) 0.024(5)
C244 0.098(8) 0.081(8) 0.092(7) -0.032(6) 0.004(5) 0.024(6)
C245 0.076(7) 0.080(7) 0.069(6) -0.021(5) 0.018(5) -0.022(5)
C246 0.073(7) 0.110(9) 0.068(6) -0.005(5) 0.005(5) -0.006(5)
C247 0.065(6) 0.088(8) 0.081(6) -0.002(5) 0.002(5) 0.010(5)
C248 0.069(6) 0.073(6) 0.076(5) -0.021(5) 0.016(5) -0.015(4)
C249 0.085(7) 0.067(6) 0.070(5) -0.015(5) 0.023(5) -0.017(5)
C250 0.101(7) 0.056(6) 0.058(4) -0.010(4) 0.010(5) -0.008(5)
C251 0.085(7) 0.057(6) 0.057(4) -0.005(4) 0.001(4) -0.013(5)
C252 0.072(6) 0.071(6) 0.057(5) -0.003(4) 0.006(4) -0.011(4)
C253 0.070(6) 0.079(7) 0.061(6) -0.020(5) 0.013(5) -0.010(4)
C254 0.090(7) 0.064(6) 0.058(5) -0.011(4) 0.007(5) -0.008(5)
C255 0.089(8) 0.079(7) 0.084(7) -0.016(5) 0.030(6) 0.008(5)
C256 0.092(8) 0.080(7) 0.090(8) -0.002(5) 0.020(5) 0.026(6)
C257 0.080(7) 0.064(6) 0.051(5) -0.009(4) 0.001(4) 0.009(5)
C258 0.082(7) 0.069(6) 0.075(7) -0.002(5) 0.020(5) 0.016(5)
C259 0.087(7) 0.077(7) 0.066(7) 0.002(5) 0.004(5) 0.016(5)
C260 0.111(7) 0.090(7) 0.069(5) 0.009(5) -0.002(6) 0.003(5)
C261 0.172(11) 0.107(9) 0.078(7) 0.018(6) -0.017(7) -0.035(7)
C262 0.216(15) 0.140(12) 0.091(9) 0.042(8) -0.041(9) -0.064(10)
C263 0.282(19) 0.177(16) 0.128(12) 0.069(10) -0.044(11) -0.102(13)
C264 0.274(19) 0.204(17) 0.115(11) 0.059(11) -0.021(11) -0.120(13)
C265 0.237(16) 0.158(13) 0.085(9) 0.017(8) 0.012(9) -0.087(11)
C266 0.136(8) 0.108(8) 0.074(8) 0.005(6) 0.001(6) -0.025(7)
C267 0.198(11) 0.106(10) 0.073(9) 0.000(6) 0.008(8) -0.022(8)
C268 0.247(15) 0.140(12) 0.088(11) -0.018(8) -0.010(11) -0.046(11)
C269 0.239(14) 0.196(15) 0.110(13) -0.011(10) 0.013(12) -0.099(14)
C270 0.168(11) 0.261(19) 0.142(15) -0.042(12) 0.022(11) -0.095(11)
C271 0.066(5) 0.068(5) 0.054(6) -0.007(5) 0.007(4) -0.005(4)
C272 0.094(6) 0.059(6) 0.070(7) -0.002(5) -0.004(6) 0.002(4)
C273 0.085(6) 0.066(5) 0.076(7) 0.012(6) -0.009(6) 0.011(4)
C274 0.060(4) 0.066(5) 0.063(6) 0.006(5) 0.014(4) 0.008(4)
C275 0.068(5) 0.054(5) 0.093(8) 0.005(5) 0.000(5) 0.004(4)
C276 0.062(5) 0.068(5) 0.086(8) 0.002(6) 0.004(5) 0.003(4)
C277 0.061(5) 0.075(7) 0.085(5) 0.012(5) 0.015(4) 0.013(5)
C278 0.055(4) 0.096(8) 0.087(6) 0.019(5) 0.011(4) 0.017(5)
C279 0.057(5) 0.117(9) 0.104(7) 0.018(7) 0.016(5) 0.017(6)
C280 0.062(5) 0.133(11) 0.117(8) 0.021(8) 0.018(6) 0.006(6)
C281 0.067(6) 0.156(12) 0.120(9) 0.010(8) 0.016(6) -0.007(7)
C282 0.064(6) 0.137(11) 0.096(8) 0.015(7) 0.006(5) -0.008(6)
C283 0.074(7) 0.084(7) 0.084(5) 0.013(5) 0.021(5) 0.002(5)
C284 0.191(14) 0.151(12) 0.085(7) 0.010(7) 0.006(9) 0.069(10)
C285 0.248(18) 0.181(16) 0.086(7) 0.005(9) 0.001(11) 0.058(12)
C286 0.159(14) 0.155(13) 0.089(8) -0.020(9) 0.036(9) -0.001(10)
C287 0.180(14) 0.127(11) 0.118(9) -0.018(8) 0.033(11) 0.028(10)
O16 0.073(4) 0.061(4) 0.185(8) 0.016(5) 0.025(4) 0.013(4)
O17 0.056(4) 0.066(4) 0.155(7) -0.033(4) 0.018(4) 0.003(3)
O18 0.087(5) 0.067(4) 0.101(5) 0.007(4) 0.043(4) 0.019(4)
N46 0.075(5) 0.102(6) 0.100(7) 0.007(6) 0.001(5) 0.013(5)
N47 0.068(4) 0.071(5) 0.092(6) 0.006(5) -0.013(4) 0.008(4)
N48 0.150(10) 0.096(8) 0.115(7) 0.002(6) 0.021(7) 0.028(6)
N49 0.063(5) 0.070(5) 0.083(6) -0.005(4) 0.006(4) 0.013(4)
N50 0.115(7) 0.066(4) 0.093(7) 0.002(5) 0.018(5) 0.029(5)
N51 0.074(6) 0.098(6) 0.144(9) 0.047(6) 0.007(5) 0.016(5)
N52 0.061(5) 0.056(4) 0.085(6) 0.001(4) 0.010(4) 0.013(4)
N53 0.098(5) 0.058(6) 0.123(8) 0.014(5) 0.024(6) 0.018(5)
N54 0.071(5) 0.087(7) 0.117(7) -0.019(5) 0.012(5) 0.002(5)
C291 0.080(6) 0.133(10) 0.153(12) -0.011(9) -0.006(8) 0.021(6)
C292 0.074(8) 0.159(12) 0.202(15) -0.041(12) -0.007(10) 0.016(6)
C293 0.080(6) 0.138(11) 0.222(16) -0.047(12) -0.018(10) 0.002(7)
C294 0.075(6) 0.104(8) 0.176(13) -0.013(9) -0.005(8) -0.001(5)
C295 0.071(5) 0.098(7) 0.097(8) -0.001(7) -0.004(6) 0.007(4)
C296 0.071(5) 0.076(5) 0.073(7) 0.008(5) -0.005(5) 0.004(4)
C297 0.073(6) 0.071(6) 0.100(6) 0.014(5) 0.007(6) 0.003(5)
C298 0.121(10) 0.091(9) 0.116(8) 0.034(7) 0.024(8) 0.033(7)
C299 0.122(11) 0.099(9) 0.148(10) 0.032(8) 0.012(9) 0.037(7)
C300 0.107(10) 0.091(10) 0.173(11) 0.012(8) 0.031(10) 0.020(7)
C301 0.121(11) 0.093(9) 0.142(10) -0.002(7) 0.034(9) 0.017(7)
C302 0.070(4) 0.060(6) 0.079(6) 0.005(5) -0.004(4) 0.010(5)
C303 0.069(5) 0.143(11) 0.077(6) 0.012(7) -0.003(4) 0.000(7)
C304 0.069(5) 0.150(11) 0.097(7) -0.006(8) -0.009(5) 0.005(7)
C305 0.072(5) 0.058(6) 0.124(7) 0.013(7) 0.016(4) 0.015(5)
C306 0.092(5) 0.084(8) 0.104(7) 0.019(7) 0.027(5) 0.036(7)
C307 0.095(5) 0.085(8) 0.076(6) 0.002(6) 0.006(5) 0.032(6)
C308 0.071(6) 0.060(4) 0.120(9) 0.005(6) 0.022(6) 0.013(4)
C309 0.062(5) 0.066(5) 0.106(8) -0.011(6) 0.011(5) 0.014(4)
C310 0.055(5) 0.068(5) 0.095(8) -0.016(6) 0.007(5) 0.012(4)
C311 0.063(5) 0.058(5) 0.084(7) -0.005(5) 0.010(5) 0.010(4)
C312 0.066(5) 0.063(4) 0.075(7) -0.001(5) 0.011(5) 0.017(4)
C313 0.070(6) 0.066(4) 0.101(8) 0.008(6) 0.026(6) 0.018(4)
C314 0.048(5) 0.060(6) 0.112(7) -0.016(5) 0.011(4) 0.009(4)
C315 0.064(6) 0.087(8) 0.112(8) -0.034(6) -0.012(5) 0.021(5)
C316 0.072(7) 0.081(7) 0.101(7) -0.018(6) -0.008(5) 0.033(6)
C317 0.060(6) 0.061(6) 0.083(6) -0.002(5) 0.008(4) 0.006(4)
C318 0.076(7) 0.077(7) 0.091(7) -0.008(5) -0.005(5) 0.021(5)
C319 0.065(7) 0.077(7) 0.106(8) -0.005(5) -0.002(5) 0.020(5)
C320 0.065(6) 0.067(4) 0.076(7) 0.003(4) 0.000(4) 0.022(4)
C321 0.083(7) 0.072(5) 0.083(7) 0.001(5) 0.011(5) 0.028(5)
C322 0.097(8) 0.089(7) 0.092(8) 0.003(6) 0.024(6) 0.034(6)
C323 0.166(12) 0.100(7) 0.112(10) 0.002(7) 0.058(9) 0.053(9)
C324 0.202(15) 0.093(7) 0.124(11) -0.005(8) 0.059(9) 0.048(9)
C325 0.177(13) 0.071(6) 0.110(10) -0.005(6) 0.040(8) 0.030(8)
C326 0.071(6) 0.071(5) 0.081(7) 0.002(5) 0.014(5) 0.017(4)
C327 0.110(9) 0.118(9) 0.131(11) 0.031(9) -0.031(7) -0.022(7)
C328 0.119(10) 0.120(10) 0.157(13) 0.020(9) -0.023(9) -0.031(7)
C329 0.131(10) 0.087(9) 0.145(13) 0.000(7) 0.014(8) 0.003(7)
C330 0.090(8) 0.098(8) 0.180(13) 0.054(9) 0.014(7) 0.017(6)
C331 0.065(6) 0.061(4) 0.084(5) 0.002(4) 0.030(5) 0.021(4)
C332 0.079(7) 0.070(5) 0.082(6) -0.005(4) 0.017(6) 0.012(5)
C333 0.084(7) 0.063(5) 0.082(5) -0.006(4) 0.011(6) 0.009(5)
C334 0.052(6) 0.052(4) 0.084(5) -0.004(4) 0.019(5) 0.016(4)
C335 0.072(7) 0.061(5) 0.079(6) -0.005(4) 0.012(5) 0.010(5)
C336 0.076(7) 0.051(5) 0.090(5) -0.010(4) 0.019(6) 0.002(5)
C337 0.066(5) 0.057(6) 0.082(7) -0.007(4) -0.006(4) 0.013(4)
C338 0.088(6) 0.064(6) 0.093(8) -0.001(5) -0.001(5) 0.022(5)
C339 0.107(7) 0.063(7) 0.146(11) 0.008(6) -0.023(7) 0.024(6)
C340 0.171(11) 0.091(10) 0.149(13) 0.028(7) -0.002(10) 0.044(10)
C341 0.196(13) 0.079(10) 0.178(14) 0.049(9) 0.040(12) 0.044(10)
C342 0.157(10) 0.079(9) 0.162(13) 0.042(8) 0.051(10) 0.028(8)
C343 0.065(5) 0.076(7) 0.102(7) -0.012(5) -0.003(4) 0.024(4)
C344 0.075(6) 0.219(16) 0.141(10) -0.078(10) 0.006(7) 0.026(9)
C345 0.092(8) 0.264(19) 0.158(13) -0.071(12) 0.031(8) 0.033(10)
C346 0.071(7) 0.156(13) 0.159(12) -0.008(9) 0.033(7) 0.025(8)
C347 0.067(6) 0.102(9) 0.137(10) -0.002(8) 0.012(6) 0.003(6)
O19 0.093(5) 0.096(5) 0.089(4) 0.004(4) 0.017(4) 0.057(4)
O20 0.069(4) 0.158(8) 0.092(5) 0.034(5) 0.003(4) 0.025(4)
O21 0.066(4) 0.122(6) 0.074(5) -0.024(4) -0.006(3) 0.045(4)
N55 0.106(6) 0.128(9) 0.075(6) -0.014(5) 0.011(5) 0.050(6)
N56 0.065(5) 0.096(6) 0.063(5) -0.016(4) 0.001(4) 0.029(5)
N57 0.071(5) 0.149(7) 0.100(6) -0.023(5) 0.000(4) 0.041(5)
N58 0.070(4) 0.079(6) 0.078(5) 0.009(5) 0.001(4) 0.013(4)
N59 0.077(5) 0.091(7) 0.101(6) 0.000(5) 0.005(5) 0.018(5)
N60 0.148(10) 0.090(6) 0.117(8) 0.007(6) 0.018(7) 0.046(7)
N61 0.074(6) 0.085(6) 0.067(5) -0.005(4) 0.003(4) 0.024(4)
N62 0.091(6) 0.084(6) 0.063(4) -0.006(4) 0.005(5) 0.014(5)
N63 0.086(6) 0.119(8) 0.089(6) 0.028(6) 0.007(5) 0.024(5)
C351 0.144(10) 0.182(15) 0.094(10) 0.018(8) 0.021(8) 0.076(10)
C352 0.181(13) 0.217(17) 0.099(11) 0.035(9) 0.038(10) 0.077(13)
C353 0.160(11) 0.203(16) 0.105(11) 0.028(9) 0.051(10) 0.053(12)
C354 0.110(8) 0.170(13) 0.091(9) 0.004(7) 0.029(7) 0.026(9)
C355 0.093(7) 0.126(10) 0.068(7) -0.015(5) 0.016(5) 0.032(6)
C356 0.065(5) 0.102(8) 0.065(6) -0.026(5) 0.002(4) 0.015(5)
C357 0.073(5) 0.143(8) 0.123(7) -0.043(5) 0.003(4) 0.039(5)
C358 0.096(6) 0.169(8) 0.188(9) -0.079(6) -0.008(6) 0.052(6)
C359 0.108(7) 0.174(9) 0.206(9) -0.070(7) -0.003(7) 0.064(6)
C360 0.099(7) 0.169(9) 0.183(9) -0.044(7) -0.006(6) 0.063(6)
C361 0.081(5) 0.162(8) 0.131(8) -0.024(6) 0.001(6) 0.048(6)
C362 0.046(5) 0.085(5) 0.069(5) -0.016(4) 0.006(4) 0.029(5)
C363 0.095(8) 0.081(5) 0.080(6) -0.028(5) -0.015(6) 0.037(6)
C364 0.099(8) 0.074(6) 0.099(6) -0.015(4) -0.008(6) 0.024(6)
C365 0.064(6) 0.078(5) 0.081(5) -0.005(4) 0.007(5) 0.041(5)
C366 0.077(7) 0.086(5) 0.066(5) -0.016(4) 0.002(5) 0.027(6)
C367 0.068(6) 0.074(6) 0.073(5) -0.012(4) -0.001(5) 0.010(5)
C368 0.069(6) 0.069(7) 0.083(5) -0.005(5) 0.008(4) 0.025(5)
C369 0.062(6) 0.104(9) 0.093(5) 0.017(7) 0.010(5) 0.032(6)
C370 0.061(6) 0.105(8) 0.084(5) 0.012(6) 0.000(4) 0.022(6)
C371 0.062(6) 0.107(9) 0.069(5) -0.002(6) 0.005(5) 0.025(5)
C372 0.057(5) 0.081(7) 0.072(5) -0.010(5) 0.000(4) 0.025(5)
C373 0.073(6) 0.072(7) 0.067(5) -0.005(5) 0.004(4) 0.029(5)
C374 0.063(5) 0.111(7) 0.084(7) 0.021(7) 0.004(5) 0.028(4)
C375 0.077(5) 0.095(6) 0.090(8) 0.026(7) 0.021(6) 0.038(5)
C376 0.081(5) 0.070(6) 0.089(8) 0.003(6) 0.010(6) 0.021(5)
C377 0.066(5) 0.083(6) 0.076(7) 0.010(6) 0.004(5) 0.015(4)
C378 0.076(5) 0.086(7) 0.142(11) 0.043(8) -0.014(7) 0.013(5)
C379 0.072(5) 0.089(7) 0.142(11) 0.033(8) -0.006(7) 0.007(5)
C380 0.072(5) 0.069(7) 0.079(5) 0.019(5) 0.000(4) 0.015(5)
C381 0.071(5) 0.082(8) 0.094(7) 0.004(6) -0.003(4) 0.015(6)
C382 0.083(6) 0.114(10) 0.102(7) -0.010(7) -0.008(5) 0.021(7)
C383 0.084(6) 0.163(13) 0.130(10) -0.021(10) -0.019(6) 0.024(8)
C384 0.078(7) 0.159(13) 0.148(11) -0.018(10) -0.005(6) 0.021(9)
C385 0.079(6) 0.126(11) 0.125(9) -0.003(8) 0.005(6) 0.029(7)
C386 0.075(6) 0.076(6) 0.076(5) 0.012(5) -0.003(5) 0.016(5)
C387 0.121(10) 0.093(8) 0.097(8) 0.032(6) 0.026(7) 0.033(7)
C388 0.130(11) 0.132(10) 0.104(9) 0.040(8) 0.038(8) 0.031(9)
C389 0.110(10) 0.155(12) 0.104(10) 0.001(7) 0.012(8) 0.035(9)
C390 0.141(12) 0.116(10) 0.120(10) -0.009(7) 0.009(8) 0.054(9)
C391 0.062(5) 0.095(7) 0.068(6) -0.013(5) -0.001(5) 0.031(4)
C392 0.067(6) 0.092(7) 0.081(7) -0.006(5) 0.013(5) 0.015(5)
C393 0.080(6) 0.072(7) 0.086(8) -0.003(5) 0.015(5) 0.013(5)
C394 0.063(5) 0.086(6) 0.070(6) -0.008(5) -0.004(5) 0.029(4)
C395 0.067(7) 0.118(8) 0.102(9) -0.035(7) 0.024(6) 0.003(5)
C396 0.070(6) 0.114(9) 0.105(9) -0.044(7) 0.014(6) 0.000(6)
C397 0.060(6) 0.061(6) 0.066(4) -0.006(4) 0.001(4) 0.005(4)
C398 0.074(7) 0.068(6) 0.067(4) -0.007(5) 0.005(5) 0.011(5)
C399 0.101(8) 0.082(8) 0.090(7) -0.003(6) 0.006(6) 0.031(6)
C400 0.154(12) 0.114(10) 0.099(7) -0.015(7) 0.002(8) 0.073(8)
C401 0.168(13) 0.133(11) 0.094(7) -0.015(8) 0.011(9) 0.076(9)
C402 0.138(11) 0.108(9) 0.070(6) -0.012(6) 0.001(7) 0.045(7)
C403 0.075(6) 0.077(7) 0.067(5) -0.006(4) 0.003(4) 0.024(5)
C404 0.122(9) 0.130(11) 0.098(8) 0.016(8) -0.033(7) -0.024(7)
C405 0.153(12) 0.139(12) 0.104(9) 0.006(8) -0.048(8) -0.012(9)
C406 0.150(11) 0.126(11) 0.073(8) -0.008(7) -0.005(6) 0.045(8)
C407 0.108(9) 0.155(12) 0.090(7) 0.037(8) 0.014(6) 0.035(7)
O22 0.074(4) 0.066(4) 0.125(6) -0.002(4) -0.044(4) 0.005(3)
O23 0.106(6) 0.100(5) 0.160(8) -0.051(5) -0.073(5) 0.056(5)
O24 0.159(8) 0.075(4) 0.090(5) -0.011(4) -0.038(5) 0.034(5)
N64 0.053(4) 0.081(5) 0.093(6) -0.018(5) -0.007(4) 0.017(4)
N65 0.054(4) 0.065(5) 0.073(5) -0.010(4) -0.009(4) 0.008(3)
N66 0.135(8) 0.081(5) 0.084(6) -0.011(5) 0.022(6) 0.029(6)
N67 0.057(5) 0.084(5) 0.075(5) 0.003(4) 0.002(4) 0.014(4)
N68 0.097(7) 0.107(7) 0.104(7) -0.020(5) -0.001(6) 0.021(6)
N69 0.095(7) 0.166(11) 0.107(8) 0.055(7) -0.003(6) 0.001(7)
N70 0.097(7) 0.076(5) 0.084(6) 0.001(4) 0.007(5) 0.001(4)
N71 0.147(9) 0.075(7) 0.121(9) -0.008(5) -0.019(6) 0.017(6)
N72 0.210(11) 0.122(10) 0.158(11) -0.051(8) -0.049(9) 0.041(9)
C411 0.065(6) 0.086(7) 0.142(11) -0.022(7) -0.023(6) 0.009(5)
C412 0.064(6) 0.089(7) 0.163(12) -0.021(7) -0.035(7) 0.007(6)
C413 0.058(6) 0.091(7) 0.131(10) -0.007(7) -0.017(6) 0.016(5)
C414 0.055(5) 0.074(6) 0.087(7) -0.011(5) 0.001(5) 0.014(4)
C415 0.050(4) 0.077(6) 0.063(6) -0.007(5) 0.001(4) 0.012(4)
C416 0.053(5) 0.075(5) 0.062(6) -0.005(4) 0.003(4) 0.011(4)
C417 0.065(6) 0.074(5) 0.066(5) -0.005(4) -0.008(5) 0.017(5)
C418 0.195(14) 0.083(6) 0.100(9) -0.006(5) 0.044(9) -0.004(9)
C419 0.217(15) 0.080(6) 0.130(10) -0.002(7) 0.049(11) 0.011(10)
C420 0.134(11) 0.073(6) 0.110(8) -0.016(6) 0.000(8) 0.028(7)
C421 0.129(10) 0.081(6) 0.095(8) -0.017(5) 0.007(7) 0.029(8)
C422 0.056(4) 0.065(6) 0.073(5) -0.008(5) -0.013(4) 0.006(4)
C423 0.055(5) 0.125(10) 0.077(6) -0.001(7) -0.009(4) 0.003(6)
C424 0.058(5) 0.118(9) 0.089(6) 0.006(7) -0.008(5) -0.002(6)
C425 0.063(5) 0.064(7) 0.094(6) -0.004(6) -0.026(4) 0.006(5)
C426 0.086(5) 0.078(7) 0.073(6) -0.002(6) -0.021(4) -0.002(6)
C427 0.069(5) 0.080(7) 0.072(5) -0.010(6) -0.006(4) 0.001(5)
C428 0.064(6) 0.073(5) 0.091(7) -0.004(5) -0.016(5) 0.016(5)
C429 0.065(6) 0.066(6) 0.106(8) -0.017(5) -0.026(5) 0.018(5)
C430 0.070(7) 0.081(6) 0.108(8) -0.023(5) -0.030(5) 0.028(5)
C432 0.099(8) 0.079(5) 0.090(8) -0.016(5) -0.032(6) 0.040(6)
C433 0.091(7) 0.073(5) 0.086(7) -0.008(5) -0.021(5) 0.021(5)
C434 0.074(7) 0.071(5) 0.085(7) -0.004(5) -0.023(5) 0.008(5)
C435 0.090(7) 0.077(6) 0.101(8) -0.015(5) -0.044(5) 0.032(5)
C436 0.074(7) 0.069(6) 0.139(10) 0.006(6) -0.028(5) 0.015(5)
C437 0.067(6) 0.076(6) 0.110(9) 0.015(5) -0.001(6) 0.012(5)
C438 0.047(5) 0.078(5) 0.080(6) -0.001(5) -0.014(4) 0.014(4)
C439 0.069(6) 0.083(7) 0.086(8) -0.015(5) -0.002(5) 0.001(5)
C440 0.095(8) 0.089(6) 0.082(8) -0.011(6) -0.010(6) 0.026(5)
C441 0.062(6) 0.098(6) 0.080(6) -0.001(4) -0.005(5) 0.003(5)
C442 0.093(8) 0.119(8) 0.088(7) -0.013(5) 0.002(6) 0.018(7)
C443 0.161(13) 0.144(11) 0.086(7) -0.018(7) -0.006(8) 0.028(10)
C444 0.244(19) 0.170(14) 0.115(11) -0.044(9) -0.019(12) 0.057(13)
C445 0.208(17) 0.184(14) 0.134(11) -0.065(10) -0.028(11) 0.076(13)
C446 0.178(14) 0.127(10) 0.128(10) -0.044(8) -0.013(10) 0.043(10)
C447 0.074(6) 0.105(7) 0.071(7) 0.006(5) -0.013(5) -0.001(5)
C448 0.090(7) 0.144(11) 0.103(10) 0.019(8) -0.008(6) 0.032(7)
C449 0.104(9) 0.138(12) 0.138(12) 0.026(8) -0.017(7) 0.029(8)
C450 0.126(10) 0.101(10) 0.126(11) 0.009(7) -0.031(8) -0.003(8)
C451 0.125(10) 0.148(13) 0.127(12) 0.052(9) -0.007(9) -0.002(9)
C452 0.095(8) 0.073(6) 0.077(7) -0.015(5) -0.020(5) 0.021(5)
C453 0.092(8) 0.110(9) 0.086(8) -0.021(5) -0.014(5) 0.048(7)
C454 0.077(7) 0.110(9) 0.083(8) -0.014(5) 0.007(6) 0.025(6)
C455 0.087(7) 0.068(6) 0.076(6) -0.007(5) 0.006(5) 0.013(5)
C456 0.093(8) 0.077(7) 0.083(7) -0.004(5) 0.014(5) 0.030(6)
C457 0.095(8) 0.078(7) 0.083(7) -0.001(5) 0.005(6) 0.022(5)
C458 0.088(7) 0.065(5) 0.116(7) -0.009(5) 0.003(5) 0.017(5)
C459 0.128(10) 0.064(6) 0.134(9) 0.000(6) -0.012(7) 0.011(6)
C460 0.197(14) 0.082(9) 0.181(14) 0.019(8) -0.026(11) -0.024(8)
C461 0.271(19) 0.095(11) 0.199(17) 0.039(10) -0.058(13) -0.049(11)
C462 0.233(18) 0.093(10) 0.227(17) 0.037(11) -0.060(12) -0.010(10)
C463 0.197(14) 0.074(8) 0.169(13) 0.012(8) -0.055(10) 0.015(8)
C464 0.126(8) 0.066(8) 0.164(9) -0.019(7) -0.048(7) 0.034(7)
C465 0.122(8) 0.113(11) 0.337(19) -0.102(13) -0.079(10) 0.036(9)
C466 0.184(12) 0.168(17) 0.39(2) -0.105(15) -0.155(13) 0.069(13)
C467 0.271(16) 0.155(16) 0.33(2) -0.102(14) -0.165(17) 0.065(16)
C468 0.274(17) 0.135(14) 0.226(16) -0.083(12) -0.105(14) 0.047(15)
S1A 0.099(3) 0.097(3) 0.125(3) 0.021(3) 0.022(2) 0.029(2)
F1A 0.177(8) 0.151(7) 0.147(6) 0.015(6) -0.046(6) 0.027(6)
F2A 0.150(7) 0.152(7) 0.185(7) -0.023(7) 0.029(6) 0.062(5)
F3A 0.176(7) 0.100(5) 0.187(8) -0.003(6) -0.011(6) 0.004(5)
O1A 0.124(8) 0.148(9) 0.166(8) -0.028(8) 0.063(7) 0.024(6)
O2A 0.119(7) 0.102(6) 0.164(9) 0.015(7) 0.017(6) 0.012(5)
O3A 0.110(7) 0.171(9) 0.131(6) 0.033(7) -0.004(5) 0.021(7)
C1A 0.125(5) 0.112(4) 0.132(5) 0.008(5) 0.004(4) 0.028(4)
S1U 0.119(5) 0.121(5) 0.133(5) 0.011(5) 0.014(5) 0.026(5)
S1B 0.137(4) 0.134(4) 0.128(4) 0.007(3) 0.007(3) 0.018(3)
F1B 0.156(7) 0.147(7) 0.142(6) -0.001(6) -0.008(6) 0.011(7)
F2B 0.144(7) 0.147(7) 0.156(7) 0.022(7) 0.018(6) 0.018(6)
F3B 0.145(6) 0.150(7) 0.151(8) 0.004(7) 0.004(6) 0.038(6)
O1B 0.132(7) 0.150(8) 0.149(7) 0.016(8) 0.014(6) 0.013(7)
O2B 0.153(7) 0.136(8) 0.140(9) 0.010(9) 0.022(7) 0.042(7)
O3B 0.151(8) 0.154(8) 0.139(6) -0.002(7) -0.003(6) 0.015(7)
C1B 0.139(4) 0.137(4) 0.137(4) 0.008(4) 0.010(4) 0.026(4)
S1J 0.140(4) 0.131(4) 0.136(5) 0.005(4) 0.007(4) 0.021(4)
S1JJ 0.144(5) 0.137(5) 0.138(5) 0.037(5) 0.033(5) 0.044(5)
S1C 0.150(6) 0.156(7) 0.163(7) -0.004(6) 0.016(6) 0.022(6)
S1L 0.103(7) 0.114(7) 0.103(7) 0.015(6) 0.032(6) 0.043(6)
S1CC 0.127(7) 0.160(8) 0.137(8) 0.058(7) 0.052(7) 0.060(7)
S1D 0.129(4) 0.129(4) 0.118(4) 0.005(3) 0.015(3) 0.018(3)
F1D 0.166(9) 0.157(9) 0.125(6) 0.008(6) 0.020(7) 0.022(7)
F2D 0.156(6) 0.170(9) 0.154(9) 0.020(7) 0.008(7) -0.004(6)
F3D 0.178(8) 0.132(8) 0.161(9) 0.019(7) 0.026(8) 0.027(7)
O1D 0.137(8) 0.158(9) 0.143(10) 0.010(7) 0.014(8) 0.034(7)
O2D 0.131(7) 0.114(8) 0.119(9) -0.012(7) 0.008(7) 0.020(6)
O3D 0.148(9) 0.122(9) 0.124(7) -0.009(6) 0.015(7) -0.010(7)
C1D 0.140(5) 0.139(6) 0.131(5) 0.005(4) 0.013(5) 0.017(4)
S1F 0.081(6) 0.119(8) 0.070(6) -0.009(7) 0.005(5) 0.033(7)
S1W 0.088(5) 0.105(6) 0.105(6) 0.034(6) -0.004(5) 0.028(5)
S1FF 0.112(8) 0.128(8) 0.099(7) 0.043(7) 0.068(7) 0.051(7)
S1G 0.122(5) 0.110(5) 0.150(6) -0.017(4) 0.006(5) 0.010(4)
S1H 0.114(4) 0.100(4) 0.104(4) -0.002(4) 0.016(4) 0.025(4)
S1E 0.117(4) 0.102(4) 0.113(4) 0.022(3) 0.044(3) 0.031(3)
S1HH 0.118(4) 0.106(4) 0.109(4) 0.059(4) 0.075(4) 0.071(4)
S1I 0.197(6) 0.214(6) 0.230(6) 0.030(5) 0.045(5) 0.052(5)
S1II 0.221(7) 0.235(7) 0.239(7) 0.087(6) 0.118(6) 0.117(6)
S1K 0.158(6) 0.212(7) 0.206(7) 0.052(5) 0.054(5) 0.102(5)
S1Z 0.193(6) 0.208(7) 0.206(7) 0.115(6) 0.122(5) 0.135(6)
S1M 0.088(3) 0.109(3) 0.167(4) -0.027(3) 0.018(3) 0.004(2)
F1M 0.196(8) 0.208(9) 0.176(7) 0.032(6) -0.020(7) 0.040(7)
F2M 0.097(5) 0.172(7) 0.187(9) -0.040(6) 0.014(6) 0.006(5)
F3M 0.134(7) 0.127(7) 0.175(7) -0.020(6) 0.025(6) 0.028(5)
O1M 0.129(7) 0.152(8) 0.171(7) -0.040(6) 0.038(7) -0.006(6)
O2M 0.124(6) 0.132(7) 0.187(9) -0.035(6) 0.036(7) -0.012(6)
O3M 0.147(8) 0.153(8) 0.175(7) 0.013(6) -0.012(7) 0.024(7)
C1M 0.128(6) 0.150(6) 0.155(6) -0.005(5) 0.010(6) 0.026(5)
S1T 0.122(6) 0.148(6) 0.161(6) -0.007(6) 0.006(6) 0.016(6)
S1N 0.123(7) 0.281(16) 0.204(12) -0.104(10) 0.022(7) 0.049(9)
F1N 0.223(19) 0.21(2) 0.218(16) -0.078(16) 0.031(18) -0.01(2)
F2N 0.148(14) 0.24(3) 0.35(3) -0.13(2) 0.098(16) -0.003(16)
F3N 0.26(3) 0.22(2) 0.31(3) -0.116(15) 0.10(3) 0.06(2)
O1N 0.111(16) 0.247(19) 0.26(3) -0.099(14) -0.019(18) 0.033(17)
O2N 0.27(3) 0.28(4) 0.27(2) -0.12(2) -0.04(3) 0.00(3)
O3N 0.160(13) 0.37(4) 0.26(3) -0.06(3) 0.111(18) 0.06(2)
C1N 0.147(16) 0.21(2) 0.23(2) -0.130(15) 0.076(16) 0.01(2)
S1O 0.211(8) 0.215(8) 0.215(8) 0.031(5) 0.039(5) 0.055(5)
S1Y 0.218(8) 0.216(8) 0.218(8) 0.108(6) 0.124(6) 0.118(6)
S1P 0.218(5) 0.220(5) 0.225(6) 0.040(4) 0.040(4) 0.070(4)
S1V 0.210(5) 0.216(5) 0.217(5) 0.087(4) 0.090(4) 0.114(4)
S1VV 0.217(5) 0.215(5) 0.222(5) 0.136(4) 0.136(4) 0.158(4)
S1Q 0.196(6) 0.191(6) 0.193(6) 0.032(5) 0.047(5) 0.071(5)
S1QQ 0.201(6) 0.197(6) 0.202(6) 0.082(5) 0.081(4) 0.103(5)
S1X 0.207(5) 0.209(6) 0.208(5) 0.110(4) 0.128(4) 0.132(4)
S1R 0.570(12) 0.571(12) 0.572(12) 0.008(7) 0.033(7) 0.102(7)
S1RR 0.582(10) 0.579(10) 0.581(10) 0.428(5) 0.410(5) 0.436(6)
S1AA 0.590(9) 0.587(10) 0.590(10) 0.498(6) 0.505(6) 0.519(6)
S1S 0.251(7) 0.250(7) 0.246(7) 0.032(4) 0.043(4) 0.071(4)
S1ZZ 0.252(7) 0.249(7) 0.246(7) 0.085(4) 0.091(4) 0.112(4)
S1BB 0.250(7) 0.250(7) 0.248(7) 0.158(4) 0.163(4) 0.170(4)
N2S 0.20(2) 0.164(18) 0.24(2) -0.016(17) 0.027(16) 0.014(12)
C3S 0.141(17) 0.161(19) 0.166(17) -0.036(17) 0.009(14) -0.007(12)
C4S 0.22(2) 0.21(2) 0.19(2) -0.040(18) 0.013(18) 0.057(17)
N3S 0.135(14) 0.150(12) 0.31(2) 0.043(17) 0.024(14) 0.033(11)
C5S 0.101(12) 0.144(12) 0.162(15) 0.016(15) -0.027(11) 0.029(11)
C6S 0.153(16) 0.134(12) 0.25(2) 0.022(16) -0.057(16) 0.023(11)
N4S 0.140(11) 0.138(11) 0.125(11) -0.044(8) -0.008(8) 0.023(9)
C7S 0.096(10) 0.135(12) 0.130(12) -0.050(9) -0.002(8) 0.033(9)
C8S 0.099(10) 0.168(15) 0.148(13) -0.070(11) -0.010(9) 0.019(10)
N5S 0.187(17) 0.24(2) 0.24(2) -0.132(15) 0.063(14) -0.030(15)
C9S 0.119(14) 0.19(2) 0.27(2) -0.124(16) 0.050(14) -0.009(13)
C10S 0.109(13) 0.21(2) 0.28(2) -0.129(17) -0.007(14) 0.034(13)
N6S 0.238(18) 0.182(15) 0.192(16) 0.000(12) 0.085(13) 0.120(13)
C11S 0.129(12) 0.121(12) 0.142(13) -0.025(10) 0.034(10) 0.042(9)
C12S 0.22(2) 0.178(18) 0.157(16) -0.087(14) 0.047(14) 0.046(14)
N7S 0.139(10) 0.101(9) 0.130(10) -0.031(7) 0.014(8) -0.007(7)
C13S 0.091(9) 0.076(9) 0.104(10) -0.004(6) 0.013(7) 0.005(6)
C14S 0.116(11) 0.085(9) 0.124(11) -0.013(7) 0.014(8) -0.013(7)
N8S 0.111(12) 0.226(18) 0.184(14) 0.070(15) 0.005(11) 0.031(11)
C15S 0.088(11) 0.127(12) 0.171(14) 0.045(14) 0.013(11) 0.030(9)
C16S 0.123(14) 0.21(2) 0.183(15) 0.085(16) 0.007(12) -0.009(13)

loop_
_atom_type_symbol
_atom_type_description
_atom_type_scat_dispersion_real
_atom_type_scat_dispersion_imag
_atom_type_scat_source
C C 0.0181 0.0091 'International Tables Vol C Tables 4.2.6.8 and 6.1.1.4'
H H 0.0000 0.0000 'International Tables Vol C Tables 4.2.6.8 and 6.1.1.4'
N N 0.0311 0.0180 'International Tables Vol C Tables 4.2.6.8 and 6.1.1.4'
O O 0.0492 0.0322 'International Tables Vol C Tables 4.2.6.8 and 6.1.1.4'
Cd Cd 0.1185 4.6533 'International Tables Vol C Tables 4.2.6.8 and 6.1.1.4'
S S 0.3331 0.5567 'International Tables Vol C Tables 4.2.6.8 and 6.1.1.4'
F F 0.0727 0.0534 'International Tables Vol C Tables 4.2.6.8 and 6.1.1.4'

loop_
_geom_angle_atom_site_label_1
_geom_angle_atom_site_label_2
_geom_angle_atom_site_label_3
_geom_angle
_geom_angle_site_symmetry_1
_geom_angle_site_symmetry_3
_geom_angle_publ_flag
N19 Cd1 N28 104.5(4) . . ?
N19 Cd1 N1 101.5(4) . . ?
N28 Cd1 N1 96.1(4) . . ?
N19 Cd1 N29 166.8(4) . . ?
N28 Cd1 N29 70.9(3) . . ?
N1 Cd1 N29 91.4(4) . . ?
N19 Cd1 N2 89.7(3) . . ?
N28 Cd1 N2 162.3(4) . . ?
N1 Cd1 N2 70.4(3) . . ?
N29 Cd1 N2 97.4(3) . . ?
N19 Cd1 N20 70.7(3) . . ?
N28 Cd1 N20 95.9(4) . . ?
N1 Cd1 N20 167.1(3) . . ?
N29 Cd1 N20 97.1(3) . . ?
N2 Cd1 N20 98.8(3) . . ?
N32 Cd2 N10 100.5(5) . . ?
N32 Cd2 N7 92.6(5) . . ?
N10 Cd2 N7 167.0(3) . . ?
N32 Cd2 N8 105.9(4) . . ?
N10 Cd2 N8 107.1(4) . . ?
N7 Cd2 N8 69.4(3) . . ?
N32 Cd2 N11 161.8(3) . . ?
N10 Cd2 N11 71.7(3) . . ?
N7 Cd2 N11 95.6(3) . . ?
N8 Cd2 N11 92.2(4) . . ?
N32 Cd2 N31 70.1(3) . . ?
N10 Cd2 N31 85.1(3) . . ?
N7 Cd2 N31 98.9(3) . . ?
N8 Cd2 N31 167.8(3) . . ?
N11 Cd2 N31 92.5(3) . . ?
N14 Cd3 N26 103.6(4) . . ?
N14 Cd3 N5 95.9(4) . . ?
N26 Cd3 N5 110.2(4) . . ?
N14 Cd3 N25 172.9(4) . . ?
N26 Cd3 N25 69.6(3) . . ?
N5 Cd3 N25 88.5(3) . . ?
N14 Cd3 N13 71.5(3) . . ?
N26 Cd3 N13 85.2(3) . . ?
N5 Cd3 N13 162.4(3) . . ?
N25 Cd3 N13 105.4(3) . . ?
N14 Cd3 N4 90.0(4) . . ?
N26 Cd3 N4 166.1(3) . . ?
N5 Cd3 N4 70.7(3) . . ?
N25 Cd3 N4 96.7(3) . . ?
N13 Cd3 N4 96.5(3) . . ?
N35 Cd4 N17 103.2(3) . . ?
N35 Cd4 N23 98.1(3) . . ?
N17 Cd4 N23 106.3(3) . . ?
N35 Cd4 N22 165.8(3) . . ?
N17 Cd4 N22 88.3(3) . . ?
N23 Cd4 N22 70.3(3) . . ?
N35 Cd4 N16 86.8(3) . . ?
N17 Cd4 N16 69.5(3) . . ?
N23 Cd4 N16 174.3(3) . . ?
N22 Cd4 N16 105.3(3) . . ?
N35 Cd4 N34 70.3(3) . . ?
N17 Cd4 N34 164.5(3) . . ?
N23 Cd4 N34 88.7(3) . . ?
N22 Cd4 N34 100.6(3) . . ?
N16 Cd4 N34 95.8(3) . . ?
N44 Cd5 N53 104.5(3) . . ?
N44 Cd5 N68 105.5(3) . . ?
N53 Cd5 N68 110.0(4) . . ?
N44 Cd5 N67 87.3(3) . . ?
N53 Cd5 N67 167.6(3) . . ?
N68 Cd5 N67 69.4(3) . . ?
N44 Cd5 N52 165.4(3) . . ?
N53 Cd5 N52 69.8(3) . . ?
N68 Cd5 N52 89.1(3) . . ?
N67 Cd5 N52 97.8(3) . . ?
N44 Cd5 N43 69.5(3) . . ?
N53 Cd5 N43 85.3(3) . . ?
N68 Cd5 N43 164.7(3) . . ?
N67 Cd5 N43 95.6(3) . . ?
N52 Cd5 N43 96.4(3) . . ?
N46 Cd6 N62 103.4(3) . . ?
N46 Cd6 N41 102.7(3) . . ?
N62 Cd6 N41 103.7(4) . . ?
N46 Cd6 N40 164.3(3) . . ?
N62 Cd6 N40 92.3(3) . . ?
N41 Cd6 N40 71.5(3) . . ?
N46 Cd6 N61 86.3(3) . . ?
N62 Cd6 N61 70.6(3) . . ?
N41 Cd6 N61 170.4(3) . . ?
N40 Cd6 N61 100.6(3) . . ?
N46 Cd6 N47 70.9(3) . . ?
N62 Cd6 N47 166.3(3) . . ?
N41 Cd6 N47 89.8(4) . . ?
N40 Cd6 N47 94.2(3) . . ?
N61 Cd6 N47 96.3(3) . . ?
N64 Cd7 N55 102.2(3) . . ?
N64 Cd7 N37 105.2(3) . . ?
N55 Cd7 N37 107.1(3) . . ?
N64 Cd7 N38 89.1(3) . . ?
N55 Cd7 N38 168.7(3) . . ?
N37 Cd7 N38 70.1(3) . . ?
N64 Cd7 N56 166.1(3) . . ?
N55 Cd7 N56 70.4(3) . . ?
N37 Cd7 N56 88.5(3) . . ?
N38 Cd7 N56 98.4(3) . . ?
N64 Cd7 N65 69.7(3) . . ?
N55 Cd7 N65 87.2(3) . . ?
N37 Cd7 N65 165.6(3) . . ?
N38 Cd7 N65 96.1(3) . . ?
N56 Cd7 N65 97.6(3) . . ?
N71 Cd8 N59 103.3(3) . . ?
N71 Cd8 N50 106.7(3) . . ?
N59 Cd8 N50 105.8(3) . . ?
N71 Cd8 N49 170.3(3) . . ?
N59 Cd8 N49 86.3(3) . . ?
N50 Cd8 N49 70.7(3) . . ?
N71 Cd8 N70 71.2(3) . . ?
N59 Cd8 N70 165.2(3) . . ?
N50 Cd8 N70 89.0(3) . . ?
N49 Cd8 N70 99.3(3) . . ?
N71 Cd8 N58 86.0(3) . . ?
N59 Cd8 N58 69.9(3) . . ?
N50 Cd8 N58 167.3(3) . . ?
N49 Cd8 N58 96.8(3) . . ?
N70 Cd8 N58 95.7(3) . . ?
C18 O1 C15 118.4(8) . . ?
C20 O2 C24 116.6(8) . . ?
C22 O3 C41 118.8(9) . . ?
C1 N1 C5 118.2(11) . . ?
C1 N1 Cd1 124.0(9) . . ?
C5 N1 Cd1 116.6(7) . . ?
C6 N2 C12 120.9(9) . . ?
C6 N2 Cd1 117.4(7) . . ?
C12 N2 Cd1 120.9(7) . . ?
C7 N3 C11 117.8(4) . . ?
C30 N4 C27 120.8(8) . . ?
C30 N4 Cd3 116.9(6) . . ?
C27 N4 Cd3 121.4(6) . . ?
C35 N5 C31 118.2(9) . . ?
C35 N5 Cd3 124.0(8) . . ?
C31 N5 Cd3 116.7(6) . . ?
C36 N6 C40 116.1(9) . . ?
C47 N7 C44 119.9(9) . . ?
C47 N7 Cd2 118.9(7) . . ?
C44 N7 Cd2 121.2(7) . . ?
C52 N8 C48 117.5(4) . . ?
C52 N8 Cd2 124.2(6) . . ?
C48 N8 Cd2 118.2(6) . . ?
C53 N9 C57 117.4(4) . . ?
N1 C1 C2 122.7(13) . . ?
N1 C1 H1 118.7 . . ?
C2 C1 H1 118.7 . . ?
C1 C2 C3 120.5(13) . . ?
C1 C2 H2 119.8 . . ?
C3 C2 H2 119.8 . . ?
C2 C3 C4 117.0(13) . . ?
C2 C3 H3 121.5 . . ?
C4 C3 H3 121.5 . . ?
C5 C4 C3 120.2(12) . . ?
C5 C4 H4 119.9 . . ?
C3 C4 H4 119.9 . . ?
N1 C5 C4 121.4(10) . . ?
N1 C5 C6 115.8(10) . . ?
C4 C5 C6 122.7(10) . . ?
N2 C6 C7 125.6(9) . . ?
N2 C6 C5 118.9(9) . . ?
C7 C6 C5 115.5(9) . . ?
N3 C7 C8 123.5(4) . . ?
N3 C7 C6 118.0(7) . . ?
C8 C7 C6 118.5(7) . . ?
C9 C8 C7 118.0(4) . . ?
C9 C8 H8 121.0 . . ?
C7 C8 H8 121.0 . . ?
C8 C9 C10 119.7(4) . . ?
C8 C9 H9 120.2 . . ?
C10 C9 H9 120.2 . . ?
C9 C10 C11 118.8(4) . . ?
C9 C10 H10 120.6 . . ?
C11 C10 H10 120.6 . . ?
N3 C11 C10 122.1(4) . . ?
N3 C11 H11 119.0 . . ?
C10 C11 H11 119.0 . . ?
C13 C12 C17 118.8(10) . . ?
C13 C12 N2 121.4(9) . . ?
C17 C12 N2 119.4(10) . . ?
C12 C13 C14 121.0(11) . . ?
C12 C13 H13 119.5 . . ?
C14 C13 H13 119.5 . . ?
C13 C14 C15 120.5(11) . . ?
C13 C14 H14 119.7 . . ?
C15 C14 H14 119.7 . . ?
C16 C15 C14 118.4(10) . . ?
C16 C15 O1 123.8(10) . . ?
C14 C15 O1 117.8(10) . . ?
C15 C16 C17 121.6(10) . . ?
C15 C16 H16 119.2 . . ?
C17 C16 H16 119.2 . . ?
C12 C17 C16 119.7(10) . . ?
C12 C17 H17 120.2 . . ?
C16 C17 H17 120.2 . . ?
C19 C18 C23 121.5(9) . . ?
C19 C18 O1 122.5(9) . . ?
C23 C18 O1 116.0(8) . . ?
C18 C19 C20 117.4(9) . . ?
C18 C19 H19 121.3 . . ?
C20 C19 H19 121.3 . . ?
C21 C20 C19 123.2(9) . . ?
C21 C20 O2 120.9(9) . . ?
C19 C20 O2 115.6(9) . . ?
C20 C21 C22 117.6(9) . . ?
C20 C21 H21 121.2 . . ?
C22 C21 H21 121.2 . . ?
C23 C22 C21 121.9(10) . . ?
C23 C22 O3 124.7(9) . . ?
C21 C22 O3 113.4(9) . . ?
C22 C23 C18 118.4(9) . . ?
C22 C23 H23 120.8 . . ?
C18 C23 H23 120.8 . . ?
C29 C24 C25 120.5(10) . . ?
C29 C24 O2 118.8(10) . . ?
C25 C24 O2 120.5(10) . . ?
C26 C25 C24 119.5(10) . . ?
C26 C25 H25 120.3 . . ?
C24 C25 H25 120.3 . . ?
C27 C26 C25 120.6(10) . . ?
C27 C26 H26 119.7 . . ?
C25 C26 H26 119.7 . . ?
C26 C27 C28 119.4(9) . . ?
C26 C27 N4 120.0(9) . . ?
C28 C27 N4 120.4(9) . . ?
C29 C28 C27 121.1(10) . . ?
C29 C28 H28 119.5 . . ?
C27 C28 H28 119.5 . . ?
C28 C29 C24 118.9(10) . . ?
C28 C29 H29 120.5 . . ?
C24 C29 H29 120.5 . . ?
N4 C30 C36 122.7(8) . . ?
N4 C30 C31 118.6(8) . . ?
C36 C30 C31 118.7(8) . . ?
N5 C31 C32 121.8(9) . . ?
N5 C31 C30 116.3(8) . . ?
C32 C31 C30 121.9(9) . . ?
C31 C32 C33 119.5(10) . . ?
C31 C32 H32 120.3 . . ?
C33 C32 H32 120.3 . . ?
C34 C33 C32 119.1(11) . . ?
C34 C33 H33 120.4 . . ?
C32 C33 H33 120.4 . . ?
C33 C34 C35 119.2(12) . . ?
C33 C34 H34 120.4 . . ?
C35 C34 H34 120.4 . . ?
N5 C35 C34 122.1(11) . . ?
N5 C35 H35 119.0 . . ?
C34 C35 H35 119.0 . . ?
N6 C36 C37 124.5(9) . . ?
N6 C36 C30 115.4(8) . . ?
C37 C36 C30 120.1(9) . . ?
C38 C37 C36 117.9(10) . . ?
C38 C37 H37 121.0 . . ?
C36 C37 H37 121.0 . . ?
C39 C38 C37 119.6(11) . . ?
C39 C38 H38 120.2 . . ?
C37 C38 H38 120.2 . . ?
C38 C39 C40 119.6(11) . . ?
C38 C39 H39 120.2 . . ?
C40 C39 H39 120.2 . . ?
N6 C40 C39 122.3(11) . . ?
N6 C40 H40 118.9 . . ?
C39 C40 H40 118.9 . . ?
C42 C41 C46 121.2(10) . . ?
C42 C41 O3 119.9(12) . . ?
C46 C41 O3 118.7(12) . . ?
C43 C42 C41 119.9(11) . . ?
C43 C42 H42 120.0 . . ?
C41 C42 H42 120.0 . . ?
C42 C43 C44 119.8(11) . . ?
C42 C43 H43 120.1 . . ?
C44 C43 H43 120.1 . . ?
C43 C44 C45 119.8(9) . . ?
C43 C44 N7 120.5(10) . . ?
C45 C44 N7 119.2(9) . . ?
C46 C45 C44 120.4(11) . . ?
C46 C45 H45 119.8 . . ?
C44 C45 H45 119.8 . . ?
C41 C46 C45 118.8(11) . . ?
C41 C46 H46 120.6 . . ?
C45 C46 H46 120.6 . . ?
N7 C47 C48 118.6(9) . . ?
N7 C47 C53 125.6(10) . . ?
C48 C47 C53 115.7(9) . . ?
N8 C48 C49 123.5(4) . . ?
N8 C48 C47 114.9(8) . . ?
C49 C48 C47 121.6(8) . . ?
C50 C49 C48 118.2(4) . . ?
C50 C49 H49 120.9 . . ?
C48 C49 H49 120.9 . . ?
C49 C50 C51 119.5(4) . . ?
C49 C50 H50 120.3 . . ?
C51 C50 H50 120.3 . . ?
C50 C51 C52 118.9(4) . . ?
C50 C51 H51 120.5 . . ?
C52 C51 H51 120.5 . . ?
N8 C52 C51 122.2(4) . . ?
N8 C52 H52 118.9 . . ?
C51 C52 H52 118.9 . . ?
N9 C53 C54 123.8(4) . . ?
N9 C53 C47 119.6(9) . . ?
C54 C53 C47 116.6(9) . . ?
C55 C54 C53 118.1(4) . . ?
C55 C54 H54 120.9 . . ?
C53 C54 H54 120.9 . . ?
C54 C55 C56 119.4(4) . . ?
C54 C55 H55 120.3 . . ?
C56 C55 H55 120.3 . . ?
C55 C56 C57 119.1(4) . . ?
C55 C56 H56 120.5 . . ?
C57 C56 H56 120.5 . . ?
N9 C57 C56 122.1(4) . . ?
N9 C57 H57 119.0 . . ?
C56 C57 H57 118.9 . . ?
C75 O4 C72 119.4(8) . . ?
C81 O5 C77 117.6(7) . . ?
C79 O6 C98 118.7(7) . . ?
C58 N10 C62 117.4(9) . . ?
C58 N10 Cd2 125.2(8) . . ?
C62 N10 Cd2 116.7(6) . . ?
C63 N11 C69 120.0(8) . . ?
C63 N11 Cd2 115.1(6) . . ?
C69 N11 Cd2 124.9(6) . . ?
C64 N12 C68 119.7(11) . . ?
C87 N13 C84 121.8(9) . . ?
C87 N13 Cd3 115.8(7) . . ?
C84 N13 Cd3 119.5(6) . . ?
C92 N14 C88 117.8(4) . . ?
C92 N14 Cd3 124.2(6) . . ?
C88 N14 Cd3 116.7(6) . . ?
C93 N15 C97 115.2(13) . . ?
C104 N16 C101 121.8(7) . . ?
C104 N16 Cd4 118.6(6) . . ?
C101 N16 Cd4 119.2(5) . . ?
C109 N17 C105 118.8(9) . . ?
C109 N17 Cd4 123.1(7) . . ?
C105 N17 Cd4 117.9(6) . . ?
C114 N18 C110 116.5(9) . . ?
N10 C58 C59 123.2(12) . . ?
N10 C58 H58 118.4 . . ?
C59 C58 H58 118.4 . . ?
C60 C59 C58 119.2(12) . . ?
C60 C59 H59 120.4 . . ?
C58 C59 H59 120.4 . . ?
C59 C60 C61 119.3(12) . . ?
C59 C60 H60 120.4 . . ?
C61 C60 H60 120.4 . . ?
C60 C61 C62 118.8(11) . . ?
C60 C61 H61 120.6 . . ?
C62 C61 H61 120.6 . . ?
N10 C62 C61 122.1(9) . . ?
N10 C62 C63 117.3(8) . . ?
C61 C62 C63 120.6(9) . . ?
N11 C63 C62 118.9(8) . . ?
N11 C63 C64 124.0(8) . . ?
C62 C63 C64 117.1(8) . . ?
N12 C64 C65 123.3(10) . . ?
N12 C64 C63 119.3(9) . . ?
C65 C64 C63 117.4(9) . . ?
C64 C65 C66 115.6(11) . . ?
C64 C65 H65 122.2 . . ?
C66 C65 H65 122.2 . . ?
C67 C66 C65 123.1(13) . . ?
C67 C66 H66 118.5 . . ?
C65 C66 H66 118.5 . . ?
C68 C67 C66 117.5(13) . . ?
C68 C67 H67 121.3 . . ?
C66 C67 H67 121.3 . . ?
N12 C68 C67 120.7(13) . . ?
N12 C68 H68 119.7 . . ?
C67 C68 H68 119.7 . . ?
C74 C69 C70 118.6(8) . . ?
C74 C69 N11 121.2(8) . . ?
C70 C69 N11 120.0(8) . . ?
C71 C70 C69 121.3(9) . . ?
C71 C70 H70 119.4 . . ?
C69 C70 H70 119.4 . . ?
C72 C71 C70 119.4(9) . . ?
C72 C71 H71 120.3 . . ?
C70 C71 H71 120.3 . . ?
C71 C72 C73 120.4(9) . . ?
C71 C72 O4 120.0(10) . . ?
C73 C72 O4 119.3(10) . . ?
C74 C73 C72 120.2(9) . . ?
C74 C73 H73 119.9 . . ?
C72 C73 H73 119.9 . . ?
C73 C74 C69 120.1(9) . . ?
C73 C74 H74 120.0 . . ?
C69 C74 H74 120.0 . . ?
C80 C75 O4 116.4(8) . . ?
C80 C75 C76 121.5(8) . . ?
O4 C75 C76 122.2(8) . . ?
C77 C76 C75 118.3(8) . . ?
C77 C76 H76 120.9 . . ?
C75 C76 H76 120.9 . . ?
C78 C77 C76 121.8(8) . . ?
C78 C77 O5 121.6(8) . . ?
C76 C77 O5 116.2(8) . . ?
C79 C78 C77 117.7(8) . . ?
C79 C78 H78 121.2 . . ?
C77 C78 H78 121.2 . . ?
C78 C79 C80 122.6(8) . . ?
C78 C79 O6 116.7(8) . . ?
C80 C79 O6 120.4(8) . . ?
C75 C80 C79 118.0(8) . . ?
C75 C80 H80 121.0 . . ?
C79 C80 H80 121.0 . . ?
C82 C81 C86 120.1(8) . . ?
C82 C81 O5 123.6(8) . . ?
C86 C81 O5 116.2(8) . . ?
C83 C82 C81 120.7(9) . . ?
C83 C82 H82 119.6 . . ?
C81 C82 H82 119.6 . . ?
C82 C83 C84 119.4(9) . . ?
C82 C83 H83 120.3 . . ?
C84 C83 H83 120.3 . . ?
C83 C84 C85 120.0(8) . . ?
C83 C84 N13 119.5(8) . . ?
C85 C84 N13 120.1(8) . . ?
C86 C85 C84 120.5(9) . . ?
C86 C85 H85 119.7 . . ?
C84 C85 H85 119.7 . . ?
C85 C86 C81 119.0(9) . . ?
C85 C86 H86 120.5 . . ?
C81 C86 H86 120.5 . . ?
N13 C87 C93 126.3(10) . . ?
N13 C87 C88 117.9(9) . . ?
C93 C87 C88 115.7(9) . . ?
N14 C88 C89 123.4(4) . . ?
N14 C88 C87 115.7(8) . . ?
C89 C88 C87 120.8(8) . . ?
C90 C89 C88 118.2(4) . . ?
C90 C89 H89 120.9 . . ?
C88 C89 H89 120.9 . . ?
C89 C90 C91 119.6(4) . . ?
C89 C90 H90 120.2 . . ?
C91 C90 H90 120.2 . . ?
C90 C91 C92 118.8(4) . . ?
C90 C91 H91 120.6 . . ?
C92 C91 H91 120.6 . . ?
N14 C92 C91 122.1(4) . . ?
N14 C92 H92 118.9 . . ?
C91 C92 H92 118.9 . . ?
N15 C93 C94 124.4(12) . . ?
N15 C93 C87 113.8(11) . . ?
C94 C93 C87 120.2(13) . . ?
C93 C94 C95 119.5(14) . . ?
C93 C94 H94 120.3 . . ?
C95 C94 H94 120.3 . . ?
C96 C95 C94 117.5(15) . . ?
C96 C95 H95 121.2 . . ?
C94 C95 H95 121.2 . . ?
C95 C96 C97 121.0(15) . . ?
C95 C96 H96 119.5 . . ?
C97 C96 H96 119.5 . . ?
N15 C97 C96 120.9(15) . . ?
N15 C97 H97 119.5 . . ?
C96 C97 H97 119.5 . . ?
C103 C98 C99 120.8(8) . . ?
C103 C98 O6 117.3(8) . . ?
C99 C98 O6 121.6(8) . . ?
C100 C99 C98 119.8(9) . . ?
C100 C99 H99 120.1 . . ?
C98 C99 H99 120.1 . . ?
C99 C100 C101 119.6(9) . . ?
C99 C100 H100 120.2 . . ?
C101 C100 H100 120.2 . . ?
C102 C101 C100 119.8(8) . . ?
C102 C101 N16 118.8(8) . . ?
C100 C101 N16 121.4(8) . . ?
C101 C102 C103 120.7(9) . . ?
C101 C102 H102 119.7 . . ?
C103 C102 H102 119.7 . . ?
C98 C103 C102 119.1(9) . . ?
C98 C103 H103 120.4 . . ?
C102 C103 H103 120.4 . . ?
N16 C104 C110 124.3(8) . . ?
N16 C104 C105 117.6(7) . . ?
C110 C104 C105 118.1(8) . . ?
N17 C105 C106 121.0(8) . . ?
N17 C105 C104 116.0(8) . . ?
C106 C105 C104 123.0(8) . . ?
C105 C106 C107 120.0(10) . . ?
C105 C106 H106 120.0 . . ?
C107 C106 H106 120.0 . . ?
C108 C107 C106 118.3(10) . . ?
C108 C107 H107 120.8 . . ?
C106 C107 H107 120.8 . . ?
C107 C108 C109 119.5(10) . . ?
C107 C108 H108 120.2 . . ?
C109 C108 H108 120.2 . . ?
N17 C109 C108 122.3(10) . . ?
N17 C109 H109 118.8 . . ?
C108 C109 H109 118.8 . . ?
N18 C110 C111 122.5(8) . . ?
N18 C110 C104 114.8(8) . . ?
C111 C110 C104 122.7(8) . . ?
C110 C111 C112 119.8(10) . . ?
C110 C111 H111 120.1 . . ?
C112 C111 H111 120.1 . . ?
C113 C112 C111 117.6(11) . . ?
C113 C112 H112 121.2 . . ?
C111 C112 H112 121.2 . . ?
C112 C113 C114 120.1(11) . . ?
C112 C113 H113 119.9 . . ?
C114 C113 H113 119.9 . . ?
N18 C114 C113 123.2(11) . . ?
N18 C114 H114 118.4 . . ?
C113 C114 H114 118.4 . . ?
C132 O7 C129 119.4(8) . . ?
C138 O8 C134 117.9(7) . . ?
C136 O9 C155 117.5(7) . . ?
C115 N19 C119 119.6(10) . . ?
C115 N19 Cd1 123.4(9) . . ?
C119 N19 Cd1 116.8(7) . . ?
C120 N20 C126 121.7(11) . . ?
C120 N20 Cd1 117.1(7) . . ?
C126 N20 Cd1 121.2(8) . . ?
C121 N21 C125 119.1(11) . . ?
C144 N22 C141 120.6(8) . . ?
C144 N22 Cd4 118.7(6) . . ?
C141 N22 Cd4 119.1(6) . . ?
C149 N23 C145 118.3(9) . . ?
C149 N23 Cd4 124.7(8) . . ?
C145 N23 Cd4 116.1(6) . . ?
C150 N24 C154 114.7(11) . . ?
C161 N25 C158 123.0(8) . . ?
C161 N25 Cd3 118.1(6) . . ?
C158 N25 Cd3 118.8(6) . . ?
C162 N26 C166 119.5(10) . . ?
C162 N26 Cd3 118.5(6) . . ?
C166 N26 Cd3 121.8(8) . . ?
C171 N27 C167 116.8(10) . . ?
N19 C115 C116 120.9(12) . . ?
N19 C115 H115 119.6 . . ?
C116 C115 H115 119.6 . . ?
C115 C116 C117 120.0(12) . . ?
C115 C116 H116 120.0 . . ?
C117 C116 H116 120.0 . . ?
C118 C117 C116 119.4(12) . . ?
C118 C117 H117 120.3 . . ?
C116 C117 H117 120.3 . . ?
C117 C118 C119 118.9(12) . . ?
C117 C118 H118 120.6 . . ?
C119 C118 H118 120.6 . . ?
N19 C119 C118 121.2(10) . . ?
N19 C119 C120 117.4(10) . . ?
C118 C119 C120 121.4(11) . . ?
N20 C120 C121 123.7(10) . . ?
N20 C120 C119 117.9(10) . . ?
C121 C120 C119 118.4(10) . . ?
N21 C121 C122 120.5(11) . . ?
N21 C121 C120 117.3(10) . . ?
C122 C121 C120 122.0(11) . . ?
C121 C122 C123 118.3(13) . . ?
C121 C122 H122 120.8 . . ?
C123 C122 H122 120.8 . . ?
C124 C123 C122 121.9(13) . . ?
C124 C123 H123 119.0 . . ?
C122 C123 H123 119.0 . . ?
C125 C124 C123 115.4(14) . . ?
C125 C124 H124 122.3 . . ?
C123 C124 H124 122.3 . . ?
N21 C125 C124 124.5(14) . . ?
N21 C125 H125 117.8 . . ?
C124 C125 H125 117.8 . . ?
C131 C126 C127 120.2(9) . . ?
C131 C126 N20 119.9(9) . . ?
C127 C126 N20 119.8(9) . . ?
C126 C127 C128 118.8(10) . . ?
C126 C127 H127 120.6 . . ?
C128 C127 H127 120.6 . . ?
C129 C128 C127 120.6(10) . . ?
C129 C128 H128 119.7 . . ?
C127 C128 H128 119.7 . . ?
C130 C129 C128 120.8(9) . . ?
C130 C129 O7 118.4(10) . . ?
C128 C129 O7 120.6(10) . . ?
C129 C130 C131 118.6(10) . . ?
C129 C130 H130 120.7 . . ?
C131 C130 H130 120.7 . . ?
C126 C131 C130 120.9(10) . . ?
C126 C131 H131 119.5 . . ?
C130 C131 H131 119.5 . . ?
C133 C132 O7 123.5(8) . . ?
C133 C132 C137 121.3(8) . . ?
O7 C132 C137 115.2(8) . . ?
C134 C133 C132 119.3(8) . . ?
C134 C133 H133 120.4 . . ?
C132 C133 H133 120.4 . . ?
C133 C134 C135 121.3(8) . . ?
C133 C134 O8 117.2(8) . . ?
C135 C134 O8 121.4(8) . . ?
C136 C135 C134 118.0(8) . . ?
C136 C135 H135 121.0 . . ?
C134 C135 H135 121.0 . . ?
C135 C136 C137 122.8(8) . . ?
C135 C136 O9 116.7(7) . . ?
C137 C136 O9 120.3(7) . . ?
C132 C137 C136 117.3(8) . . ?
C132 C137 H137 121.4 . . ?
C136 C137 H137 121.4 . . ?
C143 C138 C139 120.8(8) . . ?
C143 C138 O8 116.4(8) . . ?
C139 C138 O8 122.7(9) . . ?
C140 C139 C138 118.8(9) . . ?
C140 C139 H139 120.6 . . ?
C138 C139 H139 120.6 . . ?
C141 C140 C139 121.0(9) . . ?
C141 C140 H140 119.5 . . ?
C139 C140 H140 119.5 . . ?
C140 C141 C142 118.9(8) . . ?
C140 C141 N22 120.3(8) . . ?
C142 C141 N22 120.5(8) . . ?
C143 C142 C141 121.3(9) . . ?
C143 C142 H142 119.4 . . ?
C141 C142 H142 119.4 . . ?
C142 C143 C138 119.2(9) . . ?
C142 C143 H143 120.4 . . ?
C138 C143 H143 120.4 . . ?
N22 C144 C145 117.6(9) . . ?
N22 C144 C150 125.3(9) . . ?
C145 C144 C150 116.8(8) . . ?
N23 C145 C146 121.6(9) . . ?
N23 C145 C144 116.3(8) . . ?
C146 C145 C144 122.0(10) . . ?
C147 C146 C145 119.3(11) . . ?
C147 C146 H146 120.4 . . ?
C145 C146 H146 120.4 . . ?
C148 C147 C146 119.6(12) . . ?
C148 C147 H147 120.2 . . ?
C146 C147 H147 120.2 . . ?
C147 C148 C149 118.6(12) . . ?
C147 C148 H148 120.7 . . ?
C149 C148 H148 120.7 . . ?
N23 C149 C148 122.6(11) . . ?
N23 C149 H149 118.7 . . ?
C148 C149 H149 118.7 . . ?
N24 C150 C151 124.7(10) . . ?
N24 C150 C144 113.2(10) . . ?
C151 C150 C144 121.6(10) . . ?
C150 C151 C152 118.4(12) . . ?
C150 C151 H151 120.8 . . ?
C152 C151 H151 120.8 . . ?
C153 C152 C151 119.8(13) . . ?
C153 C152 H152 120.1 . . ?
C151 C152 H152 120.1 . . ?
C152 C153 C154 118.3(14) . . ?
C152 C153 H153 120.9 . . ?
C154 C153 H153 120.9 . . ?
N24 C154 C153 123.3(13) . . ?
N24 C154 H154 118.3 . . ?
C153 C154 H154 118.3 . . ?
C160 C155 C156 121.0(8) . . ?
C160 C155 O9 121.7(8) . . ?
C156 C155 O9 117.2(8) . . ?
C155 C156 C157 120.3(8) . . ?
C155 C156 H156 119.8 . . ?
C157 C156 H156 119.8 . . ?
C156 C157 C158 118.6(8) . . ?
C156 C157 H157 120.7 . . ?
C158 C157 H157 120.7 . . ?
C159 C158 C157 120.3(8) . . ?
C159 C158 N25 121.2(8) . . ?
C157 C158 N25 118.5(8) . . ?
C158 C159 C160 120.2(8) . . ?
C158 C159 H159 119.9 . . ?
C160 C159 H159 119.9 . . ?
C155 C160 C159 119.3(8) . . ?
C155 C160 H160 120.3 . . ?
C159 C160 H160 120.3 . . ?
N25 C161 C167 123.1(8) . . ?
N25 C161 C162 117.4(8) . . ?
C167 C161 C162 119.6(8) . . ?
N26 C162 C163 120.7(9) . . ?
N26 C162 C161 116.0(8) . . ?
C163 C162 C161 123.2(10) . . ?
C164 C163 C162 119.5(11) . . ?
C164 C163 H163 120.2 . . ?
C162 C163 H163 120.2 . . ?
C165 C164 C163 120.0(12) . . ?
C165 C164 H164 120.0 . . ?
C163 C164 H164 120.0 . . ?
C164 C165 C166 119.1(12) . . ?
C164 C165 H165 120.4 . . ?
C166 C165 H165 120.4 . . ?
N26 C166 C165 120.9(11) . . ?
N26 C166 H166 119.5 . . ?
C165 C166 H166 119.5 . . ?
N27 C167 C168 121.9(10) . . ?
N27 C167 C161 116.0(9) . . ?
C168 C167 C161 122.2(9) . . ?
C169 C168 C167 120.0(11) . . ?
C169 C168 H168 120.0 . . ?
C167 C168 H168 120.0 . . ?
C168 C169 C170 118.6(12) . . ?
C168 C169 H169 120.7 . . ?
C170 C169 H169 120.7 . . ?
C169 C170 C171 119.1(13) . . ?
C169 C170 H170 120.4 . . ?
C171 C170 H170 120.4 . . ?
N27 C171 C170 123.4(12) . . ?
N27 C171 H171 118.3 . . ?
C170 C171 H171 118.3 . . ?
C189 O10 C186 119.9(8) . . ?
C191 O11 C195 119.1(7) . . ?
C212 O12 C193 117.5(6) . . ?
C172 N28 C176 119.3(10) . . ?
C172 N28 Cd1 124.1(9) . . ?
C176 N28 Cd1 116.0(7) . . ?
C177 N29 C183 123.0(9) . . ?
C177 N29 Cd1 117.2(7) . . ?
C183 N29 Cd1 119.7(6) . . ?
C178 N30 C182 120.2(13) . . ?
C201 N31 C198 120.8(9) . . ?
C201 N31 Cd2 115.4(7) . . ?
C198 N31 Cd2 122.3(6) . . ?
C206 N32 C202 117.8(4) . . ?
C206 N32 Cd2 122.6(6) . . ?
C202 N32 Cd2 119.1(6) . . ?
C207 N33 C211 114.8(14) . . ?
C218 N34 C215 121.8(8) . . ?
C218 N34 Cd4 117.2(6) . . ?
C215 N34 Cd4 120.1(5) . . ?
C223 N35 C219 118.5(10) . . ?
C223 N35 Cd4 122.8(8) . . ?
C219 N35 Cd4 117.0(6) . . ?
C224 N36 C228 118.2(10) . . ?
N28 C172 C173 121.9(13) . . ?
N28 C172 H172 119.0 . . ?
C173 C172 H172 119.0 . . ?
C174 C173 C172 118.9(13) . . ?
C174 C173 H173 120.6 . . ?
C172 C173 H173 120.6 . . ?
C173 C174 C175 118.6(13) . . ?
C173 C174 H174 120.7 . . ?
C175 C174 H174 120.7 . . ?
C174 C175 C176 120.5(12) . . ?
C174 C175 H175 119.8 . . ?
C176 C175 H175 119.8 . . ?
N28 C176 C175 120.5(10) . . ?
N28 C176 C177 116.8(9) . . ?
C175 C176 C177 122.5(11) . . ?
N29 C177 C178 124.0(9) . . ?
N29 C177 C176 118.2(9) . . ?
C178 C177 C176 117.8(9) . . ?
C179 C178 N30 121.4(12) . . ?
C179 C178 C177 118.2(12) . . ?
N30 C178 C177 120.3(12) . . ?
C178 C179 C180 118.0(14) . . ?
C178 C179 H179 121.0 . . ?
C180 C179 H179 121.0 . . ?
C181 C180 C179 121.5(15) . . ?
C181 C180 H180 119.2 . . ?
C179 C180 H180 119.2 . . ?
C182 C181 C180 118.0(15) . . ?
C182 C181 H181 121.0 . . ?
C180 C181 H181 121.0 . . ?
N30 C182 C181 120.0(15) . . ?
N30 C182 H182 120.0 . . ?
C181 C182 H182 120.0 . . ?
C188 C183 C184 119.6(9) . . ?
C188 C183 N29 119.6(9) . . ?
C184 C183 N29 120.8(9) . . ?
C183 C184 C185 120.6(10) . . ?
C183 C184 H184 119.7 . . ?
C185 C184 H184 119.7 . . ?
C186 C185 C184 118.8(10) . . ?
C186 C185 H185 120.6 . . ?
C184 C185 H185 120.6 . . ?
C187 C186 C185 121.2(9) . . ?
C187 C186 O10 120.4(11) . . ?
C185 C186 O10 118.0(11) . . ?
C186 C187 C188 119.5(11) . . ?
C186 C187 H187 120.2 . . ?
C188 C187 H187 120.2 . . ?
C183 C188 C187 120.3(11) . . ?
C183 C188 H188 119.9 . . ?
C187 C188 H188 119.9 . . ?
C190 C189 C194 121.9(8) . . ?
C190 C189 O10 124.0(8) . . ?
C194 C189 O10 114.1(8) . . ?
C189 C190 C191 117.8(8) . . ?
C189 C190 H190 121.1 . . ?
C191 C190 H190 121.1 . . ?
C192 C191 O11 122.0(7) . . ?
C192 C191 C190 122.2(8) . . ?
O11 C191 C190 115.7(7) . . ?
C191 C192 C193 117.3(8) . . ?
C191 C192 H192 121.3 . . ?
C193 C192 H192 121.3 . . ?
C194 C193 C192 122.2(7) . . ?
C194 C193 O12 121.9(7) . . ?
C192 C193 O12 115.8(7) . . ?
C193 C194 C189 118.4(8) . . ?
C193 C194 H194 120.8 . . ?
C189 C194 H194 120.8 . . ?
C200 C195 C196 120.8(8) . . ?
C200 C195 O11 118.0(8) . . ?
C196 C195 O11 121.1(8) . . ?
C197 C196 C195 119.2(9) . . ?
C197 C196 H196 120.4 . . ?
C195 C196 H196 120.4 . . ?
C198 C197 C196 120.8(9) . . ?
C198 C197 H197 119.6 . . ?
C196 C197 H197 119.6 . . ?
C197 C198 C199 119.3(8) . . ?
C197 C198 N31 119.7(9) . . ?
C199 C198 N31 121.0(8) . . ?
C200 C199 C198 120.7(9) . . ?
C200 C199 H199 119.7 . . ?
C198 C199 H199 119.7 . . ?
C199 C200 C195 119.3(9) . . ?
C199 C200 H200 120.4 . . ?
C195 C200 H200 120.4 . . ?
N31 C201 C207 124.5(10) . . ?
N31 C201 C202 118.0(9) . . ?
C207 C201 C202 117.2(9) . . ?
N32 C202 C203 123.5(4) . . ?
N32 C202 C201 116.3(8) . . ?
C203 C202 C201 119.8(8) . . ?
C204 C203 C202 118.1(4) . . ?
C204 C203 H203 121.0 . . ?
C202 C203 H203 121.0 . . ?
C203 C204 C205 119.7(4) . . ?
C203 C204 H204 120.2 . . ?
C205 C204 H204 120.2 . . ?
C204 C205 C206 119.0(4) . . ?
C204 C205 H205 120.5 . . ?
C206 C205 H205 120.5 . . ?
N32 C206 C205 122.1(4) . . ?
N32 C206 H206 119.0 . . ?
C205 C206 H206 119.0 . . ?
C208 C207 N33 125.7(13) . . ?
C208 C207 C201 122.0(14) . . ?
N33 C207 C201 112.3(13) . . ?
C207 C208 C209 118.1(15) . . ?
C207 C208 H208 121.0 . . ?
C209 C208 H208 121.0 . . ?
C210 C209 C208 117.1(17) . . ?
C210 C209 H209 121.4 . . ?
C208 C209 H209 121.4 . . ?
C209 C210 C211 121.7(19) . . ?
C209 C210 H210 119.1 . . ?
C211 C210 H210 119.1 . . ?
N33 C211 C210 120.9(17) . . ?
N33 C211 H211 119.5 . . ?
C210 C211 H211 119.5 . . ?
C213 C212 C217 119.8(8) . . ?
C213 C212 O12 119.2(8) . . ?
C217 C212 O12 120.9(8) . . ?
C214 C213 C212 119.9(9) . . ?
C214 C213 H213 120.0 . . ?
C212 C213 H213 120.0 . . ?
C213 C214 C215 120.4(9) . . ?
C213 C214 H214 119.8 . . ?
C215 C214 H214 119.8 . . ?
C216 C215 C214 119.7(8) . . ?
C216 C215 N34 119.0(8) . . ?
C214 C215 N34 121.1(8) . . ?
C217 C216 C215 119.3(8) . . ?
C217 C216 H216 120.4 . . ?
C215 C216 H216 120.4 . . ?
C216 C217 C212 120.7(8) . . ?
C216 C217 H217 119.6 . . ?
C212 C217 H217 119.6 . . ?
N34 C218 C224 122.2(8) . . ?
N34 C218 C219 118.1(8) . . ?
C224 C218 C219 119.6(8) . . ?
N35 C219 C220 121.4(9) . . ?
N35 C219 C218 116.5(8) . . ?
C220 C219 C218 122.1(9) . . ?
C221 C220 C219 118.9(11) . . ?
C221 C220 H220 120.5 . . ?
C219 C220 H220 120.5 . . ?
C222 C221 C220 119.2(12) . . ?
C222 C221 H221 120.4 . . ?
C220 C221 H221 120.4 . . ?
C221 C222 C223 119.9(12) . . ?
C221 C222 H222 120.0 . . ?
C223 C222 H222 120.1 . . ?
N35 C223 C222 122.0(12) . . ?
N35 C223 H223 119.0 . . ?
C222 C223 H223 119.0 . . ?
N36 C224 C225 120.9(10) . . ?
N36 C224 C218 117.6(9) . . ?
C225 C224 C218 121.5(10) . . ?
C224 C225 C226 120.6(12) . . ?
C224 C225 H225 119.7 . . ?
C226 C225 H225 119.7 . . ?
C227 C226 C225 118.1(13) . . ?
C227 C226 H226 120.9 . . ?
C225 C226 H226 120.9 . . ?
C228 C227 C226 119.1(13) . . ?
C228 C227 H227 120.4 . . ?
C226 C227 H227 120.4 . . ?
N36 C228 C227 123.0(13) . . ?
N36 C228 H228 118.5 . . ?
C227 C228 H228 118.5 . . ?
C248 O13 C245 119.0(7) . . ?
C254 O14 C250 118.4(7) . . ?
C252 O15 C271 117.6(7) . . ?
C231 N37 C235 117.5(4) . . ?
C231 N37 Cd7 125.0(5) . . ?
C235 N37 Cd7 117.5(4) . . ?
C236 N38 C242 121.7(8) . . ?
C236 N38 Cd7 117.3(6) . . ?
C242 N38 Cd7 121.0(6) . . ?
C241 N39 C237 117.4(10) . . ?
C260 N40 C257 121.7(9) . . ?
C260 N40 Cd6 117.8(6) . . ?
C257 N40 Cd6 120.2(6) . . ?
C265 N41 C261 117.5(4) . . ?
C265 N41 Cd6 124.0(5) . . ?
C261 N41 Cd6 115.7(5) . . ?
C266 N42 C270 117.3(4) . . ?
C277 N43 C274 120.7(8) . . ?
C277 N43 Cd5 117.2(6) . . ?
C274 N43 Cd5 122.1(6) . . ?
C282 N44 C278 118.4(8) . . ?
C282 N44 Cd5 122.9(7) . . ?
C278 N44 Cd5 118.5(6) . . ?
C283 N45 C287 118.1(11) . . ?
N37 C231 C232 123.6(4) . . ?
N37 C231 H231 118.2 . . ?
C232 C231 H231 118.2 . . ?
C233 C232 C231 118.2(4) . . ?
C233 C232 H232 120.9 . . ?
C231 C232 H232 120.9 . . ?
C232 C233 C234 119.4(4) . . ?
C232 C233 H233 120.3 . . ?
C234 C233 H233 120.3 . . ?
C233 C234 C235 118.9(4) . . ?
C233 C234 H234 120.5 . . ?
C235 C234 H234 120.5 . . ?
N37 C235 C234 122.1(4) . . ?
N37 C235 C236 116.5(6) . . ?
C234 C235 C236 121.3(7) . . ?
N38 C236 C237 122.5(8) . . ?
N38 C236 C235 118.6(8) . . ?
C237 C236 C235 118.8(8) . . ?
N39 C237 C238 121.7(9) . . ?
N39 C237 C236 116.9(9) . . ?
C238 C237 C236 121.4(9) . . ?
C237 C238 C239 119.2(11) . . ?
C237 C238 H238 120.4 . . ?
C239 C238 H238 120.4 . . ?
C240 C239 C238 120.3(12) . . ?
C240 C239 H239 119.8 . . ?
C238 C239 H239 119.8 . . ?
C241 C240 C239 116.1(12) . . ?
C241 C240 H240 122.0 . . ?
C239 C240 H240 122.0 . . ?
N39 C241 C240 125.3(12) . . ?
N39 C241 H241 117.4 . . ?
C240 C241 H241 117.4 . . ?
C247 C242 C243 119.8(8) . . ?
C247 C242 N38 121.0(8) . . ?
C243 C242 N38 119.2(8) . . ?
C244 C243 C242 118.6(9) . . ?
C244 C243 H243 120.7 . . ?
C242 C243 H243 120.7 . . ?
C245 C244 C243 120.6(9) . . ?
C245 C244 H244 119.7 . . ?
C243 C244 H244 119.7 . . ?
C246 C245 C244 120.8(9) . . ?
C246 C245 O13 120.5(10) . . ?
C244 C245 O13 118.5(9) . . ?
C245 C246 C247 119.1(10) . . ?
C245 C246 H246 120.4 . . ?
C247 C246 H246 120.4 . . ?
C242 C247 C246 121.1(9) . . ?
C242 C247 H247 119.5 . . ?
C246 C247 H247 119.5 . . ?
C253 C248 O13 122.4(8) . . ?
C253 C248 C249 122.2(8) . . ?
O13 C248 C249 115.2(8) . . ?
C250 C249 C248 117.7(8) . . ?
C250 C249 H249 121.1 . . ?
C248 C249 H249 121.1 . . ?
C249 C250 C251 123.2(8) . . ?
C249 C250 O14 121.2(8) . . ?
C251 C250 O14 115.4(7) . . ?
C252 C251 C250 117.1(8) . . ?
C252 C251 H251 121.4 . . ?
C250 C251 H251 121.4 . . ?
C251 C252 O15 121.7(7) . . ?
C251 C252 C253 122.3(8) . . ?
O15 C252 C253 115.9(7) . . ?
C248 C253 C252 117.3(8) . . ?
C248 C253 H253 121.4 . . ?
C252 C253 H253 121.4 . . ?
C255 C254 C259 121.1(9) . . ?
C255 C254 O14 120.8(9) . . ?
C259 C254 O14 117.9(9) . . ?
C254 C255 C256 120.0(9) . . ?
C254 C255 H255 120.0 . . ?
C256 C255 H255 120.0 . . ?
C257 C256 C255 120.0(9) . . ?
C257 C256 H256 120.0 . . ?
C255 C256 H256 120.0 . . ?
C258 C257 C256 119.2(8) . . ?
C258 C257 N40 119.9(8) . . ?
C256 C257 N40 120.6(8) . . ?
C257 C258 C259 121.9(9) . . ?
C257 C258 H258 119.1 . . ?
C259 C258 H258 119.1 . . ?
C254 C259 C258 117.8(9) . . ?
C254 C259 H259 121.1 . . ?
C258 C259 H259 121.1 . . ?
N40 C260 C266 125.8(9) . . ?
N40 C260 C261 117.7(8) . . ?
C266 C260 C261 116.4(8) . . ?
N41 C261 C262 123.4(4) . . ?
N41 C261 C260 116.2(7) . . ?
C262 C261 C260 120.1(7) . . ?
C263 C262 C261 118.3(4) . . ?
C263 C262 H262 120.9 . . ?
C261 C262 H262 120.9 . . ?
C262 C263 C264 119.6(4) . . ?
C262 C263 H263 120.2 . . ?
C264 C263 H263 120.2 . . ?
C263 C264 C265 118.8(4) . . ?
C263 C264 H264 120.6 . . ?
C265 C264 H264 120.6 . . ?
N41 C265 C264 122.4(4) . . ?
N41 C265 H265 118.8 . . ?
C264 C265 H265 118.8 . . ?
N42 C266 C267 124.0(4) . . ?
N42 C266 C260 115.9(9) . . ?
C267 C266 C260 120.0(9) . . ?
C268 C267 C266 118.0(4) . . ?
C268 C267 H267 121.0 . . ?
C266 C267 H267 121.0 . . ?
C267 C268 C269 119.6(4) . . ?
C267 C268 H268 120.2 . . ?
C269 C268 H268 120.2 . . ?
C268 C269 C270 119.1(4) . . ?
C268 C269 H269 120.4 . . ?
C270 C269 H269 120.4 . . ?
N42 C270 C269 122.0(4) . . ?
N42 C270 H270 119.0 . . ?
C269 C270 H270 119.0 . . ?
C272 C271 C276 120.8(8) . . ?
C272 C271 O15 122.3(8) . . ?
C276 C271 O15 116.6(8) . . ?
C271 C272 C273 120.1(9) . . ?
C271 C272 H272 119.9 . . ?
C273 C272 H272 119.9 . . ?
C274 C273 C272 119.8(9) . . ?
C274 C273 H273 120.1 . . ?
C272 C273 H273 120.1 . . ?
C273 C274 C275 119.6(8) . . ?
C273 C274 N43 119.9(8) . . ?
C275 C274 N43 120.5(8) . . ?
C274 C275 C276 121.1(9) . . ?
C274 C275 H275 119.5 . . ?
C276 C275 H275 119.5 . . ?
C271 C276 C275 118.6(9) . . ?
C271 C276 H276 120.7 . . ?
C275 C276 H276 120.7 . . ?
N43 C277 C283 123.9(8) . . ?
N43 C277 C278 118.3(8) . . ?
C283 C277 C278 117.8(8) . . ?
N44 C278 C279 121.7(9) . . ?
N44 C278 C277 116.5(8) . . ?
C279 C278 C277 121.8(9) . . ?
C280 C279 C278 119.0(10) . . ?
C280 C279 H279 120.5 . . ?
C278 C279 H279 120.5 . . ?
C281 C280 C279 118.8(11) . . ?
C281 C280 H280 120.6 . . ?
C279 C280 H280 120.6 . . ?
C280 C281 C282 120.0(11) . . ?
C280 C281 H281 120.0 . . ?
C282 C281 H281 120.0 . . ?
N44 C282 C281 122.0(11) . . ?
N44 C282 H282 119.0 . . ?
C281 C282 H282 119.0 . . ?
N45 C283 C284 122.4(10) . . ?
N45 C283 C277 114.6(9) . . ?
C284 C283 C277 123.0(10) . . ?
C283 C284 C285 118.8(12) . . ?
C283 C284 H284 120.6 . . ?
C285 C284 H284 120.6 . . ?
C286 C285 C284 119.2(13) . . ?
C286 C285 H285 120.4 . . ?
C284 C285 H285 120.4 . . ?
C287 C286 C285 117.7(13) . . ?
C287 C286 H286 121.2 . . ?
C285 C286 H286 121.2 . . ?
N45 C287 C286 123.7(13) . . ?
N45 C287 H287 118.1 . . ?
C286 C287 H287 118.1 . . ?
C308 O16 C305 117.9(8) . . ?
C310 O17 C314 119.4(7) . . ?
C331 O18 C312 118.0(7) . . ?
C291 N46 C295 118.7(10) . . ?
C291 N46 Cd6 123.4(8) . . ?
C295 N46 Cd6 117.0(6) . . ?
C296 N47 C302 120.8(8) . . ?
C296 N47 Cd6 116.3(6) . . ?
C302 N47 Cd6 122.9(6) . . ?
C301 N48 C297 117.9(11) . . ?
C320 N49 C317 121.7(8) . . ?
C320 N49 Cd8 117.1(6) . . ?
C317 N49 Cd8 120.1(6) . . ?
C325 N50 C321 117.9(9) . . ?
C325 N50 Cd8 124.5(8) . . ?
C321 N50 Cd8 116.9(6) . . ?
C326 N51 C330 117.1(10) . . ?
C337 N52 C334 120.7(8) . . ?
C337 N52 Cd5 117.1(6) . . ?
C334 N52 Cd5 122.2(5) . . ?
C342 N53 C338 117.0(9) . . ?
C342 N53 Cd5 124.0(8) . . ?
C338 N53 Cd5 117.7(6) . . ?
C347 N54 C343 117.6(9) . . ?
N46 C291 C292 122.2(12) . . ?
N46 C291 H291 118.9 . . ?
C292 C291 H291 118.9 . . ?
C293 C292 C291 118.7(12) . . ?
C293 C292 H292 120.6 . . ?
C291 C292 H292 120.6 . . ?
C292 C293 C294 119.5(12) . . ?
C292 C293 H293 120.3 . . ?
C294 C293 H293 120.3 . . ?
C295 C294 C293 119.0(11) . . ?
C295 C294 H294 120.5 . . ?
C293 C294 H294 120.5 . . ?
N46 C295 C294 121.7(9) . . ?
N46 C295 C296 116.4(9) . . ?
C294 C295 C296 121.9(9) . . ?
N47 C296 C297 124.7(9) . . ?
N47 C296 C295 119.2(8) . . ?
C297 C296 C295 116.1(8) . . ?
N48 C297 C298 122.3(10) . . ?
N48 C297 C296 117.1(9) . . ?
C298 C297 C296 120.6(10) . . ?
C297 C298 C299 117.4(11) . . ?
C297 C298 H298 121.3 . . ?
C299 C298 H298 121.3 . . ?
C300 C299 C298 121.5(12) . . ?
C300 C299 H299 119.2 . . ?
C298 C299 H299 119.2 . . ?
C299 C300 C301 117.7(12) . . ?
C299 C300 H300 121.2 . . ?
C301 C300 H300 121.2 . . ?
N48 C301 C300 123.1(12) . . ?
N48 C301 H301 118.4 . . ?
C300 C301 H301 118.4 . . ?
C307 C302 C303 118.2(9) . . ?
C307 C302 N47 120.3(9) . . ?
C303 C302 N47 121.1(9) . . ?
C304 C303 C302 120.9(10) . . ?
C304 C303 H303 119.6 . . ?
C302 C303 H303 119.6 . . ?
C305 C304 C303 119.5(10) . . ?
C305 C304 H304 120.3 . . ?
C303 C304 H304 120.3 . . ?
C306 C305 C304 120.3(9) . . ?
C306 C305 O16 121.0(10) . . ?
C304 C305 O16 118.5(10) . . ?
C305 C306 C307 120.4(10) . . ?
C305 C306 H306 119.8 . . ?
C307 C306 H306 119.8 . . ?
C302 C307 C306 120.7(10) . . ?
C302 C307 H307 119.7 . . ?
C306 C307 H307 119.7 . . ?
C309 C308 O16 115.5(8) . . ?
C309 C308 C313 122.0(8) . . ?
O16 C308 C313 122.4(8) . . ?
C308 C309 C310 118.1(8) . . ?
C308 C309 H309 121.0 . . ?
C310 C309 H309 121.0 . . ?
C309 C310 C311 122.8(8) . . ?
C309 C310 O17 121.9(8) . . ?
C311 C310 O17 115.2(8) . . ?
C312 C311 C310 116.9(8) . . ?
C312 C311 H311 121.5 . . ?
C310 C311 H311 121.5 . . ?
C311 C312 C313 123.0(8) . . ?
C311 C312 O18 120.7(8) . . ?
C313 C312 O18 116.2(7) . . ?
C308 C313 C312 117.1(8) . . ?
C308 C313 H313 121.4 . . ?
C312 C313 H313 121.4 . . ?
C315 C314 C319 120.3(8) . . ?
C315 C314 O17 117.9(9) . . ?
C319 C314 O17 121.7(8) . . ?
C314 C315 C316 119.3(9) . . ?
C314 C315 H315 120.3 . . ?
C316 C315 H315 120.3 . . ?
C317 C316 C315 120.9(9) . . ?
C317 C316 H316 119.6 . . ?
C315 C316 H316 119.6 . . ?
C316 C317 C318 119.2(8) . . ?
C316 C317 N49 121.9(8) . . ?
C318 C317 N49 118.8(8) . . ?
C319 C318 C317 119.5(9) . . ?
C319 C318 H318 120.2 . . ?
C317 C318 H318 120.2 . . ?
C314 C319 C318 120.7(9) . . ?
C314 C319 H319 119.6 . . ?
C318 C319 H319 119.6 . . ?
N49 C320 C326 123.6(8) . . ?
N49 C320 C321 118.5(8) . . ?
C326 C320 C321 117.9(8) . . ?
N50 C321 C322 122.7(8) . . ?
N50 C321 C320 115.6(8) . . ?
C322 C321 C320 121.6(9) . . ?
C323 C322 C321 118.2(10) . . ?
C323 C322 H322 120.9 . . ?
C321 C322 H322 120.9 . . ?
C324 C323 C322 119.9(11) . . ?
C324 C323 H323 120.0 . . ?
C322 C323 H323 120.0 . . ?
C323 C324 C325 118.8(11) . . ?
C323 C324 H324 120.6 . . ?
C325 C324 H324 120.6 . . ?
N50 C325 C324 122.4(11) . . ?
N50 C325 H325 118.8 . . ?
C324 C325 H325 118.8 . . ?
N51 C326 C327 124.3(9) . . ?
N51 C326 C320 115.1(8) . . ?
C327 C326 C320 120.6(9) . . ?
C328 C327 C326 116.8(11) . . ?
C328 C327 H327 121.6 . . ?
C326 C327 H327 121.6 . . ?
C329 C328 C327 121.3(12) . . ?
C329 C328 H328 119.3 . . ?
C327 C328 H328 119.3 . . ?
C328 C329 C330 117.7(12) . . ?
C328 C329 H329 121.2 . . ?
C330 C329 H329 121.2 . . ?
N51 C330 C329 122.5(11) . . ?
N51 C330 H330 118.8 . . ?
C329 C330 H330 118.8 . . ?
C336 C331 C332 120.2(9) . . ?
C336 C331 O18 120.5(8) . . ?
C332 C331 O18 119.3(9) . . ?
C331 C332 C333 120.8(9) . . ?
C331 C332 H332 119.6 . . ?
C333 C332 H332 119.6 . . ?
C334 C333 C332 119.2(9) . . ?
C334 C333 H333 120.4 . . ?
C332 C333 H333 120.4 . . ?
C335 C334 C333 119.9(8) . . ?
C335 C334 N52 120.1(8) . . ?
C333 C334 N52 119.7(8) . . ?
C334 C335 C336 120.4(9) . . ?
C334 C335 H335 119.8 . . ?
C336 C335 H335 119.8 . . ?
C331 C336 C335 119.4(9) . . ?
C331 C336 H336 120.3 . . ?
C335 C336 H336 120.3 . . ?
N52 C337 C338 119.1(8) . . ?
N52 C337 C343 123.3(8) . . ?
C338 C337 C343 117.6(8) . . ?
N53 C338 C339 122.3(9) . . ?
N53 C338 C337 115.9(8) . . ?
C339 C338 C337 121.9(9) . . ?
C340 C339 C338 119.4(11) . . ?
C340 C339 H339 120.3 . . ?
C338 C339 H339 120.3 . . ?
C341 C340 C339 118.8(12) . . ?
C341 C340 H340 120.6 . . ?
C339 C340 H340 120.6 . . ?
C340 C341 C342 119.6(12) . . ?
C340 C341 H341 120.2 . . ?
C342 C341 H341 120.2 . . ?
N53 C342 C341 122.8(12) . . ?
N53 C342 H342 118.6 . . ?
C341 C342 H342 118.6 . . ?
N54 C343 C344 121.3(9) . . ?
N54 C343 C337 115.1(9) . . ?
C344 C343 C337 123.3(9) . . ?
C343 C344 C345 120.3(11) . . ?
C343 C344 H344 119.9 . . ?
C345 C344 H344 119.9 . . ?
C346 C345 C344 117.4(12) . . ?
C346 C345 H345 121.3 . . ?
C344 C345 H345 121.3 . . ?
C347 C346 C345 119.1(11) . . ?
C347 C346 H346 120.5 . . ?
C345 C346 H346 120.5 . . ?
N54 C347 C346 124.1(11) . . ?
N54 C347 H347 117.9 . . ?
C346 C347 H347 117.9 . . ?
C368 O19 C365 118.1(7) . . ?
C370 O20 C374 118.1(8) . . ?
C372 O21 C391 119.3(7) . . ?
C351 N55 C355 118.7(10) . . ?
C351 N55 Cd7 123.4(8) . . ?
C355 N55 Cd7 117.2(7) . . ?
C356 N56 C362 122.9(8) . . ?
C356 N56 Cd7 115.3(6) . . ?
C362 N56 Cd7 121.5(6) . . ?
C357 N57 C361 117.7(3) . . ?
C380 N58 C377 121.3(8) . . ?
C380 N58 Cd8 116.8(6) . . ?
C377 N58 Cd8 121.2(6) . . ?
C385 N59 C381 119.3(9) . . ?
C385 N59 Cd8 122.1(8) . . ?
C381 N59 Cd8 118.2(6) . . ?
C386 N60 C390 116.1(10) . . ?
C397 N61 C394 120.6(8) . . ?
C397 N61 Cd6 116.5(6) . . ?
C394 N61 Cd6 122.1(6) . . ?
C402 N62 C398 118.2(9) . . ?
C402 N62 Cd6 123.9(7) . . ?
C398 N62 Cd6 117.4(6) . . ?
C403 N63 C407 117.3(10) . . ?
N55 C351 C352 122.7(12) . . ?
N55 C351 H351 118.6 . . ?
C352 C351 H351 118.6 . . ?
C353 C352 C351 119.0(13) . . ?
C353 C352 H352 120.5 . . ?
C351 C352 H352 120.5 . . ?
C352 C353 C354 118.6(13) . . ?
C352 C353 H353 120.7 . . ?
C354 C353 H353 120.7 . . ?
C353 C354 C355 120.1(12) . . ?
C353 C354 H354 119.9 . . ?
C355 C354 H354 119.9 . . ?
N55 C355 C354 120.6(10) . . ?
N55 C355 C356 115.9(9) . . ?
C354 C355 C356 123.4(10) . . ?
N56 C356 C355 120.4(8) . . ?
N56 C356 C357 125.5(9) . . ?
C355 C356 C357 114.1(8) . . ?
N57 C357 C358 123.7(3) . . ?
N57 C357 C356 116.9(7) . . ?
C358 C357 C356 119.4(7) . . ?
C359 C358 C357 118.0(3) . . ?
C359 C358 H358 121.0 . . ?
C357 C358 H358 121.0 . . ?
C358 C359 C360 119.6(3) . . ?
C358 C359 H359 120.2 . . ?
C360 C359 H359 120.2 . . ?
C359 C360 C361 118.9(3) . . ?
C359 C360 H360 120.5 . . ?
C361 C360 H360 120.5 . . ?
N57 C361 C360 122.0(3) . . ?
N57 C361 H361 119.0 . . ?
C360 C361 H361 119.0 . . ?
C363 C362 C367 119.2(9) . . ?
C363 C362 N56 120.7(8) . . ?
C367 C362 N56 119.9(9) . . ?
C362 C363 C364 120.2(9) . . ?
C362 C363 H363 119.9 . . ?
C364 C363 H363 119.9 . . ?
C365 C364 C363 120.2(10) . . ?
C365 C364 H364 119.9 . . ?
C363 C364 H364 119.9 . . ?
C366 C365 C364 119.8(9) . . ?
C366 C365 O19 122.1(9) . . ?
C364 C365 O19 118.1(9) . . ?
C365 C366 C367 120.5(9) . . ?
C365 C366 H366 119.8 . . ?
C367 C366 H366 119.8 . . ?
C366 C367 C362 120.0(9) . . ?
C366 C367 H367 120.0 . . ?
C362 C367 H367 120.0 . . ?
O19 C368 C373 121.2(8) . . ?
O19 C368 C369 118.1(8) . . ?
C373 C368 C369 120.6(8) . . ?
C370 C369 C368 119.0(8) . . ?
C370 C369 H369 120.5 . . ?
C368 C369 H369 120.5 . . ?
C369 C370 C371 122.1(8) . . ?
C369 C370 O20 121.3(8) . . ?
C371 C370 O20 116.1(8) . . ?
C370 C371 C372 117.4(8) . . ?
C370 C371 H371 121.3 . . ?
C372 C371 H371 121.3 . . ?
C373 C372 C371 122.7(8) . . ?
C373 C372 O21 115.2(8) . . ?
C371 C372 O21 121.8(8) . . ?
C372 C373 C368 118.1(8) . . ?
C372 C373 H373 121.0 . . ?
C368 C373 H373 121.0 . . ?
C375 C374 C379 121.0(9) . . ?
C375 C374 O20 121.1(9) . . ?
C379 C374 O20 117.5(9) . . ?
C374 C375 C376 119.5(9) . . ?
C374 C375 H375 120.3 . . ?
C376 C375 H375 120.3 . . ?
C377 C376 C375 120.8(9) . . ?
C377 C376 H376 119.6 . . ?
C375 C376 H376 119.6 . . ?
C376 C377 C378 119.3(9) . . ?
C376 C377 N58 120.7(9) . . ?
C378 C377 N58 119.7(8) . . ?
C379 C378 C377 120.0(9) . . ?
C379 C378 H378 120.0 . . ?
C377 C378 H378 120.0 . . ?
C374 C379 C378 119.3(10) . . ?
C374 C379 H379 120.4 . . ?
C378 C379 H379 120.4 . . ?
N58 C380 C386 125.8(8) . . ?
N58 C380 C381 118.0(8) . . ?
C386 C380 C381 116.2(8) . . ?
N59 C381 C382 122.1(9) . . ?
N59 C381 C380 116.4(8) . . ?
C382 C381 C380 121.3(9) . . ?
C381 C382 C383 118.7(10) . . ?
C381 C382 H382 120.7 . . ?
C383 C382 H382 120.7 . . ?
C384 C383 C382 119.4(11) . . ?
C384 C383 H383 120.3 . . ?
C382 C383 H383 120.3 . . ?
C383 C384 C385 119.4(11) . . ?
C383 C384 H384 120.3 . . ?
C385 C384 H384 120.3 . . ?
N59 C385 C384 121.1(11) . . ?
N59 C385 H385 119.5 . . ?
C384 C385 H385 119.5 . . ?
N60 C386 C387 123.5(9) . . ?
N60 C386 C380 116.1(9) . . ?
C387 C386 C380 120.2(9) . . ?
C388 C387 C386 117.3(11) . . ?
C388 C387 H387 121.4 . . ?
C386 C387 H387 121.4 . . ?
C389 C388 C387 122.6(12) . . ?
C389 C388 H388 118.7 . . ?
C387 C388 H388 118.7 . . ?
C388 C389 C390 117.4(12) . . ?
C388 C389 H389 121.3 . . ?
C390 C389 H389 121.3 . . ?
N60 C390 C389 122.9(12) . . ?
N60 C390 H390 118.5 . . ?
C389 C390 H390 118.5 . . ?
C392 C391 C396 120.8(8) . . ?
C392 C391 O21 122.1(8) . . ?
C396 C391 O21 116.9(8) . . ?
C391 C392 C393 119.7(9) . . ?
C391 C392 H392 120.1 . . ?
C393 C392 H392 120.1 . . ?
C392 C393 C394 120.4(9) . . ?
C392 C393 H393 119.8 . . ?
C394 C393 H393 119.8 . . ?
C393 C394 C395 119.5(8) . . ?
C393 C394 N61 120.3(9) . . ?
C395 C394 N61 120.0(8) . . ?
C394 C395 C396 120.3(9) . . ?
C394 C395 H395 119.9 . . ?
C396 C395 H395 119.9 . . ?
C391 C396 C395 119.2(9) . . ?
C391 C396 H396 120.4 . . ?
C395 C396 H396 120.4 . . ?
N61 C397 C403 123.7(8) . . ?
N61 C397 C398 119.0(8) . . ?
C403 C397 C398 117.3(8) . . ?
N62 C398 C399 122.3(8) . . ?
N62 C398 C397 115.9(8) . . ?
C399 C398 C397 121.7(8) . . ?
C398 C399 C400 119.2(10) . . ?
C398 C399 H399 120.4 . . ?
C400 C399 H399 120.4 . . ?
C401 C400 C399 117.8(11) . . ?
C401 C400 H400 121.1 . . ?
C399 C400 H400 121.1 . . ?
C400 C401 C402 121.4(11) . . ?
C400 C401 H401 119.3 . . ?
C402 C401 H401 119.3 . . ?
N62 C402 C401 121.1(10) . . ?
N62 C402 H402 119.5 . . ?
C401 C402 H402 119.5 . . ?
N63 C403 C404 122.9(9) . . ?
N63 C403 C397 115.9(8) . . ?
C404 C403 C397 121.1(9) . . ?
C403 C404 C405 119.1(11) . . ?
C403 C404 H404 120.5 . . ?
C405 C404 H404 120.5 . . ?
C406 C405 C404 118.3(12) . . ?
C406 C405 H405 120.8 . . ?
C404 C405 H405 120.8 . . ?
C405 C406 C407 118.9(12) . . ?
C405 C406 H406 120.6 . . ?
C407 C406 H406 120.6 . . ?
N63 C407 C406 123.3(12) . . ?
N63 C407 H407 118.3 . . ?
C406 C407 H407 118.3 . . ?
C428 O22 C425 117.9(7) . . ?
C430 O23 C435 118.0(7) . . ?
C452 O24 C433 118.0(8) . . ?
C411 N64 C415 118.4(8) . . ?
C411 N64 Cd7 122.5(7) . . ?
C415 N64 Cd7 118.6(6) . . ?
C416 N65 C422 121.0(8) . . ?
C416 N65 Cd7 117.2(5) . . ?
C422 N65 Cd7 121.7(6) . . ?
C417 N66 C421 118.2(9) . . ?
C441 N67 C438 119.1(8) . . ?
C441 N67 Cd5 119.1(6) . . ?
C438 N67 Cd5 121.8(6) . . ?
C446 N68 C442 117.2(10) . . ?
C446 N68 Cd5 124.9(9) . . ?
C442 N68 Cd5 117.8(7) . . ?
C447 N69 C451 114.6(11) . . ?
C458 N70 C455 123.8(9) . . ?
C458 N70 Cd8 115.2(7) . . ?
C455 N70 Cd8 120.1(7) . . ?
C459 N71 C463 117.7(4) . . ?
C459 N71 Cd8 117.3(5) . . ?
C463 N71 Cd8 123.5(5) . . ?
C464 N72 C468 117.4(4) . . ?
N64 C411 C412 121.4(10) . . ?
N64 C411 H411 119.3 . . ?
C412 C411 H411 119.3 . . ?
C413 C412 C411 120.6(10) . . ?
C413 C412 H412 119.7 . . ?
C411 C412 H412 119.7 . . ?
C412 C413 C414 118.9(10) . . ?
C412 C413 H413 120.6 . . ?
C414 C413 H413 120.6 . . ?
C413 C414 C415 118.2(9) . . ?
C413 C414 H414 120.9 . . ?
C415 C414 H414 120.9 . . ?
N64 C415 C414 122.5(8) . . ?
N64 C415 C416 115.8(7) . . ?
C414 C415 C416 121.6(8) . . ?
N65 C416 C417 124.4(8) . . ?
N65 C416 C415 118.2(8) . . ?
C417 C416 C415 117.4(7) . . ?
N66 C417 C418 121.8(9) . . ?
N66 C417 C416 115.0(8) . . ?
C418 C417 C416 123.1(9) . . ?
C417 C418 C419 118.9(11) . . ?
C417 C418 H418 120.6 . . ?
C419 C418 H418 120.6 . . ?
C420 C419 C418 119.2(12) . . ?
C420 C419 H419 120.4 . . ?
C418 C419 H419 120.4 . . ?
C421 C420 C419 118.4(11) . . ?
C421 C420 H420 120.8 . . ?
C419 C420 H420 120.8 . . ?
N66 C421 C420 123.5(11) . . ?
N66 C421 H421 118.3 . . ?
C420 C421 H421 118.3 . . ?
C427 C422 C423 120.5(8) . . ?
C427 C422 N65 119.5(8) . . ?
C423 C422 N65 119.8(8) . . ?
C424 C423 C422 119.8(9) . . ?
C424 C423 H423 120.1 . . ?
C422 C423 H423 120.1 . . ?
C425 C424 C423 119.4(9) . . ?
C425 C424 H424 120.3 . . ?
C423 C424 H424 120.3 . . ?
C424 C425 C426 121.0(8) . . ?
C424 C425 O22 117.4(9) . . ?
C426 C425 O22 121.3(9) . . ?
C425 C426 C427 119.9(9) . . ?
C425 C426 H426 120.1 . . ?
C427 C426 H426 120.1 . . ?
C422 C427 C426 119.3(9) . . ?
C422 C427 H427 120.3 . . ?
C426 C427 H427 120.3 . . ?
C434 C428 O22 122.5(8) . . ?
C434 C428 C429 121.4(8) . . ?
O22 C428 C429 115.7(8) . . ?
C430 C429 C428 117.5(8) . . ?
C430 C429 H429 121.3 . . ?
C428 C429 H429 121.3 . . ?
C432 C430 C429 122.9(8) . . ?
C432 C430 O23 114.7(8) . . ?
C429 C430 O23 122.1(8) . . ?
C430 C432 C433 117.3(9) . . ?
C430 C432 H432 121.4 . . ?
C433 C432 H432 121.4 . . ?
C434 C433 C432 122.2(9) . . ?
C434 C433 O24 116.3(8) . . ?
C432 C433 O24 121.1(8) . . ?
C433 C434 C428 118.6(9) . . ?
C433 C434 H434 120.7 . . ?
C428 C434 H434 120.7 . . ?
C436 C435 C440 121.4(9) . . ?
C436 C435 O23 121.1(10) . . ?
C440 C435 O23 117.3(10) . . ?
C435 C436 C437 119.2(10) . . ?
C435 C436 H436 120.4 . . ?
C437 C436 H436 120.4 . . ?
C438 C437 C436 120.1(10) . . ?
C438 C437 H437 120.0 . . ?
C436 C437 H437 120.0 . . ?
C437 C438 C439 120.1(9) . . ?
C437 C438 N67 120.7(9) . . ?
C439 C438 N67 119.1(8) . . ?
C440 C439 C438 120.6(10) . . ?
C440 C439 H439 119.7 . . ?
C438 C439 H439 119.7 . . ?
C439 C440 C435 118.6(10) . . ?
C439 C440 H440 120.7 . . ?
C435 C440 H440 120.7 . . ?
N67 C441 C442 117.6(9) . . ?
N67 C441 C447 124.9(9) . . ?
C442 C441 C447 117.5(9) . . ?
N68 C442 C443 122.2(10) . . ?
N68 C442 C441 116.1(9) . . ?
C443 C442 C441 121.7(10) . . ?
C444 C443 C442 118.6(12) . . ?
C444 C443 H443 120.7 . . ?
C442 C443 H443 120.7 . . ?
C443 C444 C445 120.5(13) . . ?
C443 C444 H444 119.8 . . ?
C445 C444 H444 119.8 . . ?
C444 C445 C446 117.4(13) . . ?
C444 C445 H445 121.3 . . ?
C446 C445 H445 121.3 . . ?
N68 C446 C445 124.1(13) . . ?
N68 C446 H446 118.0 . . ?
C445 C446 H446 118.0 . . ?
N69 C447 C448 124.6(10) . . ?
N69 C447 C441 113.9(9) . . ?
C448 C447 C441 121.5(9) . . ?
C447 C448 C449 119.9(11) . . ?
C447 C448 H448 120.1 . . ?
C449 C448 H448 120.1 . . ?
C450 C449 C448 117.9(12) . . ?
C450 C449 H449 121.1 . . ?
C448 C449 H449 121.1 . . ?
C449 C450 C451 119.7(13) . . ?
C449 C450 H450 120.1 . . ?
C451 C450 H450 120.1 . . ?
N69 C451 C450 123.3(12) . . ?
N69 C451 H451 118.4 . . ?
C450 C451 H451 118.4 . . ?
C457 C452 C453 120.9(9) . . ?
C457 C452 O24 117.9(9) . . ?
C453 C452 O24 121.1(9) . . ?
C452 C453 C454 120.2(10) . . ?
C452 C453 H453 119.9 . . ?
C454 C453 H453 119.9 . . ?
C453 C454 C455 119.8(10) . . ?
C453 C454 H454 120.1 . . ?
C455 C454 H454 120.1 . . ?
C456 C455 C454 119.0(9) . . ?
C456 C455 N70 121.7(9) . . ?
C454 C455 N70 119.1(9) . . ?
C455 C456 C457 120.9(9) . . ?
C455 C456 H456 119.5 . . ?
C457 C456 H456 119.5 . . ?
C452 C457 C456 119.0(10) . . ?
C452 C457 H457 120.5 . . ?
C456 C457 H457 120.5 . . ?
N70 C458 C464 123.3(9) . . ?
N70 C458 C459 119.3(9) . . ?
C464 C458 C459 117.5(8) . . ?
N71 C459 C460 123.3(4) . . ?
N71 C459 C458 115.3(7) . . ?
C460 C459 C458 121.4(7) . . ?
C461 C460 C459 118.3(4) . . ?
C461 C460 H460 120.9 . . ?
C459 C460 H460 120.9 . . ?
C460 C461 C462 119.7(4) . . ?
C460 C461 H461 120.1 . . ?
C462 C461 H461 120.1 . . ?
C461 C462 C463 118.8(4) . . ?
C461 C462 H462 120.6 . . ?
C463 C462 H462 120.6 . . ?
N71 C463 C462 122.2(4) . . ?
N71 C463 H463 118.9 . . ?
C462 C463 H463 118.9 . . ?
N72 C464 C465 124.0(4) . . ?
N72 C464 C458 120.9(8) . . ?
C465 C464 C458 115.1(8) . . ?
C466 C465 C464 118.1(4) . . ?
C466 C465 H465 121.0 . . ?
C464 C465 H465 121.0 . . ?
C465 C466 C467 119.4(4) . . ?
C465 C466 H466 120.3 . . ?
C467 C466 H466 120.3 . . ?
C466 C467 C468 119.2(4) . . ?
C466 C467 H467 120.4 . . ?
C468 C467 H467 120.4 . . ?
N72 C468 C467 122.0(4) . . ?
N72 C468 H468 119.0 . . ?
C467 C468 H468 119.0 . . ?
O1A S1A O3A 115.2(9) . . ?
O1A S1A O2A 115.0(9) . . ?
O3A S1A O2A 117.2(9) . . ?
O1A S1A C1A 104.0(8) . . ?
O3A S1A C1A 103.0(8) . . ?
O2A S1A C1A 98.9(7) . . ?
F2A C1A F3A 110.5(16) . . ?
F2A C1A F1A 114.0(16) . . ?
F3A C1A F1A 113.5(15) . . ?
F2A C1A S1A 108.7(12) . . ?
F3A C1A S1A 106.2(11) . . ?
F1A C1A S1A 103.2(11) . . ?
O2U S1U O3U 110(2) . . ?
O2U S1U O1U 119(2) . . ?
O3U S1U O1U 107(2) . . ?
O2U S1U C1U 111(2) . . ?
O3U S1U C1U 105(2) . . ?
O1U S1U C1U 104.5(18) . . ?
F2U C1U F1U 108(3) . . ?
F2U C1U F3U 110(3) . . ?
F1U C1U F3U 109(3) . . ?
F2U C1U S1U 114(2) . . ?
F1U C1U S1U 114(2) . . ?
F3U C1U S1U 102(2) . . ?
O1B S1B O2B 116.8(14) . . ?
O1B S1B O3B 109.8(15) . . ?
O2B S1B O3B 124.4(15) . . ?
O1B S1B C1B 100.2(12) . . ?
O2B S1B C1B 99.6(12) . . ?
O3B S1B C1B 100.4(12) . . ?
F2B C1B F3B 109(2) . . ?
F2B C1B F1B 111(2) . . ?
F3B C1B F1B 123(2) . . ?
F2B C1B S1B 105.8(16) . . ?
F3B C1B S1B 100.5(15) . . ?
F1B C1B S1B 106.3(16) . . ?
O3J S1J O1J 114.4(18) . . ?
O3J S1J O2J 112.6(19) . . ?
O1J S1J O2J 128(2) . . ?
O3J S1J C1J 102.5(16) . . ?
O1J S1J C1J 93.7(15) . . ?
O2J S1J C1J 96.9(15) . . ?
F2J C1J F3J 121(2) . . ?
F2J C1J F1J 112(2) . . ?
F3J C1J F1J 109(2) . . ?
F2J C1J S1J 102.6(18) . . ?
F3J C1J S1J 107.6(18) . . ?
F1J C1J S1J 102.9(17) . . ?
O3JJ S1JJ O1JJ 122(3) . . ?
O3JJ S1JJ O2JJ 110(3) . . ?
O1JJ S1JJ O2JJ 113(3) . . ?
O3JJ S1JJ C1JJ 103(2) . . ?
O1JJ S1JJ C1JJ 103(2) . . ?
O2JJ S1JJ C1JJ 104(2) . . ?
F1JJ C1JJ F2JJ 111(3) . . ?
F1JJ C1JJ F3JJ 107(3) . . ?
F2JJ C1JJ F3JJ 106(3) . . ?
F1JJ C1JJ S1JJ 114(2) . . ?
F2JJ C1JJ S1JJ 113(2) . . ?
F3JJ C1JJ S1JJ 105(2) . . ?
O1C S1C O3C 119.0(14) . . ?
O1C S1C O2C 112.7(16) . . ?
O3C S1C O2C 107.7(16) . . ?
O1C S1C C1C 109.4(11) . . ?
O3C S1C C1C 109.9(12) . . ?
O2C S1C C1C 95.7(13) . . ?
F3C C1C F1C 115(2) . . ?
F3C C1C F2C 120(2) . . ?
F1C C1C F2C 112.0(19) . . ?
F3C C1C S1C 103.8(17) . . ?
F1C C1C S1C 103.1(15) . . ?
F2C C1C S1C 100.3(14) . . ?
O2L S1L O3L 121(2) . . ?
O2L S1L O1L 114(2) . . ?
O3L S1L O1L 109(2) . . ?
O2L S1L C1L 111(2) . . ?
O3L S1L C1L 97.4(18) . . ?
O1L S1L C1L 101.8(18) . . ?
F3L C1L F1L 114(3) . . ?
F3L C1L F2L 103(3) . . ?
F1L C1L F2L 110(3) . . ?
F3L C1L S1L 115(2) . . ?
F1L C1L S1L 108(2) . . ?
F2L C1L S1L 107(2) . . ?
O2CC S1CC O1CC 125(2) . . ?
O2CC S1CC O3CC 113(2) . . ?
O1CC S1CC O3CC 110(2) . . ?
O2CC S1CC C1CC 102.6(16) . . ?
O1CC S1CC C1CC 101.7(18) . . ?
O3CC S1CC C1CC 102(2) . . ?
F3CC C1CC F1CC 120(3) . . ?
F3CC C1CC F2CC 108(3) . . ?
F1CC C1CC F2CC 113(3) . . ?
F3CC C1CC S1CC 106(2) . . ?
F1CC C1CC S1CC 103(2) . . ?
F2CC C1CC S1CC 107(2) . . ?
O1D S1D O3D 118.3(12) . . ?
O1D S1D O2D 117.3(12) . . ?
O3D S1D O2D 110.4(11) . . ?
O1D S1D C1D 103.2(10) . . ?
O3D S1D C1D 101.5(10) . . ?
O2D S1D C1D 103.2(11) . . ?
F3D C1D F2D 113.2(19) . . ?
F3D C1D F1D 111.8(18) . . ?
F2D C1D F1D 106.3(17) . . ?
F3D C1D S1D 106.3(14) . . ?
F2D C1D S1D 110.3(14) . . ?
F1D C1D S1D 108.8(14) . . ?
O1DD S1DD O2DD 119(3) . . ?
O1DD S1DD O3DD 116(3) . . ?
O2DD S1DD O3DD 114(3) . . ?
O1DD S1DD C1DD 101.7(18) . . ?
O2DD S1DD C1DD 101(3) . . ?
O3DD S1DD C1DD 101(2) . . ?
F2DD C1DD F1DD 110(3) . . ?
F2DD C1DD F3DD 107(3) . . ?
F1DD C1DD F3DD 105(3) . . ?
F2DD C1DD S1DD 112(3) . . ?
F1DD C1DD S1DD 110(3) . . ?
F3DD C1DD S1DD 112(3) . . ?
O2F S1F O3F 118(2) . . ?
O2F S1F O1F 118(2) . . ?
O3F S1F O1F 114.0(19) . . ?
O2F S1F C1F 95.9(15) . . ?
O3F S1F C1F 102.3(16) . . ?
O1F S1F C1F 104.1(15) . . ?
F1F C1F F2F 116(2) . . ?
F1F C1F F3F 110(2) . . ?
F2F C1F F3F 117(2) . . ?
F1F C1F S1F 110.1(19) . . ?
F2F C1F S1F 103.0(15) . . ?
F3F C1F S1F 99.5(16) . . ?
O1W S1W O3W 110.5(13) . . ?
O1W S1W O2W 118.8(16) . . ?
O3W S1W O2W 125.0(15) . . ?
O1W S1W C1W 100.2(12) . . ?
O3W S1W C1W 96.6(11) . . ?
O2W S1W C1W 97.3(14) . . ?
F2W C1W F1W 119(2) . . ?
F2W C1W F3W 111(2) . . ?
F1W C1W F3W 119(2) . . ?
F2W C1W S1W 102.4(16) . . ?
F1W C1W S1W 101.8(16) . . ?
F3W C1W S1W 99.8(15) . . ?
O1FF S1FF O3FF 123(3) . . ?
O1FF S1FF O2FF 109(3) . . ?
O3FF S1FF O2FF 110(2) . . ?
O1FF S1FF C1FF 114(2) . . ?
O3FF S1FF C1FF 103.0(19) . . ?
O2FF S1FF C1FF 93.7(19) . . ?
F1FF C1FF F2FF 110(3) . . ?
F1FF C1FF F3FF 109(3) . . ?
F2FF C1FF F3FF 118(3) . . ?
F1FF C1FF S1FF 111(2) . . ?
F2FF C1FF S1FF 104(2) . . ?
F3FF C1FF S1FF 104.3(18) . . ?
O1G S1G O2G 121.0(13) . . ?
O1G S1G O3G 113.0(12) . . ?
O2G S1G O3G 114.8(11) . . ?
O1G S1G C1G 103.3(11) . . ?
O2G S1G C1G 102.1(11) . . ?
O3G S1G C1G 98.2(10) . . ?
F2G C1G F1G 113(2) . . ?
F2G C1G F3G 110(2) . . ?
F1G C1G F3G 118(2) . . ?
F2G C1G S1G 108.2(18) . . ?
F1G C1G S1G 106.6(17) . . ?
F3G C1G S1G 99.2(15) . . ?
O3H S1H O2H 109.8(19) . . ?
O3H S1H O1H 113(2) . . ?
O2H S1H O1H 117(2) . . ?
O3H S1H C1H 103.2(16) . . ?
O2H S1H C1H 107.6(16) . . ?
O1H S1H C1H 105.1(17) . . ?
F1H C1H F3H 117(2) . . ?
F1H C1H F2H 105(2) . . ?
F3H C1H F2H 112(2) . . ?
F1H C1H S1H 106.2(17) . . ?
F3H C1H S1H 108.2(19) . . ?
F2H C1H S1H 108.6(18) . . ?
O2E S1E O1E 118.1(14) . . ?
O2E S1E O3E 109.7(13) . . ?
O1E S1E O3E 118.3(13) . . ?
O2E S1E C1E 107.9(12) . . ?
O1E S1E C1E 100.9(11) . . ?
O3E S1E C1E 99.0(11) . . ?
F3E C1E F1E 118(2) . . ?
F3E C1E F2E 114(2) . . ?
F1E C1E F2E 112.2(19) . . ?
F3E C1E S1E 108.3(16) . . ?
F1E C1E S1E 98.9(14) . . ?
F2E C1E S1E 103.8(15) . . ?
O2HH S1HH O3HH 123(2) . . ?
O2HH S1HH O1HH 115(2) . . ?
O3HH S1HH O1HH 106.5(19) . . ?
O2HH S1HH C1HH 98.7(16) . . ?
O3HH S1HH C1HH 108.6(19) . . ?
O1HH S1HH C1HH 103.2(16) . . ?
F1HH C1HH F2HH 128(3) . . ?
F1HH C1HH F3HH 106(2) . . ?
F2HH C1HH F3HH 109(2) . . ?
F1HH C1HH S1HH 107(2) . . ?
F2HH C1HH S1HH 102.1(19) . . ?
F3HH C1HH S1HH 102.3(19) . . ?
O2I S1I O3I 118(2) . . ?
O2I S1I O1I 107.0(19) . . ?
O3I S1I O1I 112.3(19) . . ?
O2I S1I C1I 114.8(17) . . ?
O3I S1I C1I 104.5(15) . . ?
O1I S1I C1I 98.9(15) . . ?
F3I C1I F1I 107(2) . . ?
F3I C1I F2I 112(2) . . ?
F1I C1I F2I 109(2) . . ?
F3I C1I S1I 119(2) . . ?
F1I C1I S1I 107(2) . . ?
F2I C1I S1I 101.9(17) . . ?
O1II S1II O3II 127(3) . . ?
O1II S1II O2II 113(3) . . ?
O3II S1II O2II 112(3) . . ?
O1II S1II C1II 102(2) . . ?
O3II S1II C1II 100(2) . . ?
O2II S1II C1II 95(2) . . ?
F3II C1II F1II 113(3) . . ?
F3II C1II F2II 114(3) . . ?
F1II C1II F2II 104(3) . . ?
F3II C1II S1II 107(2) . . ?
F1II C1II S1II 114(3) . . ?
F2II C1II S1II 106(2) . . ?
O3K S1K O1K 116.8(17) . . ?
O3K S1K O2K 116.8(17) . . ?
O1K S1K O2K 114.1(16) . . ?
O3K S1K C1K 103.7(14) . . ?
O1K S1K C1K 103.0(13) . . ?
O2K S1K C1K 98.7(13) . . ?
F2K C1K F3K 108(2) . . ?
F2K C1K F1K 120(2) . . ?
F3K C1K F1K 112(2) . . ?
F2K C1K S1K 103.9(16) . . ?
F3K C1K S1K 103.7(16) . . ?
F1K C1K S1K 108.1(17) . . ?
O1Z S1Z O3Z 125(3) . . ?
O1Z S1Z O2Z 112(3) . . ?
O3Z S1Z O2Z 115(3) . . ?
O1Z S1Z C1Z 102(2) . . ?
O3Z S1Z C1Z 100(2) . . ?
O2Z S1Z C1Z 96(2) . . ?
F2Z C1Z F3Z 110(3) . . ?
F2Z C1Z F1Z 107(3) . . ?
F3Z C1Z F1Z 109(3) . . ?
F2Z C1Z S1Z 109(3) . . ?
F3Z C1Z S1Z 112(3) . . ?
F1Z C1Z S1Z 109(3) . . ?
O3M S1M O1M 121.1(11) . . ?
O3M S1M O2M 118.4(11) . . ?
O1M S1M O2M 110.1(9) . . ?
O3M S1M C1M 101.4(9) . . ?
O1M S1M C1M 101.3(9) . . ?
O2M S1M C1M 99.6(8) . . ?
F1M C1M F3M 109.7(17) . . ?
F1M C1M F2M 115.6(18) . . ?
F3M C1M F2M 120.6(17) . . ?
F1M C1M S1M 105.5(13) . . ?
F3M C1M S1M 104.1(12) . . ?
F2M C1M S1M 98.8(11) . . ?
O2T S1T O1T 125(3) . . ?
O2T S1T O3T 112(3) . . ?
O1T S1T O3T 112(2) . . ?
O2T S1T C1T 109(2) . . ?
O1T S1T C1T 98.6(19) . . ?
O3T S1T C1T 95.7(19) . . ?
F1T C1T F3T 122(3) . . ?
F1T C1T F2T 117(3) . . ?
F3T C1T F2T 102(3) . . ?
F1T C1T S1T 109(2) . . ?
F3T C1T S1T 101(2) . . ?
F2T C1T S1T 103(2) . . ?
O3N S1N O1N 115.6(19) . . ?
O3N S1N O2N 113.0(19) . . ?
O1N S1N O2N 114.9(19) . . ?
O3N S1N C1N 106.7(18) . . ?
O1N S1N C1N 101.8(16) . . ?
O2N S1N C1N 102.9(18) . . ?
F3N C1N F1N 108(2) . . ?
F3N C1N F2N 109(2) . . ?
F1N C1N F2N 107(2) . . ?
F3N C1N S1N 112.8(18) . . ?
F1N C1N S1N 112.3(19) . . ?
F2N C1N S1N 107.3(19) . . ?
C2S C1S N1S 176(4) . . ?
C1S C2S H2S1 110.0 . . ?
C1S C2S H2S2 109.1 . . ?
H2S1 C2S H2S2 109.5 . . ?
C1S C2S H2S3 109.3 . . ?
H2S1 C2S H2S3 109.5 . . ?
H2S2 C2S H2S3 109.5 . . ?
O2O S1O O3O 119(3) . . ?
O2O S1O O1O 114(3) . . ?
O3O S1O O1O 112(3) . . ?
O2O S1O C1O 106(2) . . ?
O3O S1O C1O 99(2) . . ?
O1O S1O C1O 105(2) . . ?
F2O C1O F1O 105(3) . . ?
F2O C1O F3O 104(3) . . ?
F1O C1O F3O 119(3) . . ?
F2O C1O S1O 111(3) . . ?
F1O C1O S1O 109(2) . . ?
F3O C1O S1O 109(2) . . ?
O3Y S1Y O1Y 120(3) . . ?
O3Y S1Y O2Y 112(3) . . ?
O1Y S1Y O2Y 113(3) . . ?
O3Y S1Y C1Y 101(2) . . ?
O1Y S1Y C1Y 106(2) . . ?
O2Y S1Y C1Y 101(2) . . ?
F3Y C1Y F2Y 104(3) . . ?
F3Y C1Y F1Y 108(3) . . ?
F2Y C1Y F1Y 106(3) . . ?
F3Y C1Y S1Y 113(3) . . ?
F2Y C1Y S1Y 115(3) . . ?
F1Y C1Y S1Y 110(2) . . ?
O3P S1P O1P 117(2) . . ?
O3P S1P O2P 113(2) . . ?
O1P S1P O2P 114(2) . . ?
O3P S1P C1P 105.0(19) . . ?
O1P S1P C1P 105.7(19) . . ?
O2P S1P C1P 100.0(19) . . ?
F2P C1P F1P 109(3) . . ?
F2P C1P F3P 114(3) . . ?
F1P C1P F3P 107(3) . . ?
F2P C1P S1P 110(2) . . ?
F1P C1P S1P 107(2) . . ?
F3P C1P S1P 109(2) . . ?
O2V S1V O1V 108(2) . . ?
O2V S1V O3V 118(2) . . ?
O1V S1V O3V 116(2) . . ?
O2V S1V C1V 107.0(18) . . ?
O1V S1V C1V 103.2(18) . . ?
O3V S1V C1V 103.1(18) . . ?
F3V C1V F2V 113(3) . . ?
F3V C1V F1V 105(2) . . ?
F2V C1V F1V 120(3) . . ?
F3V C1V S1V 112(2) . . ?
F2V C1V S1V 102.1(19) . . ?
F1V C1V S1V 105(2) . . ?
O1VV S1VV O3VV 117(3) . . ?
O1VV S1VV O2VV 114(3) . . ?
O3VV S1VV O2VV 105(3) . . ?
O1VV S1VV C1VV 112(2) . . ?
O3VV S1VV C1VV 106(2) . . ?
O2VV S1VV C1VV 102(2) . . ?
F3VV C1VV F1VV 107(3) . . ?
F3VV C1VV F2VV 106(3) . . ?
F1VV C1VV F2VV 109(3) . . ?
F3VV C1VV S1VV 110(2) . . ?
F1VV C1VV S1VV 112(2) . . ?
F2VV C1VV S1VV 113(2) . . ?
O3Q S1Q O2Q 125(2) . . ?
O3Q S1Q O1Q 106(2) . . ?
O2Q S1Q O1Q 111(2) . . ?
O3Q S1Q C1Q 109.5(19) . . ?
O2Q S1Q C1Q 102.0(19) . . ?
O1Q S1Q C1Q 99.6(18) . . ?
F3Q C1Q F1Q 105(3) . . ?
F3Q C1Q F2Q 96(2) . . ?
F1Q C1Q F2Q 105(2) . . ?
F3Q C1Q S1Q 127(2) . . ?
F1Q C1Q S1Q 105(2) . . ?
F2Q C1Q S1Q 117(2) . . ?
O2QQ S1QQ O3QQ 120(3) . . ?
O2QQ S1QQ O1QQ 116(3) . . ?
O3QQ S1QQ O1QQ 109(3) . . ?
O2QQ S1QQ C1QQ 107(2) . . ?
O3QQ S1QQ C1QQ 106(2) . . ?
O1QQ S1QQ C1QQ 97(2) . . ?
F2QQ C1QQ F3QQ 108(3) . . ?
F2QQ C1QQ F1QQ 104(3) . . ?
F3QQ C1QQ F1QQ 107(3) . . ?
F2QQ C1QQ S1QQ 113(2) . . ?
F3QQ C1QQ S1QQ 115(2) . . ?
F1QQ C1QQ S1QQ 108(2) . . ?
O1X S1X O2X 152(3) . . ?
O1X S1X O3X 102(2) . . ?
O2X S1X O3X 87.7(17) . . ?
O1X S1X C1X 114(2) . . ?
O2X S1X C1X 92.3(17) . . ?
O3X S1X C1X 86.8(16) . . ?
F1X C1X F2X 101(2) . . ?
F1X C1X F3X 105(3) . . ?
F2X C1X F3X 104(2) . . ?
F1X C1X S1X 116(2) . . ?
F2X C1X S1X 124(2) . . ?
F3X C1X S1X 104.0(19) . . ?
O1R S1R O2R 117(3) . . ?
O1R S1R O3R 119(3) . . ?
O2R S1R O3R 114(3) . . ?
O1R S1R C1R 100(3) . . ?
O2R S1R C1R 101(3) . . ?
O3R S1R C1R 101(3) . . ?
F1R C1R F2R 107(3) . . ?
F1R C1R F3R 110(3) . . ?
F2R C1R F3R 110(3) . . ?
F1R C1R S1R 110(3) . . ?
F2R C1R S1R 114(3) . . ?
F3R C1R S1R 106(3) . . ?
O2RR S1RR O3RR 116(3) . . ?
O2RR S1RR O1RR 119(3) . . ?
O3RR S1RR O1RR 115(3) . . ?
O2RR S1RR C1RR 102(3) . . ?
O3RR S1RR C1RR 100(3) . . ?
O1RR S1RR C1RR 101(3) . . ?
F1RR C1RR F3RR 108(3) . . ?
F1RR C1RR F2RR 107(3) . . ?
F3RR C1RR F2RR 107(3) . . ?
F1RR C1RR S1RR 109(3) . . ?
F3RR C1RR S1RR 113(3) . . ?
F2RR C1RR S1RR 113(3) . . ?
O1AA S1AA O3AA 111(3) . . ?
O1AA S1AA O2AA 115(3) . . ?
O3AA S1AA O2AA 117(3) . . ?
O1AA S1AA C1AA 107(3) . . ?
O3AA S1AA C1AA 102(3) . . ?
O2AA S1AA C1AA 103(2) . . ?
F2AA C1AA F1AA 109(3) . . ?
F2AA C1AA F3AA 107(3) . . ?
F1AA C1AA F3AA 109(3) . . ?
F2AA C1AA S1AA 109(3) . . ?
F1AA C1AA S1AA 113(3) . . ?
F3AA C1AA S1AA 110(3) . . ?
O3S S1S O2S 120(3) . . ?
O3S S1S O1S 108(2) . . ?
O2S S1S O1S 108(2) . . ?
O3S S1S C1SS 105(2) . . ?
O2S S1S C1SS 110(2) . . ?
O1S S1S C1SS 106(2) . . ?
F2S C1SS F3S 109(2) . . ?
F2S C1SS F1S 110(3) . . ?
F3S C1SS F1S 96(2) . . ?
F2S C1SS S1S 117(2) . . ?
F3S C1SS S1S 120(2) . . ?
F1S C1SS S1S 102(2) . . ?
O1ZZ S1ZZ O2ZZ 134(3) . . ?
O1ZZ S1ZZ O3ZZ 104(2) . . ?
O2ZZ S1ZZ O3ZZ 111(3) . . ?
O1ZZ S1ZZ C1ZZ 107(2) . . ?
O2ZZ S1ZZ C1ZZ 99(2) . . ?
O3ZZ S1ZZ C1ZZ 93.4(19) . . ?
F2ZZ C1ZZ F3ZZ 117(3) . . ?
F2ZZ C1ZZ F1ZZ 114(3) . . ?
F3ZZ C1ZZ F1ZZ 107(3) . . ?
F2ZZ C1ZZ S1ZZ 103(2) . . ?
F3ZZ C1ZZ S1ZZ 108(2) . . ?
F1ZZ C1ZZ S1ZZ 108(2) . . ?
O1BB S1BB O3BB 118(3) . . ?
O1BB S1BB O2BB 119(3) . . ?
O3BB S1BB O2BB 112(3) . . ?
O1BB S1BB C1BB 105(3) . . ?
O3BB S1BB C1BB 100(3) . . ?
O2BB S1BB C1BB 98(2) . . ?
F2BB C1BB F1BB 111(3) . . ?
F2BB C1BB F3BB 106(3) . . ?
F1BB C1BB F3BB 109(3) . . ?
F2BB C1BB S1BB 112(3) . . ?
F1BB C1BB S1BB 110(3) . . ?
F3BB C1BB S1BB 108(3) . . ?
N2S C3S C4S 173(3) . . ?
C3S C4S H4S1 109.5 . . ?
C3S C4S H4S2 109.5 . . ?
H4S1 C4S H4S2 109.5 . . ?
C3S C4S H4S3 109.5 . . ?
H4S1 C4S H4S3 109.5 . . ?
H4S2 C4S H4S3 109.5 . . ?
N3S C5S C6S 177(2) . . ?
N4S C7S C8S 179(2) . . ?
C7S C8S H8S1 109.5 . . ?
C7S C8S H8S2 109.5 . . ?
H8S1 C8S H8S2 109.5 . . ?
C7S C8S H8S3 109.5 . . ?
H8S1 C8S H8S3 109.5 . . ?
H8S2 C8S H8S3 109.5 . . ?
N5S C9S C10S 175(2) . . ?
C9S C10S H10A 109.5 . . ?
C9S C10S H10B 109.5 . . ?
H10A C10S H10B 109.5 . . ?
C9S C10S H10C 109.5 . . ?
H10A C10S H10C 109.5 . . ?
H10B C10S H10C 109.5 . . ?
N6S C11S C12S 175(2) . . ?
C11S C12S H12A 109.5 . . ?
C11S C12S H12B 109.5 . . ?
H12A C12S H12B 109.5 . . ?
C11S C12S H12C 109.5 . . ?
H12A C12S H12C 109.5 . . ?
H12B C12S H12C 109.5 . . ?
N7S C13S C14S 178.4(17) . . ?
C13S C14S H14A 109.5 . . ?
C13S C14S H14B 109.5 . . ?
H14A C14S H14B 109.5 . . ?
C13S C14S H14C 109.5 . . ?
H14A C14S H14C 109.5 . . ?
H14B C14S H14C 109.5 . . ?
N8S C15S C16S 175(3) . . ?
C15S C16S H16A 109.5 . . ?
C15S C16S H16B 109.5 . . ?
H16A C16S H16B 109.5 . . ?
C15S C16S H16C 109.5 . . ?
H16A C16S H16C 109.5 . . ?
H16B C16S H16C 109.5 . . ?
C19S C20S H20A 109.5 . . ?
C19S C20S H20B 109.5 . . ?
H20A C20S H20B 109.5 . . ?
C19S C20S H20C 109.5 . . ?
H20A C20S H20C 109.5 . . ?
H20B C20S H20C 109.5 . . ?
C20S C19S N10S 170(3) . . ?
N11S C21S C22S 169(6) . . ?
C21S C22S H22A 109.5 . . ?
C21S C22S H22B 109.5 . . ?
H22A C22S H22B 109.5 . . ?
C21S C22S H22C 109.5 . . ?
H22A C22S H22C 109.5 . . ?
H22B C22S H22C 109.5 . . ?
C21A C22A H22D 109.5 . . ?
C21A C22A H22E 109.5 . . ?
H22D C22A H22E 109.5 . . ?
C21A C22A H22F 109.5 . . ?
H22D C22A H22F 109.5 . . ?
H22E C22A H22F 109.5 . . ?
N11S C21A C22A 171(3) . . ?
C23S C24S H24A 109.5 . . ?
C23S C24S H24B 109.5 . . ?
H24A C24S H24B 109.5 . . ?
C23S C24S H24C 109.5 . . ?
H24A C24S H24C 109.5 . . ?
H24B C24S H24C 109.5 . . ?
N12S C23S C24S 173(3) . . ?
N13S C25S C26S 160(4) . . ?
C25S C26S H26A 109.5 . . ?
C25S C26S H26B 109.5 . . ?
H26A C26S H26B 109.5 . . ?
C25S C26S H26C 109.5 . . ?
H26A C26S H26C 109.5 . . ?
H26B C26S H26C 109.5 . . ?
N13A C25A C26A 160(5) . . ?
C25A C26A H26D 109.9 . . ?
C25A C26A H26E 110.6 . . ?
H26D C26A H26E 109.5 . . ?
C25A C26A H26F 107.9 . . ?
H26D C26A H26F 109.5 . . ?
H26E C26A H26F 109.5 . . ?
C27S C28S H28A 110.6 . . ?
C27S C28S H28B 108.1 . . ?
H28A C28S H28B 109.5 . . ?
C27S C28S H28C 109.7 . . ?
H28A C28S H28C 109.5 . . ?
H28B C28S H28C 109.5 . . ?
N14S C27S C28S 165(5) . . ?

loop_
_geom_bond_atom_site_label_1
_geom_bond_atom_site_label_2
_geom_bond_distance
_geom_bond_site_symmetry_2
_geom_bond_publ_flag
Cd1 N19 2.311(10) . ?
Cd1 N28 2.325(10) . ?
Cd1 N1 2.335(11) . ?
Cd1 N29 2.353(9) . ?
Cd1 N2 2.364(9) . ?
Cd1 N20 2.376(11) . ?
Cd2 N32 2.271(8) . ?
Cd2 N10 2.271(9) . ?
Cd2 N7 2.329(9) . ?
Cd2 N8 2.344(8) . ?
Cd2 N11 2.386(8) . ?
Cd2 N31 2.431(9) . ?
Cd3 N14 2.279(9) . ?
Cd3 N26 2.316(10) . ?
Cd3 N5 2.325(9) . ?
Cd3 N25 2.361(9) . ?
Cd3 N13 2.368(9) . ?
Cd3 N4 2.378(8) . ?
Cd4 N35 2.333(9) . ?
Cd4 N17 2.342(8) . ?
Cd4 N23 2.343(9) . ?
Cd4 N22 2.347(9) . ?
Cd4 N16 2.369(7) . ?
Cd4 N34 2.376(8) . ?
Cd5 N44 2.323(8) . ?
Cd5 N53 2.327(9) . ?
Cd5 N68 2.343(10) . ?
Cd5 N67 2.376(8) . ?
Cd5 N52 2.381(7) . ?
Cd5 N43 2.413(8) . ?
Cd6 N46 2.298(9) . ?
Cd6 N62 2.314(9) . ?
Cd6 N41 2.316(7) . ?
Cd6 N40 2.328(9) . ?
Cd6 N61 2.367(8) . ?
Cd6 N47 2.386(8) . ?
Cd7 N64 2.309(8) . ?
Cd7 N55 2.324(10) . ?
Cd7 N37 2.332(6) . ?
Cd7 N38 2.378(8) . ?
Cd7 N56 2.391(8) . ?
Cd7 N65 2.398(7) . ?
Cd8 N71 2.294(7) . ?
Cd8 N59 2.320(9) . ?
Cd8 N50 2.321(9) . ?
Cd8 N49 2.343(8) . ?
Cd8 N70 2.376(9) . ?
Cd8 N58 2.410(8) . ?
O1 C18 1.398(10) . ?
O1 C15 1.403(10) . ?
O2 C20 1.390(10) . ?
O2 C24 1.400(10) . ?
O3 C22 1.384(11) . ?
O3 C41 1.390(11) . ?
N1 C1 1.313(12) . ?
N1 C5 1.363(11) . ?
N2 C6 1.274(11) . ?
N2 C12 1.431(11) . ?
N3 C7 1.341(4) . ?
N3 C11 1.346(4) . ?
N4 C30 1.266(9) . ?
N4 C27 1.436(10) . ?
N5 C35 1.329(11) . ?
N5 C31 1.363(10) . ?
N6 C36 1.330(10) . ?
N6 C40 1.359(11) . ?
N7 C47 1.286(10) . ?
N7 C44 1.423(10) . ?
N8 C52 1.344(4) . ?
N8 C48 1.345(4) . ?
N9 C53 1.343(4) . ?
N9 C57 1.349(4) . ?
C1 C2 1.375(14) . ?
C1 H1 0.9500 . ?
C2 C3 1.377(13) . ?
C2 H2 0.9500 . ?
C3 C4 1.380(13) . ?
C3 H3 0.9500 . ?
C4 C5 1.380(12) . ?
C4 H4 0.9500 . ?
C5 C6 1.488(12) . ?
C6 C7 1.482(10) . ?
C7 C8 1.380(4) . ?
C8 C9 1.375(4) . ?
C8 H8 0.9500 . ?
C9 C10 1.381(4) . ?
C9 H9 0.9500 . ?
C10 C11 1.387(4) . ?
C10 H10 0.9500 . ?
C11 H11 0.9500 . ?
C12 C13 1.363(12) . ?
C12 C17 1.371(11) . ?
C13 C14 1.368(12) . ?
C13 H13 0.9500 . ?
C14 C15 1.372(12) . ?
C14 H14 0.9500 . ?
C15 C16 1.352(11) . ?
C16 C17 1.380(11) . ?
C16 H16 0.9500 . ?
C17 H17 0.9500 . ?
C18 C19 1.375(11) . ?
C18 C23 1.389(11) . ?
C19 C20 1.376(11) . ?
C19 H19 0.9500 . ?
C20 C21 1.370(11) . ?
C21 C22 1.373(11) . ?
C21 H21 0.9500 . ?
C22 C23 1.373(11) . ?
C23 H23 0.9500 . ?
C24 C29 1.376(12) . ?
C24 C25 1.379(12) . ?
C25 C26 1.365(11) . ?
C25 H25 0.9500 . ?
C26 C27 1.364(11) . ?
C26 H26 0.9500 . ?
C27 C28 1.375(11) . ?
C28 C29 1.363(12) . ?
C28 H28 0.9500 . ?
C29 H29 0.9500 . ?
C30 C36 1.494(11) . ?
C30 C31 1.500(11) . ?
C31 C32 1.373(10) . ?
C32 C33 1.375(11) . ?
C32 H32 0.9500 . ?
C33 C34 1.366(12) . ?
C33 H33 0.9500 . ?
C34 C35 1.398(12) . ?
C34 H34 0.9500 . ?
C35 H35 0.9500 . ?
C36 C37 1.380(11) . ?
C37 C38 1.365(12) . ?
C37 H37 0.9500 . ?
C38 C39 1.357(13) . ?
C38 H38 0.9500 . ?
C39 C40 1.380(12) . ?
C39 H39 0.9500 . ?
C40 H40 0.9500 . ?
C41 C42 1.364(13) . ?
C41 C46 1.367(12) . ?
C42 C43 1.363(12) . ?
C42 H42 0.9500 . ?
C43 C44 1.372(11) . ?
C43 H43 0.9500 . ?
C44 C45 1.375(11) . ?
C45 C46 1.371(11) . ?
C45 H45 0.9500 . ?
C46 H46 0.9500 . ?
C47 C48 1.476(10) . ?
C47 C53 1.480(11) . ?
C48 C49 1.382(4) . ?
C49 C50 1.374(4) . ?
C49 H49 0.9500 . ?
C50 C51 1.380(4) . ?
C50 H50 0.9500 . ?
C51 C52 1.392(4) . ?
C51 H51 0.9500 . ?
C52 H52 0.9500 . ?
C53 C54 1.379(4) . ?
C54 C55 1.375(4) . ?
C54 H54 0.9500 . ?
C55 C56 1.380(4) . ?
C55 H55 0.9500 . ?
C56 C57 1.387(4) . ?
C56 H56 0.9500 . ?
C57 H57 0.9500 . ?
O4 C75 1.385(10) . ?
O4 C72 1.397(10) . ?
O5 C81 1.387(9) . ?
O5 C77 1.395(9) . ?
O6 C79 1.389(9) . ?
O6 C98 1.400(9) . ?
N10 C58 1.327(11) . ?
N10 C62 1.357(10) . ?
N11 C63 1.275(9) . ?
N11 C69 1.421(9) . ?
N12 C64 1.336(10) . ?
N12 C68 1.346(12) . ?
N13 C87 1.264(10) . ?
N13 C84 1.447(10) . ?
N14 C92 1.344(4) . ?
N14 C88 1.346(4) . ?
N15 C93 1.340(13) . ?
N15 C97 1.373(13) . ?
N16 C104 1.279(9) . ?
N16 C101 1.442(9) . ?
N17 C109 1.328(10) . ?
N17 C105 1.351(10) . ?
N18 C114 1.350(11) . ?
N18 C110 1.351(10) . ?
C58 C59 1.366(13) . ?
C58 H58 0.9500 . ?
C59 C60 1.365(13) . ?
C59 H59 0.9500 . ?
C60 C61 1.367(12) . ?
C60 H60 0.9500 . ?
C61 C62 1.378(11) . ?
C61 H61 0.9500 . ?
C62 C63 1.487(11) . ?
C63 C64 1.487(10) . ?
C64 C65 1.338(11) . ?
C65 C66 1.375(13) . ?
C65 H65 0.9500 . ?
C66 C67 1.361(13) . ?
C66 H66 0.9500 . ?
C67 C68 1.353(13) . ?
C67 H67 0.9500 . ?
C68 H68 0.9500 . ?
C69 C74 1.375(10) . ?
C69 C70 1.382(10) . ?
C70 C71 1.364(11) . ?
C70 H70 0.9500 . ?
C71 C72 1.355(11) . ?
C71 H71 0.9500 . ?
C72 C73 1.375(11) . ?
C73 C74 1.366(11) . ?
C73 H73 0.9500 . ?
C74 H74 0.9500 . ?
C75 C80 1.371(10) . ?
C75 C76 1.385(11) . ?
C76 C77 1.379(10) . ?
C76 H76 0.9500 . ?
C77 C78 1.374(10) . ?
C78 C79 1.372(10) . ?
C78 H78 0.9500 . ?
C79 C80 1.378(10) . ?
C80 H80 0.9500 . ?
C81 C82 1.375(11) . ?
C81 C86 1.377(11) . ?
C82 C83 1.365(11) . ?
C82 H82 0.9500 . ?
C83 C84 1.370(11) . ?
C83 H83 0.9500 . ?
C84 C85 1.381(11) . ?
C85 C86 1.372(10) . ?
C85 H85 0.9500 . ?
C86 H86 0.9500 . ?
C87 C93 1.497(12) . ?
C87 C88 1.512(11) . ?
C88 C89 1.380(4) . ?
C89 C90 1.374(4) . ?
C89 H89 0.9500 . ?
C90 C91 1.381(4) . ?
C90 H90 0.9500 . ?
C91 C92 1.390(4) . ?
C91 H91 0.9500 . ?
C92 H92 0.9500 . ?
C93 C94 1.354(13) . ?
C94 C95 1.359(13) . ?
C94 H94 0.9500 . ?
C95 C96 1.353(15) . ?
C95 H95 0.9500 . ?
C96 C97 1.376(15) . ?
C96 H96 0.9500 . ?
C97 H97 0.9500 . ?
C98 C103 1.360(10) . ?
C98 C99 1.373(10) . ?
C99 C100 1.370(10) . ?
C99 H99 0.9500 . ?
C100 C101 1.378(10) . ?
C100 H100 0.9500 . ?
C101 C102 1.366(10) . ?
C102 C103 1.372(10) . ?
C102 H102 0.9500 . ?
C103 H103 0.9500 . ?
C104 C110 1.481(10) . ?
C104 C105 1.495(10) . ?
C105 C106 1.370(10) . ?
C106 C107 1.391(11) . ?
C106 H106 0.9500 . ?
C107 C108 1.355(12) . ?
C107 H107 0.9500 . ?
C108 C109 1.382(12) . ?
C108 H108 0.9500 . ?
C109 H109 0.9500 . ?
C110 C111 1.374(11) . ?
C111 C112 1.386(11) . ?
C111 H111 0.9500 . ?
C112 C113 1.362(12) . ?
C112 H112 0.9500 . ?
C113 C114 1.369(12) . ?
C113 H113 0.9500 . ?
C114 H114 0.9500 . ?
O7 C132 1.379(10) . ?
O7 C129 1.396(10) . ?
O8 C138 1.389(9) . ?
O8 C134 1.394(9) . ?
O9 C136 1.392(9) . ?
O9 C155 1.408(9) . ?
N19 C115 1.340(11) . ?
N19 C119 1.352(12) . ?
N20 C120 1.277(11) . ?
N20 C126 1.432(10) . ?
N21 C121 1.323(11) . ?
N21 C125 1.336(12) . ?
N22 C144 1.277(10) . ?
N22 C141 1.431(10) . ?
N23 C149 1.338(11) . ?
N23 C145 1.362(11) . ?
N24 C150 1.353(11) . ?
N24 C154 1.372(13) . ?
N25 C161 1.291(10) . ?
N25 C158 1.442(10) . ?
N26 C162 1.344(11) . ?
N26 C166 1.346(11) . ?
N27 C171 1.345(11) . ?
N27 C167 1.348(10) . ?
C115 C116 1.365(13) . ?
C115 H115 0.9500 . ?
C116 C117 1.373(13) . ?
C116 H116 0.9500 . ?
C117 C118 1.370(12) . ?
C117 H117 0.9500 . ?
C118 C119 1.379(12) . ?
C118 H118 0.9500 . ?
C119 C120 1.491(11) . ?
C120 C121 1.488(12) . ?
C121 C122 1.361(12) . ?
C122 C123 1.380(14) . ?
C122 H122 0.9500 . ?
C123 C124 1.354(14) . ?
C123 H123 0.9500 . ?
C124 C125 1.351(13) . ?
C124 H124 0.9500 . ?
C125 H125 0.9500 . ?
C126 C131 1.370(11) . ?
C126 C127 1.370(11) . ?
C127 C128 1.381(11) . ?
C127 H127 0.9500 . ?
C128 C129 1.365(12) . ?
C128 H128 0.9500 . ?
C129 C130 1.365(12) . ?
C130 C131 1.379(12) . ?
C130 H130 0.9500 . ?
C131 H131 0.9500 . ?
C132 C133 1.378(11) . ?
C132 C137 1.381(10) . ?
C133 C134 1.371(11) . ?
C133 H133 0.9500 . ?
C134 C135 1.375(10) . ?
C135 C136 1.373(10) . ?
C135 H135 0.9500 . ?
C136 C137 1.384(10) . ?
C137 H137 0.9500 . ?
C138 C143 1.371(11) . ?
C138 C139 1.382(11) . ?
C139 C140 1.380(11) . ?
C139 H139 0.9500 . ?
C140 C141 1.367(10) . ?
C140 H140 0.9500 . ?
C141 C142 1.378(11) . ?
C142 C143 1.366(11) . ?
C142 H142 0.9500 . ?
C143 H143 0.9500 . ?
C144 C145 1.492(11) . ?
C144 C150 1.496(11) . ?
C145 C146 1.385(11) . ?
C146 C147 1.383(12) . ?
C146 H146 0.9500 . ?
C147 C148 1.369(13) . ?
C147 H147 0.9500 . ?
C148 C149 1.398(12) . ?
C148 H148 0.9500 . ?
C149 H149 0.9500 . ?
C150 C151 1.357(12) . ?
C151 C152 1.384(13) . ?
C151 H151 0.9500 . ?
C152 C153 1.356(14) . ?
C152 H152 0.9500 . ?
C153 C154 1.391(14) . ?
C153 H153 0.9500 . ?
C154 H154 0.9500 . ?
C155 C160 1.351(10) . ?
C155 C156 1.367(10) . ?
C156 C157 1.380(10) . ?
C156 H156 0.9500 . ?
C157 C158 1.392(10) . ?
C157 H157 0.9500 . ?
C158 C159 1.357(10) . ?
C159 C160 1.392(10) . ?
C159 H159 0.9500 . ?
C160 H160 0.9500 . ?
C161 C167 1.483(11) . ?
C161 C162 1.485(11) . ?
C162 C163 1.382(11) . ?
C163 C164 1.364(12) . ?
C163 H163 0.9500 . ?
C164 C165 1.355(13) . ?
C164 H164 0.9500 . ?
C165 C166 1.386(12) . ?
C165 H165 0.9500 . ?
C166 H166 0.9500 . ?
C167 C168 1.382(11) . ?
C168 C169 1.364(12) . ?
C168 H168 0.9500 . ?
C169 C170 1.364(13) . ?
C169 H169 0.9500 . ?
C170 C171 1.372(13) . ?
C170 H170 0.9500 . ?
C171 H171 0.9500 . ?
O10 C189 1.382(9) . ?
O10 C186 1.396(10) . ?
O11 C191 1.382(9) . ?
O11 C195 1.392(9) . ?
O12 C212 1.395(9) . ?
O12 C193 1.398(9) . ?
N28 C172 1.327(12) . ?
N28 C176 1.348(11) . ?
N29 C177 1.279(10) . ?
N29 C183 1.419(10) . ?
N30 C178 1.344(12) . ?
N30 C182 1.351(13) . ?
N31 C201 1.263(11) . ?
N31 C198 1.447(10) . ?
N32 C206 1.343(4) . ?
N32 C202 1.347(4) . ?
N33 C207 1.365(13) . ?
N33 C211 1.370(14) . ?
N34 C218 1.283(9) . ?
N34 C215 1.434(9) . ?
N35 C223 1.338(11) . ?
N35 C219 1.353(10) . ?
N36 C224 1.323(11) . ?
N36 C228 1.343(11) . ?
C172 C173 1.388(13) . ?
C172 H172 0.9500 . ?
C173 C174 1.367(14) . ?
C173 H173 0.9500 . ?
C174 C175 1.371(13) . ?
C174 H174 0.9500 . ?
C175 C176 1.373(12) . ?
C175 H175 0.9500 . ?
C176 C177 1.499(11) . ?
C177 C178 1.478(12) . ?
C178 C179 1.335(13) . ?
C179 C180 1.373(14) . ?
C179 H179 0.9500 . ?
C180 C181 1.358(14) . ?
C180 H180 0.9500 . ?
C181 C182 1.356(14) . ?
C181 H181 0.9500 . ?
C182 H182 0.9500 . ?
C183 C188 1.370(11) . ?
C183 C184 1.371(11) . ?
C184 C185 1.377(11) . ?
C184 H184 0.9500 . ?
C185 C186 1.368(12) . ?
C185 H185 0.9500 . ?
C186 C187 1.363(12) . ?
C187 C188 1.371(12) . ?
C187 H187 0.9500 . ?
C188 H188 0.9500 . ?
C189 C190 1.367(10) . ?
C189 C194 1.371(10) . ?
C190 C191 1.383(10) . ?
C190 H190 0.9500 . ?
C191 C192 1.376(10) . ?
C192 C193 1.377(10) . ?
C192 H192 0.9500 . ?
C193 C194 1.366(10) . ?
C194 H194 0.9500 . ?
C195 C200 1.370(10) . ?
C195 C196 1.374(10) . ?
C196 C197 1.373(11) . ?
C196 H196 0.9500 . ?
C197 C198 1.360(11) . ?
C197 H197 0.9500 . ?
C198 C199 1.385(11) . ?
C199 C200 1.364(11) . ?
C199 H199 0.9500 . ?
C200 H200 0.9500 . ?
C201 C207 1.498(12) . ?
C201 C202 1.505(11) . ?
C202 C203 1.382(4) . ?
C203 C204 1.375(4) . ?
C203 H203 0.9500 . ?
C204 C205 1.381(4) . ?
C204 H204 0.9500 . ?
C205 C206 1.390(4) . ?
C205 H205 0.9500 . ?
C206 H206 0.9500 . ?
C207 C208 1.356(13) . ?
C208 C209 1.397(14) . ?
C208 H208 0.9500 . ?
C209 C210 1.352(16) . ?
C209 H209 0.9500 . ?
C210 C211 1.383(15) . ?
C210 H210 0.9500 . ?
C211 H211 0.9500 . ?
C212 C213 1.370(10) . ?
C212 C217 1.371(10) . ?
C213 C214 1.364(10) . ?
C213 H213 0.9500 . ?
C214 C215 1.380(10) . ?
C214 H214 0.9500 . ?
C215 C216 1.378(10) . ?
C216 C217 1.370(10) . ?
C216 H216 0.9500 . ?
C217 H217 0.9500 . ?
C218 C224 1.488(11) . ?
C218 C219 1.491(11) . ?
C219 C220 1.384(11) . ?
C220 C221 1.379(12) . ?
C220 H220 0.9500 . ?
C221 C222 1.356(13) . ?
C221 H221 0.9500 . ?
C222 C223 1.370(12) . ?
C222 H222 0.9500 . ?
C223 H223 0.9500 . ?
C224 C225 1.361(12) . ?
C225 C226 1.375(13) . ?
C225 H225 0.9500 . ?
C226 C227 1.352(13) . ?
C226 H226 0.9500 . ?
C227 C228 1.349(13) . ?
C227 H227 0.9500 . ?
C228 H228 0.9500 . ?
O13 C248 1.382(9) . ?
O13 C245 1.391(10) . ?
O14 C254 1.392(10) . ?
O14 C250 1.397(9) . ?
O15 C252 1.397(9) . ?
O15 C271 1.398(9) . ?
N37 C231 1.343(4) . ?
N37 C235 1.347(4) . ?
N38 C236 1.280(10) . ?
N38 C242 1.437(9) . ?
N39 C241 1.331(12) . ?
N39 C237 1.331(10) . ?
N40 C260 1.269(10) . ?
N40 C257 1.436(10) . ?
N41 C265 1.344(4) . ?
N41 C261 1.349(4) . ?
N42 C266 1.344(4) . ?
N42 C270 1.350(4) . ?
N43 C277 1.273(9) . ?
N43 C274 1.431(10) . ?
N44 C282 1.336(10) . ?
N44 C278 1.347(10) . ?
N45 C283 1.317(11) . ?
N45 C287 1.336(12) . ?
C231 C232 1.380(4) . ?
C231 H231 0.9500 . ?
C232 C233 1.373(4) . ?
C232 H232 0.9500 . ?
C233 C234 1.382(4) . ?
C233 H233 0.9500 . ?
C234 C235 1.389(4) . ?
C234 H234 0.9500 . ?
C235 C236 1.487(9) . ?
C236 C237 1.480(11) . ?
C237 C238 1.359(11) . ?
C238 C239 1.373(12) . ?
C238 H238 0.9500 . ?
C239 C240 1.368(12) . ?
C239 H239 0.9500 . ?
C240 C241 1.356(12) . ?
C240 H240 0.9500 . ?
C241 H241 0.9500 . ?
C242 C247 1.369(11) . ?
C242 C243 1.388(10) . ?
C243 C244 1.387(11) . ?
C243 H243 0.9500 . ?
C244 C245 1.368(11) . ?
C244 H244 0.9500 . ?
C245 C246 1.360(11) . ?
C246 C247 1.380(11) . ?
C246 H246 0.9500 . ?
C247 H247 0.9500 . ?
C248 C253 1.374(10) . ?
C248 C249 1.387(10) . ?
C249 C250 1.363(10) . ?
C249 H249 0.9500 . ?
C250 C251 1.379(10) . ?
C251 C252 1.378(10) . ?
C251 H251 0.9500 . ?
C252 C253 1.397(10) . ?
C253 H253 0.9500 . ?
C254 C255 1.365(11) . ?
C254 C259 1.368(11) . ?
C255 C256 1.368(11) . ?
C255 H255 0.9500 . ?
C256 C257 1.365(11) . ?
C256 H256 0.9500 . ?
C257 C258 1.364(10) . ?
C258 C259 1.375(11) . ?
C258 H258 0.9500 . ?
C259 H259 0.9500 . ?
C260 C266 1.489(10) . ?
C260 C261 1.517(10) . ?
C261 C262 1.381(4) . ?
C262 C263 1.375(4) . ?
C262 H262 0.9500 . ?
C263 C264 1.382(4) . ?
C263 H263 0.9500 . ?
C264 C265 1.390(4) . ?
C264 H264 0.9500 . ?
C265 H265 0.9500 . ?
C266 C267 1.379(4) . ?
C267 C268 1.376(4) . ?
C267 H267 0.9500 . ?
C268 C269 1.380(4) . ?
C268 H268 0.9500 . ?
C269 C270 1.390(4) . ?
C269 H269 0.9500 . ?
C270 H270 0.9500 . ?
C271 C272 1.369(11) . ?
C271 C276 1.374(10) . ?
C272 C273 1.381(11) . ?
C272 H272 0.9500 . ?
C273 C274 1.373(10) . ?
C273 H273 0.9500 . ?
C274 C275 1.373(10) . ?
C275 C276 1.384(10) . ?
C275 H275 0.9500 . ?
C276 H276 0.9500 . ?
C277 C283 1.469(11) . ?
C277 C278 1.494(11) . ?
C278 C279 1.390(11) . ?
C279 C280 1.370(11) . ?
C279 H279 0.9500 . ?
C280 C281 1.366(12) . ?
C280 H280 0.9500 . ?
C281 C282 1.371(12) . ?
C281 H281 0.9500 . ?
C282 H282 0.9500 . ?
C283 C284 1.366(12) . ?
C284 C285 1.388(13) . ?
C284 H284 0.9500 . ?
C285 C286 1.369(13) . ?
C285 H285 0.9500 . ?
C286 C287 1.361(13) . ?
C286 H286 0.9500 . ?
C287 H287 0.9500 . ?
O16 C308 1.379(10) . ?
O16 C305 1.405(10) . ?
O17 C310 1.394(9) . ?
O17 C314 1.394(9) . ?
O18 C331 1.383(9) . ?
O18 C312 1.402(9) . ?
N46 C291 1.333(11) . ?
N46 C295 1.359(11) . ?
N47 C296 1.257(10) . ?
N47 C302 1.430(10) . ?
N48 C301 1.347(12) . ?
N48 C297 1.348(11) . ?
N49 C320 1.272(10) . ?
N49 C317 1.435(10) . ?
N50 C325 1.339(11) . ?
N50 C321 1.350(10) . ?
N51 C326 1.332(10) . ?
N51 C330 1.353(11) . ?
N52 C337 1.270(9) . ?
N52 C334 1.431(9) . ?
N53 C342 1.344(11) . ?
N53 C338 1.350(10) . ?
N54 C347 1.333(11) . ?
N54 C343 1.334(10) . ?
C291 C292 1.385(13) . ?
C291 H291 0.9500 . ?
C292 C293 1.376(13) . ?
C292 H292 0.9500 . ?
C293 C294 1.379(12) . ?
C293 H293 0.9500 . ?
C294 C295 1.374(12) . ?
C294 H294 0.9500 . ?
C295 C296 1.495(11) . ?
C296 C297 1.484(11) . ?
C297 C298 1.362(11) . ?
C298 C299 1.386(12) . ?
C298 H298 0.9500 . ?
C299 C300 1.352(13) . ?
C299 H299 0.9500 . ?
C300 C301 1.355(13) . ?
C300 H300 0.9500 . ?
C301 H301 0.9500 . ?
C302 C307 1.365(11) . ?
C302 C303 1.381(11) . ?
C303 C304 1.375(11) . ?
C303 H303 0.9500 . ?
C304 C305 1.361(12) . ?
C304 H304 0.9500 . ?
C305 C306 1.353(12) . ?
C306 C307 1.373(11) . ?
C306 H306 0.9500 . ?
C307 H307 0.9500 . ?
C308 C309 1.372(10) . ?
C308 C313 1.383(10) . ?
C309 C310 1.372(10) . ?
C309 H309 0.9500 . ?
C310 C311 1.376(10) . ?
C311 C312 1.372(10) . ?
C311 H311 0.9500 . ?
C312 C313 1.384(10) . ?
C313 H313 0.9500 . ?
C314 C315 1.361(11) . ?
C314 C319 1.365(11) . ?
C315 C316 1.380(11) . ?
C315 H315 0.9500 . ?
C316 C317 1.364(11) . ?
C316 H316 0.9500 . ?
C317 C318 1.384(11) . ?
C318 C319 1.367(11) . ?
C318 H318 0.9500 . ?
C319 H319 0.9500 . ?
C320 C326 1.494(11) . ?
C320 C321 1.496(10) . ?
C321 C322 1.384(11) . ?
C322 C323 1.380(11) . ?
C322 H322 0.9500 . ?
C323 C324 1.365(12) . ?
C323 H323 0.9500 . ?
C324 C325 1.389(12) . ?
C324 H324 0.9500 . ?
C325 H325 0.9500 . ?
C326 C327 1.378(11) . ?
C327 C328 1.370(12) . ?
C327 H327 0.9500 . ?
C328 C329 1.365(13) . ?
C328 H328 0.9500 . ?
C329 C330 1.383(13) . ?
C329 H329 0.9500 . ?
C330 H330 0.9500 . ?
C331 C336 1.365(11) . ?
C331 C332 1.365(11) . ?
C332 C333 1.381(11) . ?
C332 H332 0.9500 . ?
C333 C334 1.374(11) . ?
C333 H333 0.9500 . ?
C334 C335 1.371(10) . ?
C335 C336 1.386(10) . ?
C335 H335 0.9500 . ?
C336 H336 0.9500 . ?
C337 C338 1.482(10) . ?
C337 C343 1.487(10) . ?
C338 C339 1.378(11) . ?
C339 C340 1.371(12) . ?
C339 H339 0.9500 . ?
C340 C341 1.360(13) . ?
C340 H340 0.9500 . ?
C341 C342 1.372(13) . ?
C341 H341 0.9500 . ?
C342 H342 0.9500 . ?
C343 C344 1.366(11) . ?
C344 C345 1.395(12) . ?
C344 H344 0.9500 . ?
C345 C346 1.362(13) . ?
C345 H345 0.9500 . ?
C346 C347 1.353(12) . ?
C346 H346 0.9500 . ?
C347 H347 0.9500 . ?
O19 C368 1.378(9) . ?
O19 C365 1.399(10) . ?
O20 C370 1.396(10) . ?
O20 C374 1.398(10) . ?
O21 C372 1.387(9) . ?
O21 C391 1.402(9) . ?
N55 C351 1.341(12) . ?
N55 C355 1.346(11) . ?
N56 C356 1.270(10) . ?
N56 C362 1.433(10) . ?
N57 C357 1.342(3) . ?
N57 C361 1.346(3) . ?
N58 C380 1.267(10) . ?
N58 C377 1.445(10) . ?
N59 C385 1.340(11) . ?
N59 C381 1.341(10) . ?
N60 C386 1.353(11) . ?
N60 C390 1.364(12) . ?
N61 C397 1.281(9) . ?
N61 C394 1.435(10) . ?
N62 C402 1.341(10) . ?
N62 C398 1.352(10) . ?
N63 C403 1.333(10) . ?
N63 C407 1.339(11) . ?
C351 C352 1.379(13) . ?
C351 H351 0.9500 . ?
C352 C353 1.371(13) . ?
C352 H352 0.9500 . ?
C353 C354 1.377(13) . ?
C353 H353 0.9500 . ?
C354 C355 1.393(12) . ?
C354 H354 0.9500 . ?
C355 C356 1.479(11) . ?
C356 C357 1.481(9) . ?
C357 C358 1.380(3) . ?
C358 C359 1.375(3) . ?
C358 H358 0.9500 . ?
C359 C360 1.382(3) . ?
C359 H359 0.9500 . ?
C360 C361 1.389(3) . ?
C360 H360 0.9500 . ?
C361 H361 0.9500 . ?
C362 C363 1.366(11) . ?
C362 C367 1.373(10) . ?
C363 C364 1.367(11) . ?
C363 H363 0.9500 . ?
C364 C365 1.367(11) . ?
C364 H364 0.9500 . ?
C365 C366 1.352(11) . ?
C366 C367 1.370(11) . ?
C366 H366 0.9500 . ?
C367 H367 0.9500 . ?
C368 C373 1.389(10) . ?
C368 C369 1.389(10) . ?
C369 C370 1.372(11) . ?
C369 H369 0.9500 . ?
C370 C371 1.376(10) . ?
C371 C372 1.382(10) . ?
C371 H371 0.9500 . ?
C372 C373 1.375(10) . ?
C373 H373 0.9500 . ?
C374 C375 1.362(11) . ?
C374 C379 1.364(11) . ?
C375 C376 1.375(11) . ?
C375 H375 0.9500 . ?
C376 C377 1.362(11) . ?
C376 H376 0.9500 . ?
C377 C378 1.385(11) . ?
C378 C379 1.384(11) . ?
C378 H378 0.9500 . ?
C379 H379 0.9500 . ?
C380 C386 1.482(11) . ?
C380 C381 1.512(11) . ?
C381 C382 1.381(11) . ?
C382 C383 1.383(12) . ?
C382 H382 0.9500 . ?
C383 C384 1.369(12) . ?
C383 H383 0.9500 . ?
C384 C385 1.394(12) . ?
C384 H384 0.9500 . ?
C385 H385 0.9500 . ?
C386 C387 1.370(11) . ?
C387 C388 1.355(12) . ?
C387 H387 0.9500 . ?
C388 C389 1.344(13) . ?
C388 H388 0.9500 . ?
C389 C390 1.381(13) . ?
C389 H389 0.9500 . ?
C390 H390 0.9500 . ?
C391 C392 1.364(11) . ?
C391 C396 1.375(11) . ?
C392 C393 1.369(11) . ?
C392 H392 0.9500 . ?
C393 C394 1.373(11) . ?
C393 H393 0.9500 . ?
C394 C395 1.377(11) . ?
C395 C396 1.377(11) . ?
C395 H395 0.9500 . ?
C396 H396 0.9500 . ?
C397 C403 1.474(10) . ?
C397 C398 1.484(10) . ?
C398 C399 1.382(11) . ?
C399 C400 1.382(11) . ?
C399 H399 0.9500 . ?
C400 C401 1.360(12) . ?
C400 H400 0.9500 . ?
C401 C402 1.379(12) . ?
C401 H401 0.9500 . ?
C402 H402 0.9500 . ?
C403 C404 1.367(11) . ?
C404 C405 1.392(12) . ?
C404 H404 0.9500 . ?
C405 C406 1.367(13) . ?
C405 H405 0.9500 . ?
C406 C407 1.370(12) . ?
C406 H406 0.9500 . ?
C407 H407 0.9500 . ?
O22 C428 1.387(9) . ?
O22 C425 1.411(9) . ?
O23 C430 1.391(10) . ?
O23 C435 1.401(10) . ?
O24 C452 1.387(10) . ?
O24 C433 1.393(10) . ?
N64 C411 1.331(10) . ?
N64 C415 1.348(10) . ?
N65 C416 1.272(9) . ?
N65 C422 1.440(9) . ?
N66 C417 1.327(10) . ?
N66 C421 1.329(11) . ?
N67 C441 1.279(10) . ?
N67 C438 1.447(10) . ?
N68 C446 1.328(11) . ?
N68 C442 1.366(11) . ?
N69 C447 1.333(11) . ?
N69 C451 1.373(12) . ?
N70 C458 1.268(10) . ?
N70 C455 1.423(10) . ?
N71 C459 1.346(4) . ?
N71 C463 1.347(4) . ?
N72 C464 1.344(4) . ?
N72 C468 1.349(4) . ?
C411 C412 1.371(12) . ?
C411 H411 0.9500 . ?
C412 C413 1.358(12) . ?
C412 H412 0.9500 . ?
C413 C414 1.378(11) . ?
C413 H413 0.9500 . ?
C414 C415 1.379(10) . ?
C414 H414 0.9500 . ?
C415 C416 1.499(10) . ?
C416 C417 1.486(10) . ?
C417 C418 1.355(11) . ?
C418 C419 1.375(12) . ?
C418 H418 0.9500 . ?
C419 C420 1.363(12) . ?
C419 H419 0.9500 . ?
C420 C421 1.336(12) . ?
C420 H420 0.9500 . ?
C421 H421 0.9500 . ?
C422 C427 1.374(11) . ?
C422 C423 1.382(11) . ?
C423 C424 1.380(11) . ?
C423 H423 0.9500 . ?
C424 C425 1.368(11) . ?
C424 H424 0.9500 . ?
C425 C426 1.372(11) . ?
C426 C427 1.382(11) . ?
C426 H426 0.9500 . ?
C427 H427 0.9500 . ?
C428 C434 1.373(10) . ?
C428 C429 1.391(10) . ?
C429 C430 1.373(11) . ?
C429 H429 0.9500 . ?
C430 C432 1.373(11) . ?
C432 C433 1.379(11) . ?
C432 H432 0.9500 . ?
C433 C434 1.369(10) . ?
C434 H434 0.9500 . ?
C435 C436 1.374(12) . ?
C435 C440 1.382(12) . ?
C436 C437 1.382(11) . ?
C436 H436 0.9500 . ?
C437 C438 1.366(11) . ?
C437 H437 0.9500 . ?
C438 C439 1.386(11) . ?
C439 C440 1.369(11) . ?
C439 H439 0.9500 . ?
C440 H440 0.9500 . ?
C441 C442 1.491(11) . ?
C441 C447 1.497(11) . ?
C442 C443 1.385(12) . ?
C443 C444 1.371(13) . ?
C443 H443 0.9500 . ?
C444 C445 1.375(13) . ?
C444 H444 0.9500 . ?
C445 C446 1.389(13) . ?
C445 H445 0.9500 . ?
C446 H446 0.9500 . ?
C447 C448 1.370(11) . ?
C448 C449 1.379(12) . ?
C448 H448 0.9500 . ?
C449 C450 1.350(13) . ?
C449 H449 0.9500 . ?
C450 C451 1.394(13) . ?
C450 H450 0.9500 . ?
C451 H451 0.9500 . ?
C452 C457 1.361(11) . ?
C452 C453 1.362(11) . ?
C453 C454 1.374(11) . ?
C453 H453 0.9500 . ?
C454 C455 1.380(11) . ?
C454 H454 0.9500 . ?
C455 C456 1.374(11) . ?
C456 C457 1.380(11) . ?
C456 H456 0.9500 . ?
C457 H457 0.9500 . ?
C458 C464 1.479(10) . ?
C458 C459 1.501(10) . ?
C459 C460 1.382(4) . ?
C460 C461 1.374(4) . ?
C460 H460 0.9500 . ?
C461 C462 1.381(4) . ?
C461 H461 0.9500 . ?
C462 C463 1.390(4) . ?
C462 H462 0.9500 . ?
C463 H463 0.9500 . ?
C464 C465 1.377(4) . ?
C465 C466 1.376(4) . ?
C465 H465 0.9500 . ?
C466 C467 1.380(4) . ?
C466 H466 0.9500 . ?
C467 C468 1.388(4) . ?
C467 H467 0.9500 . ?
C468 H468 0.9500 . ?
S1A O1A 1.398(11) . ?
S1A O3A 1.415(13) . ?
S1A O2A 1.461(12) . ?
S1A C1A 1.928(15) . ?
F1A C1A 1.332(15) . ?
F2A C1A 1.223(15) . ?
F3A C1A 1.310(15) . ?
S1U O2U 1.39(2) . ?
S1U O3U 1.43(2) . ?
S1U O1U 1.46(2) . ?
S1U C1U 1.99(2) . ?
F1U C1U 1.31(2) . ?
F2U C1U 1.308(19) . ?
F3U C1U 1.34(2) . ?
S1B O1B 1.407(18) . ?
S1B O2B 1.409(17) . ?
S1B O3B 1.473(18) . ?
S1B C1B 1.99(2) . ?
F1B C1B 1.319(18) . ?
F2B C1B 1.286(18) . ?
F3B C1B 1.315(17) . ?
S1J O3J 1.39(2) . ?
S1J O1J 1.44(2) . ?
S1J O2J 1.47(2) . ?
S1J C1J 2.04(2) . ?
F1J C1J 1.317(19) . ?
F2J C1J 1.308(19) . ?
F3J C1J 1.314(18) . ?
S1JJ O3JJ 1.39(3) . ?
S1JJ O1JJ 1.40(2) . ?
S1JJ O2JJ 1.46(3) . ?
S1JJ C1JJ 2.03(2) . ?
F1JJ C1JJ 1.30(2) . ?
F2JJ C1JJ 1.32(2) . ?
F3JJ C1JJ 1.34(2) . ?
S1C O1C 1.350(15) . ?
S1C O3C 1.446(17) . ?
S1C O2C 1.52(2) . ?
S1C C1C 1.943(18) . ?
F1C C1C 1.349(17) . ?
F2C C1C 1.353(17) . ?
F3C C1C 1.288(17) . ?
S1L O2L 1.36(2) . ?
S1L O3L 1.41(2) . ?
S1L O1L 1.49(2) . ?
S1L C1L 2.01(2) . ?
F1L C1L 1.314(19) . ?
F2L C1L 1.35(2) . ?
F3L C1L 1.298(19) . ?
S1CC O2CC 1.43(2) . ?
S1CC O1CC 1.43(2) . ?
S1CC O3CC 1.45(2) . ?
S1CC C1CC 2.05(2) . ?
C1CC F3CC 1.307(19) . ?
C1CC F1CC 1.313(19) . ?
C1CC F2CC 1.313(19) . ?
F2CC F1Y 1.64(5) 1_655 ?
S1D O1D 1.403(16) . ?
S1D O3D 1.454(15) . ?
S1D O2D 1.463(15) . ?
S1D C1D 1.933(18) . ?
F1D C1D 1.328(17) . ?
F2D C1D 1.310(17) . ?
F3D C1D 1.289(17) . ?
S1DD O1DD 1.41(3) . ?
S1DD O2DD 1.41(3) . ?
S1DD O3DD 1.43(3) . ?
S1DD C1DD 2.06(2) . ?
F1DD C1DD 1.32(2) . ?
F2DD C1DD 1.32(2) . ?
F3DD C1DD 1.33(2) . ?
S1F O2F 1.41(2) . ?
S1F O3F 1.43(2) . ?
S1F O1F 1.44(2) . ?
S1F C1F 2.02(2) . ?
F1F C1F 1.284(19) . ?
F2F C1F 1.315(18) . ?
F3F C1F 1.341(19) . ?
S1W O1W 1.431(19) . ?
S1W O3W 1.439(16) . ?
S1W O2W 1.46(2) . ?
S1W C1W 2.04(2) . ?
F3W C1W 1.319(18) . ?
F2W C1W 1.263(18) . ?
F1W C1W 1.302(18) . ?
S1FF O1FF 1.36(2) . ?
S1FF O3FF 1.38(2) . ?
S1FF O2FF 1.54(3) . ?
S1FF C1FF 2.02(2) . ?
F1FF C1FF 1.31(2) . ?
F3FF C1FF 1.343(19) . ?
C1FF F2FF 1.312(19) . ?
S1G O1G 1.368(16) . ?
S1G O2G 1.423(16) . ?
S1G O3G 1.465(15) . ?
S1G C1G 2.004(19) . ?
F1G C1G 1.288(17) . ?
F2G C1G 1.267(18) . ?
F3G C1G 1.332(17) . ?
S1H O3H 1.42(2) . ?
S1H O2H 1.43(2) . ?
S1H O1H 1.46(2) . ?
S1H C1H 1.94(2) . ?
F1H C1H 1.305(19) . ?
F2H C1H 1.327(19) . ?
F3H C1H 1.324(18) . ?
S1E O2E 1.397(17) . ?
S1E O1E 1.442(17) . ?
S1E O3E 1.466(16) . ?
S1E C1E 2.05(2) . ?
F1E C1E 1.316(17) . ?
F2E C1E 1.320(17) . ?
F3E C1E 1.273(18) . ?
S1HH O2HH 1.37(2) . ?
S1HH O3HH 1.44(2) . ?
S1HH O1HH 1.48(2) . ?
S1HH C1HH 2.01(2) . ?
C1HH F1HH 1.291(19) . ?
C1HH F2HH 1.334(19) . ?
C1HH F3HH 1.346(19) . ?
S1I O2I 1.39(2) . ?
S1I O3I 1.44(2) . ?
S1I O1I 1.50(2) . ?
S1I C1I 1.98(2) . ?
F1I C1I 1.336(19) . ?
F2I C1I 1.339(19) . ?
F3I C1I 1.295(18) . ?
S1II O1II 1.37(2) . ?
S1II O3II 1.40(2) . ?
S1II O2II 1.46(3) . ?
S1II C1II 2.08(2) . ?
C1II F3II 1.30(2) . ?
C1II F1II 1.31(2) . ?
C1II F2II 1.32(2) . ?
S1K O3K 1.416(19) . ?
S1K O1K 1.425(19) . ?
S1K O2K 1.477(19) . ?
S1K C1K 2.04(2) . ?
F1K C1K 1.305(18) . ?
F2K C1K 1.282(18) . ?
F3K C1K 1.300(18) . ?
S1Z O1Z 1.40(3) . ?
S1Z O3Z 1.41(3) . ?
S1Z O2Z 1.47(3) . ?
S1Z C1Z 2.08(3) . ?
F1Z C1Z 1.33(2) . ?
F2Z C1Z 1.31(2) . ?
F3Z C1Z 1.31(2) . ?
S1M O3M 1.336(14) . ?
S1M O1M 1.413(13) . ?
S1M O2M 1.480(12) . ?
S1M C1M 2.034(18) . ?
F1M C1M 1.269(17) . ?
F2M C1M 1.291(16) . ?
F3M C1M 1.281(16) . ?
S1T O2T 1.38(2) . ?
S1T O1T 1.44(2) . ?
S1T O3T 1.47(3) . ?
S1T C1T 2.04(2) . ?
F1T C1T 1.303(19) . ?
F2T C1T 1.33(2) . ?
F3T C1T 1.33(2) . ?
S1N O3N 1.412(19) . ?
S1N O1N 1.44(2) . ?
S1N O2N 1.47(2) . ?
S1N C1N 2.03(2) . ?
F1N C1N 1.332(19) . ?
F2N C1N 1.339(19) . ?
F3N C1N 1.319(19) . ?
N1S C1S 1.36(4) . ?
C1S C2S 1.08(3) . ?
C2S H2S1 0.9800 . ?
C2S H2S2 0.9800 . ?
C2S H2S3 0.9800 . ?
S1O O2O 1.41(3) . ?
S1O O3O 1.44(3) . ?
S1O O1O 1.45(3) . ?
S1O C1O 2.00(2) . ?
F1O C1O 1.31(2) . ?
F2O C1O 1.30(2) . ?
F3O C1O 1.32(2) . ?
S1Y O3Y 1.37(3) . ?
S1Y O1Y 1.41(3) . ?
S1Y O2Y 1.46(3) . ?
S1Y C1Y 2.02(2) . ?
C1Y F3Y 1.31(2) . ?
C1Y F2Y 1.31(2) . ?
C1Y F1Y 1.32(2) . ?
S1P O3P 1.42(2) . ?
S1P O1P 1.42(2) . ?
S1P O2P 1.44(2) . ?
S1P C1P 2.02(2) . ?
F1P C1P 1.32(2) . ?
F2P C1P 1.305(19) . ?
F3P C1P 1.324(19) . ?
S1V O2V 1.43(2) . ?
S1V O1V 1.44(2) . ?
S1V O3V 1.44(2) . ?
S1V C1V 2.00(2) . ?
F1V C1V 1.307(19) . ?
F2V C1V 1.302(19) . ?
F3V C1V 1.285(19) . ?
S1VV O1VV 1.40(3) . ?
S1VV O3VV 1.46(3) . ?
S1VV O2VV 1.48(3) . ?
S1VV C1VV 2.00(2) . ?
F1VV C1VV 1.32(2) . ?
C1VV F3VV 1.32(2) . ?
C1VV F2VV 1.33(2) . ?
S1Q O3Q 1.38(2) . ?
S1Q O2Q 1.45(2) . ?
S1Q O1Q 1.47(2) . ?
S1Q C1Q 2.03(2) . ?
C1Q F3Q 1.317(19) . ?
C1Q F1Q 1.337(19) . ?
C1Q F2Q 1.353(19) . ?
S1QQ O2QQ 1.41(3) . ?
S1QQ O3QQ 1.43(3) . ?
S1QQ O1QQ 1.49(3) . ?
S1QQ C1QQ 1.97(2) . ?
F1QQ C1QQ 1.34(2) . ?
F2QQ C1QQ 1.30(2) . ?
F3QQ C1QQ 1.331(19) . ?
S1X O1X 1.24(2) . ?
S1X O2X 1.49(2) . ?
S1X O3X 1.60(2) . ?
S1X C1X 2.13(2) . ?
C1X F1X 1.291(19) . ?
C1X F2X 1.316(19) . ?
C1X F3X 1.35(2) . ?
S1R O1R 1.40(3) . ?
S1R O2R 1.42(3) . ?
S1R O3R 1.43(3) . ?
S1R C1R 2.06(3) . ?
F1R C1R 1.31(2) . ?
F2R C1R 1.31(2) . ?
F3R C1R 1.32(2) . ?
S1RR O2RR 1.40(3) . ?
S1RR O3RR 1.42(3) . ?
S1RR O1RR 1.42(3) . ?
S1RR C1RR 2.07(3) . ?
F1RR C1RR 1.33(2) . ?
F2RR C1RR 1.33(2) . ?
F3RR C1RR 1.33(2) . ?
S1AA O1AA 1.42(3) . ?
S1AA O3AA 1.43(3) . ?
S1AA O2AA 1.44(3) . ?
S1AA C1AA 2.02(2) . ?
C1AA F2AA 1.32(2) . ?
C1AA F1AA 1.32(2) . ?
C1AA F3AA 1.32(2) . ?
S1S O3S 1.41(2) . ?
S1S O2S 1.41(2) . ?
S1S O1S 1.49(2) . ?
S1S C1SS 1.97(2) . ?
F1S C1SS 1.34(2) . ?
F2S C1SS 1.307(19) . ?
F3S C1SS 1.333(19) . ?
S1ZZ O1ZZ 1.34(2) . ?
S1ZZ O2ZZ 1.37(2) . ?
S1ZZ O3ZZ 1.53(3) . ?
S1ZZ C1ZZ 2.07(3) . ?
C1ZZ F2ZZ 1.296(19) . ?
C1ZZ F3ZZ 1.31(2) . ?
C1ZZ F1ZZ 1.32(2) . ?
S1BB O1BB 1.39(3) . ?
S1BB O3BB 1.42(3) . ?
S1BB O2BB 1.45(3) . ?
S1BB C1BB 2.06(3) . ?
F2BB C1BB 1.32(2) . ?
C1BB F1BB 1.32(2) . ?
C1BB F3BB 1.33(2) . ?
N2S C3S 1.13(3) . ?
C3S C4S 1.58(3) . ?
C4S H4S1 0.9800 . ?
C4S H4S2 0.9800 . ?
C4S H4S3 0.9800 . ?
N3S C5S 1.13(2) . ?
C5S C6S 1.41(3) . ?
N4S C7S 1.131(16) . ?
C7S C8S 1.437(19) . ?
C8S H8S1 0.9800 . ?
C8S H8S2 0.9800 . ?
C8S H8S3 0.9800 . ?
N5S C9S 1.13(2) . ?
C9S C10S 1.42(3) . ?
C10S H10A 0.9800 . ?
C10S H10B 0.9800 . ?
C10S H10C 0.9800 . ?
N6S C11S 1.151(17) . ?
C11S C12S 1.38(2) . ?
C12S H12A 0.9800 . ?
C12S H12B 0.9800 . ?
C12S H12C 0.9800 . ?
N7S C13S 1.138(15) . ?
C13S C14S 1.435(18) . ?
C14S H14A 0.9800 . ?
C14S H14B 0.9800 . ?
C14S H14C 0.9800 . ?
N8S C15S 1.08(2) . ?
C15S C16S 1.43(3) . ?
C16S H16A 0.9800 . ?
C16S H16B 0.9800 . ?
C16S H16C 0.9800 . ?
C20S C19S 1.19(4) . ?
C20S H20A 0.9800 . ?
C20S H20B 0.9800 . ?
C20S H20C 0.9800 . ?
C19S N10S 1.38(4) . ?
N11S C21A 1.12(6) . ?
N11S C21S 1.161(18) . ?
C21S C22S 1.453(18) . ?
C22S H22A 0.9800 . ?
C22S H22B 0.9800 . ?
C22S H22C 0.9800 . ?
C22A C21A 1.54(7) . ?
C22A H22D 0.9800 . ?
C22A H22E 0.9800 . ?
C22A H22F 0.9800 . ?
N12S C23S 1.139(15) . ?
C24S C23S 1.468(16) . ?
C24S H24A 0.9800 . ?
C24S H24B 0.9800 . ?
C24S H24C 0.9800 . ?
N13S C25S 1.175(15) . ?
C25S C26S 1.458(15) . ?
C26S H26A 0.9800 . ?
C26S H26B 0.9800 . ?
C26S H26C 0.9800 . ?
N13A C25A 1.179(15) . ?
C25A C26A 1.452(15) . ?
C26A H26D 0.9800 . ?
C26A H26E 0.9800 . ?
C26A H26F 0.9800 . ?
N14S C27S 1.189(18) . ?
C28S C27S 1.433(18) . ?
C28S H28A 0.9800 . ?
C28S H28B 0.9800 . ?
C28S H28C 0.9800 . ?
